data_7001033
loop_
_publ_author_name
'Langley, Stuart'
'Helliwell, Madeleine'
'Sessoli, Roberta'
'Teat, Simon J.'
'Winpenny, Richard E. P.'

_publ_section_title
;
 Synthesis and structural and magnetic characterisation of
 cobalt(ii)--sodium phosphonate cage compounds
;
_journal_issue 16
_journal_name_full 'Dalton Transactions'
_journal_page_first 3102
_journal_page_last 3110
_journal_paper_doi 10.1039/b819976k
_journal_year 2009
_chemical_formula_sum 'C144.5 H111.25 Cl19 Co13 N26.75 Na6 O42 P5'
_chemical_formula_weight 4626.78
_chemical_name_systematic
;
?
;
_space_group_IT_number 2
_symmetry_cell_setting triclinic
_symmetry_space_group_name_Hall '-P 1'
_symmetry_space_group_name_H-M 'P -1'
_atom_sites_solution_hydrogens geom
_atom_sites_solution_primary direct
_atom_sites_solution_secondary difmap
_audit_creation_method SHELXL-97
_cell_angle_alpha 88.558(2)
_cell_angle_beta 81.439(2)
_cell_angle_gamma 65.529(2)
_cell_formula_units_Z 2
_cell_length_a 16.3367(13)
_cell_length_b 17.1484(13)
_cell_length_c 38.448(3)
_cell_measurement_reflns_used 5744
_cell_measurement_temperature 100(2)
_cell_measurement_theta_max 26.01
_cell_measurement_theta_min 2.27
_cell_volume 9686.4(13)
_computing_cell_refinement 'Bruker SMART'
_computing_data_collection 'Bruker SMART'
_computing_data_reduction 'Bruker SAINT'
_computing_molecular_graphics 'Bruker SHELXTL'
_computing_publication_material 'Bruker SHELXTL'
_computing_structure_refinement 'SHELXL-97 (Sheldrick, 1997)'
_computing_structure_solution 'SHELXS-97 (Sheldrick, 1990)'
_diffrn_ambient_temperature 100(2)
_diffrn_measured_fraction_theta_full 0.982
_diffrn_measured_fraction_theta_max 0.982
_diffrn_measurement_device_type 'CCD area detector'
_diffrn_measurement_method 'phi and omega scans'
_diffrn_radiation_monochromator graphite
_diffrn_radiation_source 'fine-focus sealed tube'
_diffrn_radiation_type MoK\a
_diffrn_radiation_wavelength 0.71073
_diffrn_reflns_av_R_equivalents 0.0384
_diffrn_reflns_av_sigmaI/netI 0.0825
_diffrn_reflns_limit_h_max 18
_diffrn_reflns_limit_h_min -19
_diffrn_reflns_limit_k_max 17
_diffrn_reflns_limit_k_min -20
_diffrn_reflns_limit_l_max 39
_diffrn_reflns_limit_l_min -45
_diffrn_reflns_number 50628
_diffrn_reflns_theta_full 25.03
_diffrn_reflns_theta_max 25.03
_diffrn_reflns_theta_min 1.56
_exptl_absorpt_coefficient_mu 1.474
_exptl_absorpt_correction_T_max 1.0000
_exptl_absorpt_correction_T_min 0.8045
_exptl_absorpt_correction_type multi-scan
_exptl_absorpt_process_details SADABS
_exptl_crystal_colour pink
_exptl_crystal_density_diffrn 1.586
_exptl_crystal_density_method 'not measured'
_exptl_crystal_description plate
_exptl_crystal_F_000 4633
_exptl_crystal_size_max 0.40
_exptl_crystal_size_mid 0.10
_exptl_crystal_size_min 0.03
_refine_diff_density_max 1.427
_refine_diff_density_min -1.035
_refine_diff_density_rms 0.132
_refine_ls_extinction_method none
_refine_ls_goodness_of_fit_ref 1.029
_refine_ls_hydrogen_treatment constr
_refine_ls_matrix_type full
_refine_ls_number_parameters 2492
_refine_ls_number_reflns 33643
_refine_ls_number_restraints 682
_refine_ls_restrained_S_all 1.031
_refine_ls_R_factor_all 0.1090
_refine_ls_R_factor_gt 0.0688
_refine_ls_shift/su_max 0.005
_refine_ls_shift/su_mean 0.000
_refine_ls_structure_factor_coef Fsqd
_refine_ls_weighting_details 'calc w=1/[\s^2^(Fo^2^)+(0.1204P)^2^+20.7642P] where P=(Fo^2^+2Fc^2^)/3'
_refine_ls_weighting_scheme calc
_refine_ls_wR_factor_gt 0.1922
_refine_ls_wR_factor_ref 0.2215
_reflns_number_gt 21956
_reflns_number_total 33643
_reflns_threshold_expression >2sigma(I)
_cod_data_source_file b819976k.txt
_cod_data_source_block s1507abs
_cod_depositor_comments
;
The following automatic conversions were performed:
'_symmetry_cell_setting' value 'Triclinic' changed to 'triclinic'
according to '/home/saulius/struct/CIF-dictionaries/cif_core.dic'
dictionary named 'cif_core.dic' version 2.4.1 from
2010-06-29.

'_refine_ls_hydrogen_treatment' value 'CONSTR' changed to
'constr' according to '/home/saulius/struct/CIF-dictionaries/cif_core.dic'
dictionary named 'cif_core.dic' version 2.4.1 from 2010-06-29.

Automatic conversion script
Id: cif_fix_enum 1527 2010-12-29 10:47:43Z saulius 
;
_cod_original_cell_volume 9686.3(13)
_cod_original_sg_symbol_H-M P-1
_cod_original_formula_sum 'C144.50 H111.25 Cl19 Co13 N26.75 Na6 O42 P5'
_cod_database_code 7001033

loop_
_symmetry_equiv_pos_as_xyz
'x, y, z'
'-x, -y, -z'

loop_
_atom_site_label
_atom_site_type_symbol
_atom_site_fract_x
_atom_site_fract_y
_atom_site_fract_z
_atom_site_U_iso_or_equiv
_atom_site_adp_type
_atom_site_occupancy
_atom_site_symmetry_multiplicity
_atom_site_calc_flag
_atom_site_refinement_flags
_atom_site_disorder_assembly
_atom_site_disorder_group
Co1 Co 0.82387(7) 0.19348(7) 0.42350(3) 0.0385(3) Uani 1 1 d . . .
Co2 Co 0.90682(6) 0.00514(6) 0.38019(3) 0.0301(2) Uani 1 1 d . . .
Co3 Co 0.61243(7) 0.34385(6) 0.38613(3) 0.0384(3) Uani 1 1 d . B .
Co4 Co 0.60980(6) 0.21815(6) 0.32686(3) 0.0354(3) Uani 1 1 d . B .
Co5 Co 0.67385(6) 0.10252(6) 0.25918(3) 0.0296(2) Uani 1 1 d . B .
Co6 Co 0.87087(6) 0.08075(6) 0.22049(2) 0.0262(2) Uani 1 1 d . B .
Co7 Co 0.93643(6) 0.19748(5) 0.25996(2) 0.0244(2) Uani 1 1 d . B .
Co8 Co 0.50518(7) 0.57299(6) 0.24000(4) 0.0479(3) Uani 1 1 d . B .
Co9 Co 0.92590(6) 0.38052(6) 0.19190(3) 0.0287(2) Uani 1 1 d . B .
Co10 Co 0.90449(7) 0.05863(6) 0.13693(3) 0.0351(2) Uani 1 1 d . B .
Co11 Co 0.69919(8) 0.21575(7) 0.10205(3) 0.0463(3) Uani 1 1 d . B .
Co12 Co 0.57525(7) 0.55236(7) 0.15712(3) 0.0464(3) Uani 1 1 d . B .
Co13 Co 0.78103(7) 0.52262(6) 0.12966(3) 0.0386(3) Uani 1 1 d . B .
P1 P 0.94699(11) 0.15621(11) 0.34586(5) 0.0266(4) Uani 1 1 d . . .
P2 P 0.97209(12) 0.18485(11) 0.17120(5) 0.0285(4) Uani 1 1 d . B .
P3 P 0.70323(18) 0.40419(14) 0.09797(7) 0.0509(6) Uani 1 1 d . B .
P4 P 0.71779(12) 0.51702(11) 0.21365(6) 0.0322(4) Uani 1 1 d . B .
P5 P 0.69908(14) 0.12304(12) 0.17496(6) 0.0371(5) Uani 1 1 d . B .
Cl1 Cl 0.92784(19) 0.25465(16) 0.49634(6) 0.0629(6) Uani 1 1 d . . .
Cl2 Cl 0.66850(18) 0.23825(15) 0.51480(6) 0.0630(7) Uani 1 1 d . . .
Cl3 Cl 1.10277(13) -0.15678(13) 0.36580(6) 0.0481(5) Uani 1 1 d . . .
Cl4 Cl 0.87992(19) -0.11160(18) 0.47242(6) 0.0652(7) Uani 1 1 d . . .
Cl5 Cl 0.49267(17) 0.34003(14) 0.46676(7) 0.0692(8) Uani 1 1 d . . .
Cl6 Cl 0.41856(19) 0.56172(15) 0.45016(9) 0.0899(11) Uani 1 1 d . . .
Cl7 Cl 0.44017(18) 0.17022(15) 0.40221(9) 0.0921(12) Uani 1 1 d . . .
Cl8 Cl 0.58079(18) -0.09015(13) 0.26234(7) 0.0612(6) Uani 1 1 d . . .
Cl9 Cl 1.02356(14) -0.24469(15) 0.28765(9) 0.0766(9) Uani 1 1 d . . .
Cl10 Cl 1.20400(11) 0.13947(12) 0.24996(5) 0.0356(4) Uani 1 1 d . . .
Cl11 Cl 1.04822(13) 0.52164(13) 0.19540(6) 0.0437(5) Uani 1 1 d . . .
Cl12 Cl 0.41299(15) 0.79735(13) 0.28842(9) 0.0776(9) Uani 1 1 d . . .
Cl13 Cl 0.3955(3) 0.6340(3) 0.09597(12) 0.1311(17) Uani 1 1 d . . .
Cl14 Cl 0.24525(16) 0.67326(19) 0.27185(12) 0.1079(13) Uani 1 1 d . . .
Cl15 Cl 0.8971(2) 0.57138(18) 0.03650(7) 0.0723(7) Uani 1 1 d . . .
Cl16 Cl 1.14014(18) -0.07187(19) 0.06757(8) 0.0736(7) Uani 1 1 d . . .
Cl7A Cl 0.7297(10) 0.079(2) 0.0243(7) 0.135(5) Uani 0.36(4) 1 d PDU A 6
Cl7B Cl 0.7280(6) 0.0506(9) 0.0375(5) 0.133(4) Uani 0.64(4) 1 d PDU A 7
Cl18 Cl 0.87697(15) 0.68404(14) 0.14505(7) 0.0561(6) Uani 1 1 d . . .
Cl19 Cl 0.91520(18) -0.13000(16) 0.08816(6) 0.0585(6) Uani 1 1 d . . .
Na1 Na 0.86394(17) 0.01617(16) 0.30264(7) 0.0292(6) Uani 1 1 d . B .
Na2 Na 0.78664(17) 0.30650(17) 0.33271(8) 0.0346(7) Uani 1 1 d . B .
Na3 Na 0.65230(18) 0.42476(17) 0.28677(8) 0.0376(7) Uani 1 1 d . B .
Na4 Na 0.6030(2) 0.3488(2) 0.16820(11) 0.0567(9) Uani 1 1 d . B .
Na5 Na 0.4929(2) 0.35630(19) 0.27985(11) 0.0569(10) Uani 1 1 d . . .
Na6 Na 0.8876(3) 0.2844(2) 0.11156(10) 0.0592(10) Uani 1 1 d . B .
O1 O 0.7049(3) 0.3181(3) 0.41807(13) 0.0387(12) Uani 1 1 d . . .
O2 O 0.7864(3) 0.0969(3) 0.40030(13) 0.0375(12) Uani 1 1 d . . .
O3 O 0.9278(4) 0.0996(4) 0.44150(15) 0.0485(14) Uani 1 1 d . . .
O4 O 0.8836(3) 0.2139(3) 0.37687(13) 0.0340(11) Uani 1 1 d . . .
O5 O 0.9300(3) 0.0757(3) 0.34128(13) 0.0283(10) Uani 1 1 d . . .
O6 O 0.9380(3) 0.2085(3) 0.31311(12) 0.0267(10) Uani 1 1 d . . .
O7 O 0.8838(3) -0.0743(3) 0.34830(13) 0.0320(11) Uani 1 1 d . . .
O8 O 0.4995(3) 0.3336(3) 0.33994(17) 0.0486(15) Uani 1 1 d . B .
O9 O 0.6452(3) 0.4197(3) 0.35016(14) 0.0371(12) Uani 1 1 d . . .
O10 O 0.6878(3) 0.2361(3) 0.35735(13) 0.0347(12) Uani 1 1 d . . .
O11 O 0.7027(3) 0.0831(3) 0.31131(13) 0.0309(11) Uani 1 1 d . . .
O12 O 0.5475(3) 0.1986(3) 0.28470(15) 0.0408(13) Uani 1 1 d . B .
O13 O 0.6558(3) 0.2848(3) 0.28572(14) 0.0348(12) Uani 1 1 d . B .
O14 O 0.7576(3) 0.1674(3) 0.25408(13) 0.0289(11) Uani 1 1 d . . .
O15 O 0.7974(3) 0.2699(3) 0.27027(13) 0.0289(11) Uani 1 1 d . . .
O16 O 0.8012(3) 0.0067(3) 0.24154(13) 0.0289(11) Uani 1 1 d . . .
O17 O 0.9791(3) -0.0058(3) 0.18652(13) 0.0314(11) Uani 1 1 d . . .
O20 O 0.9451(3) 0.0671(3) 0.26144(12) 0.0242(10) Uani 1 1 d . . .
O21 O 0.9202(3) 0.1751(3) 0.20645(12) 0.0278(10) Uani 1 1 d . . .
O22 O 0.9534(3) 0.2778(3) 0.16405(13) 0.0339(11) Uani 1 1 d . . .
O23 O 0.9483(3) 0.1494(3) 0.14021(13) 0.0342(11) Uani 1 1 d . . .
O24 O 0.9604(3) 0.3001(3) 0.24124(13) 0.0295(11) Uani 1 1 d . . .
O25 O 0.4934(3) 0.4927(3) 0.28456(17) 0.0478(15) Uani 1 1 d . B .
O26 O 0.5102(3) 0.6565(3) 0.20059(19) 0.0558(17) Uani 1 1 d . . .
O27 O 0.5158(3) 0.4897(3) 0.19370(17) 0.0472(15) Uani 1 1 d . . .
O28 O 0.9013(3) 0.4589(3) 0.15144(13) 0.0349(12) Uani 1 1 d . . .
O29 O 0.8254(4) 0.1192(3) 0.09766(15) 0.0443(14) Uani 1 1 d . . .
O30 O 0.5430(5) 0.3129(5) 0.1065(3) 0.088(3) Uani 1 1 d . . .
O31 O 0.6384(4) 0.6100(3) 0.11922(16) 0.0511(15) Uani 1 1 d . . .
O32 O 0.7405(4) 0.3064(3) 0.09787(16) 0.0526(16) Uani 1 1 d . . .
O33 O 0.6210(4) 0.4462(4) 0.12638(17) 0.0536(16) Uani 1 1 d . . .
O34 O 0.7831(4) 0.4267(3) 0.10200(15) 0.0490(15) Uani 1 1 d . . .
O35 O 0.6385(3) 0.5222(3) 0.24138(14) 0.0356(12) Uani 1 1 d . . .
O36 O 0.8017(3) 0.4373(3) 0.21963(13) 0.0304(11) Uani 1 1 d . . .
O37 O 0.6983(3) 0.5175(3) 0.17580(14) 0.0351(12) Uani 1 1 d . . .
O38 O 0.6603(4) 0.1993(3) 0.15186(15) 0.0441(14) Uani 1 1 d . . .
O39 O 0.8000(3) 0.1012(3) 0.17772(13) 0.0365(12) Uani 1 1 d . . .
O40 O 0.6413(3) 0.1388(3) 0.21108(14) 0.0372(12) Uani 1 1 d . . .
O41 O 0.7981(3) 0.4223(3) 0.29550(14) 0.0372(12) Uani 1 1 d . . .
O42 O 0.7363(4) 0.3128(3) 0.19282(16) 0.0495(15) Uani 1 1 d . . .
O43 O 0.5236(5) 0.3078(4) 0.21863(19) 0.072(2) Uani 1 1 d . B .
O44A O 0.3319(6) 0.3886(6) 0.2788(3) 0.054(2) Uani 0.620(7) 1 d PU B 1
O44B O 0.3901(11) 0.3560(11) 0.2500(5) 0.066(3) Uani 0.380(7) 1 d PU B 2
N1 N 0.8048(5) 0.3007(4) 0.45472(17) 0.0422(16) Uani 1 1 d . . .
N2 N 0.7276(4) 0.1534(4) 0.45413(17) 0.0418(16) Uani 1 1 d . . .
N3 N 1.0127(4) -0.0240(4) 0.40870(16) 0.0343(14) Uani 1 1 d . . .
N4 N 0.8786(4) -0.1009(4) 0.40482(16) 0.0354(14) Uani 1 1 d . . .
N5 N 0.4853(5) 0.3451(4) 0.3998(2) 0.0556(17) Uani 1 1 d U . .
N6 N 0.5436(4) 0.4939(4) 0.39579(19) 0.0488(19) Uani 1 1 d . . .
N7 N 0.5856(4) 0.1143(4) 0.35457(18) 0.0399(16) Uani 1 1 d . . .
N8 N 0.5540(4) 0.0683(4) 0.27450(17) 0.0352(15) Uani 1 1 d . . .
N9 N 0.9010(4) -0.1141(3) 0.26226(16) 0.0307(14) Uani 1 1 d . . .
N10 N 1.0718(3) 0.0899(3) 0.25623(15) 0.0261(12) Uani 1 1 d . . .
N11 N 1.0082(4) 0.3996(4) 0.22364(15) 0.0283(13) Uani 1 1 d . . .
N12 N 0.4497(4) 0.6344(4) 0.2900(2) 0.055(2) Uani 1 1 d . . .
N13 N 0.4465(5) 0.6551(6) 0.1536(3) 0.074(2) Uani 1 1 d U . .
N14 N 0.3826(4) 0.5720(4) 0.2272(3) 0.061(2) Uani 1 1 d . . .
N15 N 0.9120(5) 0.5035(4) 0.09758(17) 0.0412(16) Uani 1 1 d . . .
N16 N 0.9715(5) 0.0394(4) 0.08048(18) 0.0446(17) Uani 1 1 d . . .
N17 N 0.6221(8) 0.1972(7) 0.0700(3) 0.094(2) Uani 1 1 d U . .
N18 N 0.7392(4) 0.6554(4) 0.13290(18) 0.0413(16) Uani 1 1 d . . .
N19 N 0.9540(4) -0.0719(4) 0.14292(17) 0.0368(15) Uani 1 1 d . . .
N20 N 0.7367(4) 0.2408(4) 0.2702(2) 0.0479(18) Uani 1 1 d . B .
N21 N 0.9984(9) 0.2720(8) 0.0659(3) 0.096(4) Uani 1 1 d . . .
C1 C 0.7271(6) 0.3543(5) 0.4425(2) 0.044(2) Uani 1 1 d . . .
C2 C 0.6779(7) 0.4397(5) 0.4562(2) 0.052(2) Uani 1 1 d . . .
H2 H 0.6237 0.4773 0.4479 0.063 Uiso 1 1 calc R . .
C3 C 0.7123(8) 0.4661(6) 0.4821(2) 0.064(3) Uani 1 1 d . . .
H3 H 0.6820 0.5237 0.4913 0.076 Uiso 1 1 calc R . .
C4 C 0.7911(8) 0.4098(6) 0.4953(2) 0.060(3) Uani 1 1 d . . .
H4 H 0.8138 0.4269 0.5137 0.072 Uiso 1 1 calc R . .
C5 C 0.8333(6) 0.3285(6) 0.4799(2) 0.050(2) Uani 1 1 d . . .
C6 C 0.7332(6) 0.0964(5) 0.4298(2) 0.044(2) Uani 1 1 d . . .
C7 C 0.6825(6) 0.0471(6) 0.4351(2) 0.050(2) Uani 1 1 d . . .
H7 H 0.6848 0.0089 0.4171 0.061 Uiso 1 1 calc R . .
C8 C 0.6299(6) 0.0560(6) 0.4670(3) 0.060(3) Uani 1 1 d . . .
H8 H 0.5961 0.0222 0.4716 0.073 Uiso 1 1 calc R . .
C9 C 0.6246(7) 0.1138(6) 0.4931(3) 0.065(3) Uani 1 1 d . . .
H9 H 0.5885 0.1198 0.5155 0.077 Uiso 1 1 calc R . .
C10 C 0.6741(6) 0.1612(6) 0.4849(2) 0.052(2) Uani 1 1 d . . .
C11 C 1.0879(5) -0.0978(5) 0.4042(2) 0.0401(18) Uani 1 1 d . . .
C12 C 1.1507(8) -0.1263(6) 0.4260(3) 0.070(3) Uani 1 1 d . . .
H12 H 1.2032 -0.1789 0.4214 0.084 Uiso 1 1 calc R . .
C13 C 1.1335(9) -0.0728(7) 0.4562(3) 0.083(4) Uani 1 1 d . . .
H13 H 1.1737 -0.0909 0.4732 0.100 Uiso 1 1 calc R . .
C14 C 1.0602(8) 0.0041(6) 0.4611(3) 0.064(3) Uani 1 1 d . . .
H14 H 1.0512 0.0408 0.4807 0.076 Uiso 1 1 calc R . .
C15 C 0.9973(6) 0.0298(5) 0.4371(2) 0.0390(18) Uani 1 1 d . . .
C16 C 1.0629(5) 0.1179(5) 0.35433(19) 0.0322(16) Uani 1 1 d . . .
H16A H 1.0745 0.0693 0.3702 0.039 Uiso 1 1 calc R . .
H16B H 1.1042 0.0956 0.3318 0.039 Uiso 1 1 calc R . .
C17 C 1.0871(5) 0.1837(5) 0.3707(2) 0.0375(18) Uani 1 1 d . . .
C18 C 1.1365(5) 0.2224(5) 0.3506(2) 0.0407(19) Uani 1 1 d . . .
H18 H 1.1540 0.2089 0.3261 0.049 Uiso 1 1 calc R . .
C19 C 1.1611(7) 0.2810(7) 0.3660(3) 0.063(3) Uani 1 1 d . . .
H19 H 1.1917 0.3098 0.3517 0.076 Uiso 1 1 calc R . .
C20 C 1.1409(10) 0.2962(10) 0.4011(3) 0.106(5) Uani 1 1 d . . .
H20 H 1.1624 0.3319 0.4118 0.128 Uiso 1 1 calc R . .
C21 C 1.0894(11) 0.2607(10) 0.4218(3) 0.120(6) Uani 1 1 d . . .
H21 H 1.0717 0.2751 0.4463 0.144 Uiso 1 1 calc R . .
C22 C 1.0638(7) 0.2035(7) 0.4062(2) 0.066(3) Uani 1 1 d . . .
H22 H 1.0296 0.1778 0.4203 0.080 Uiso 1 1 calc R . .
C23 C 0.8737(5) -0.1253(4) 0.3726(2) 0.0338(17) Uani 1 1 d . . .
C24 C 0.8578(5) -0.1986(5) 0.3674(2) 0.0382(18) Uani 1 1 d . . .
H24 H 0.8523 -0.2146 0.3447 0.046 Uiso 1 1 calc R . .
C25 C 0.8504(6) -0.2456(5) 0.3955(2) 0.051(2) Uani 1 1 d . . .
H25 H 0.8406 -0.2956 0.3923 0.061 Uiso 1 1 calc R . .
C26 C 0.8571(7) -0.2222(6) 0.4298(3) 0.057(2) Uani 1 1 d . . .
H26 H 0.8527 -0.2546 0.4499 0.068 Uiso 1 1 calc R . .
C27 C 0.8706(6) -0.1481(6) 0.4314(2) 0.046(2) Uani 1 1 d . . .
C28 C 0.4477(5) 0.3507(5) 0.3707(3) 0.0552(19) Uani 1 1 d U B .
C29 C 0.3507(6) 0.3801(6) 0.3736(3) 0.069(2) Uani 1 1 d U . .
H29 H 0.3221 0.3887 0.3532 0.082 Uiso 1 1 calc R B .
C30 C 0.3012(6) 0.3954(6) 0.4064(3) 0.078(2) Uani 1 1 d U B .
H30 H 0.2369 0.4156 0.4089 0.094 Uiso 1 1 calc R . .
C31 C 0.3425(7) 0.3819(6) 0.4359(3) 0.077(2) Uani 1 1 d U . .
H31 H 0.3088 0.3893 0.4589 0.093 Uiso 1 1 calc R B .
C32 C 0.4343(6) 0.3576(5) 0.4307(3) 0.063(2) Uani 1 1 d U B .
C33 C 0.5984(5) 0.4951(5) 0.3664(2) 0.042(2) Uani 1 1 d . B .
C34 C 0.6021(5) 0.5710(5) 0.3547(2) 0.043(2) Uani 1 1 d . . .
H34 H 0.6411 0.5710 0.3338 0.052 Uiso 1 1 calc R B .
C35 C 0.5484(6) 0.6464(5) 0.3739(2) 0.053(2) Uani 1 1 d . B .
H35 H 0.5504 0.6990 0.3665 0.063 Uiso 1 1 calc R . .
C36 C 0.4913(6) 0.6439(6) 0.4041(3) 0.061(3) Uani 1 1 d . . .
H36 H 0.4531 0.6945 0.4180 0.073 Uiso 1 1 calc R B .
C37 C 0.4919(6) 0.5668(5) 0.4131(3) 0.062(3) Uani 1 1 d . B .
C38 C 0.6569(4) 0.0521(4) 0.33438(19) 0.0308(16) Uani 1 1 d . B .
C39 C 0.6754(5) -0.0345(4) 0.3375(2) 0.0317(16) Uani 1 1 d . . .
H39 H 0.7260 -0.0771 0.3233 0.038 Uiso 1 1 calc R B .
C40 C 0.6197(5) -0.0564(5) 0.3613(2) 0.0378(18) Uani 1 1 d . B .
H40 H 0.6316 -0.1152 0.3638 0.045 Uiso 1 1 calc R . .
C41 C 0.5448(5) 0.0060(5) 0.3823(2) 0.047(2) Uani 1 1 d . . .
H41 H 0.5053 -0.0089 0.3991 0.056 Uiso 1 1 calc R B .
C42 C 0.5313(5) 0.0894(5) 0.3775(2) 0.049(2) Uani 1 1 d . B .
C43 C 0.5144(5) 0.0132(5) 0.2784(2) 0.0419(19) Uani 1 1 d . B .
C44 C 0.4274(6) 0.0337(6) 0.2939(3) 0.054(2) Uani 1 1 d . . .
H44 H 0.4023 -0.0075 0.2956 0.065 Uiso 1 1 calc R B .
C45 C 0.3767(6) 0.1173(6) 0.3071(3) 0.067(3) Uani 1 1 d . B .
H45 H 0.3156 0.1340 0.3181 0.080 Uiso 1 1 calc R . .
C46 C 0.4136(5) 0.1757(5) 0.3043(3) 0.057(3) Uani 1 1 d . . .
H46 H 0.3792 0.2329 0.3133 0.068 Uiso 1 1 calc R B .
C47 C 0.5035(5) 0.1491(5) 0.2879(2) 0.0408(19) Uani 1 1 d . B .
C48 C 0.8324(5) -0.0767(4) 0.24328(19) 0.0304(16) Uani 1 1 d . B .
C49 C 0.7963(6) -0.1239(5) 0.2268(2) 0.050(2) Uani 1 1 d . . .
H49 H 0.7473 -0.0962 0.2139 0.060 Uiso 1 1 calc R B .
C50 C 0.8331(9) -0.2119(6) 0.2296(3) 0.073(3) Uani 1 1 d . B .
H50 H 0.8086 -0.2451 0.2189 0.087 Uiso 1 1 calc R . .
C51 C 0.9053(6) -0.2519(5) 0.2479(3) 0.055(3) Uani 1 1 d . . .
H51 H 0.9335 -0.3125 0.2493 0.066 Uiso 1 1 calc R B .
C52 C 0.9338(5) -0.1988(5) 0.2639(2) 0.0406(19) Uani 1 1 d . B .
C53 C 1.0347(4) 0.0324(4) 0.26037(18) 0.0264(15) Uani 1 1 d . B .
C54 C 1.0874(5) -0.0553(4) 0.26427(19) 0.0309(16) Uani 1 1 d . . .
H54 H 1.0611 -0.0956 0.2668 0.037 Uiso 1 1 calc R B .
C55 C 1.1791(5) -0.0799(5) 0.2643(2) 0.0426(19) Uani 1 1 d . B .
H55 H 1.2167 -0.1382 0.2676 0.051 Uiso 1 1 calc R . .
C56 C 1.2176(5) -0.0211(5) 0.2596(2) 0.0403(19) Uani 1 1 d . . .
H56 H 1.2811 -0.0382 0.2589 0.048 Uiso 1 1 calc R B .
C57 C 1.1603(4) 0.0624(4) 0.25592(19) 0.0292(15) Uani 1 1 d . B .
C58 C 1.0929(5) 0.1276(5) 0.1730(2) 0.0361(17) Uani 1 1 d . . .
H58 H 1.1158 0.0945 0.1923 0.043 Uiso 1 1 calc R B .
C59 C 1.1534(6) 0.1369(8) 0.1415(3) 0.069(2) Uani 1 1 d U B .
C60 C 1.1883(6) 0.1966(8) 0.1416(3) 0.080(2) Uani 1 1 d U . .
H60 H 1.1754 0.2322 0.1620 0.096 Uiso 1 1 calc R B .
C61 C 1.2447(7) 0.2054(9) 0.1107(4) 0.098(3) Uani 1 1 d U B .
H61 H 1.2701 0.2462 0.1106 0.118 Uiso 1 1 calc R . .
C62 C 1.2603(9) 0.1573(12) 0.0832(4) 0.117(3) Uani 1 1 d U . .
H62 H 1.2928 0.1669 0.0622 0.140 Uiso 1 1 calc R B .
C63 C 1.2312(10) 0.0919(12) 0.0832(4) 0.123(3) Uani 1 1 d U B .
H63 H 1.2499 0.0521 0.0638 0.147 Uiso 1 1 calc R . .
C64 C 1.1736(9) 0.0870(11) 0.1128(3) 0.104(3) Uani 1 1 d U . .
H64 H 1.1477 0.0465 0.1125 0.124 Uiso 1 1 calc R B .
C65 C 1.0439(5) 0.4540(5) 0.2297(2) 0.0362(18) Uani 1 1 d . B .
C66 C 1.0757(7) 0.4590(6) 0.2597(2) 0.052(2) Uani 1 1 d . . .
H66 H 1.1007 0.4990 0.2628 0.063 Uiso 1 1 calc R B .
C67 C 1.0702(6) 0.4030(6) 0.2858(2) 0.053(2) Uani 1 1 d . B .
H67 H 1.0931 0.4034 0.3071 0.063 Uiso 1 1 calc R . .
C68 C 1.0317(5) 0.3466(5) 0.2810(2) 0.0374(18) Uani 1 1 d . . .
H68 H 1.0262 0.3093 0.2990 0.045 Uiso 1 1 calc R B .
C69 C 1.0010(4) 0.3461(4) 0.24904(19) 0.0281(15) Uani 1 1 d . B .
C70 C 0.4463(5) 0.5617(5) 0.3051(3) 0.056(3) Uani 1 1 d . B .
C71 C 0.3955(6) 0.5662(5) 0.3380(3) 0.069(3) Uani 1 1 d . . .
H71 H 0.3948 0.5154 0.3482 0.082 Uiso 1 1 calc R B .
C72 C 0.3466(6) 0.6436(6) 0.3558(3) 0.073(3) Uani 1 1 d . B .
H72 H 0.3114 0.6472 0.3782 0.088 Uiso 1 1 calc R . .
C73 C 0.3494(6) 0.7182(6) 0.3401(4) 0.079(4) Uani 1 1 d . . .
H73 H 0.3157 0.7731 0.3515 0.095 Uiso 1 1 calc R B .
C74 C 0.4024(6) 0.7082(5) 0.3080(3) 0.065(3) Uani 1 1 d . B .
C75 C 0.4411(6) 0.6979(7) 0.1846(4) 0.075(2) Uani 1 1 d U B .
C76 C 0.3685(7) 0.7742(8) 0.1951(4) 0.093(3) Uani 1 1 d U . .
H76 H 0.3651 0.8023 0.2166 0.111 Uiso 1 1 calc R B .
C77 C 0.3015(8) 0.8099(10) 0.1750(4) 0.115(4) Uani 1 1 d U B .
H77 H 0.2525 0.8637 0.1822 0.137 Uiso 1 1 calc R . .
C78 C 0.3040(8) 0.7685(10) 0.1440(4) 0.110(3) Uani 1 1 d U . .
H78 H 0.2569 0.7910 0.1299 0.132 Uiso 1 1 calc R B .
C79 C 0.3817(7) 0.6904(9) 0.1348(4) 0.092(3) Uani 1 1 d U B .
C80 C 0.4260(6) 0.5150(6) 0.1990(3) 0.057(3) Uani 1 1 d . B .
C81 C 0.3772(7) 0.4890(6) 0.1788(3) 0.067(3) Uani 1 1 d . . .
H81 H 0.4065 0.4501 0.1591 0.080 Uiso 1 1 calc R B .
C82 C 0.2819(8) 0.5233(8) 0.1891(4) 0.076(4) Uani 1 1 d . B .
H82 H 0.2461 0.5068 0.1760 0.091 Uiso 1 1 calc R . .
C83 C 0.2409(7) 0.5785(7) 0.2168(4) 0.077(4) Uani 1 1 d . . .
H83 H 0.1766 0.6017 0.2232 0.092 Uiso 1 1 calc R B .
C84 C 0.2929(6) 0.6012(6) 0.2359(4) 0.080(4) Uani 1 1 d . B .
C85 C 0.9573(5) 0.4579(5) 0.1228(2) 0.0385(18) Uani 1 1 d . B .
C86 C 1.0520(6) 0.4160(6) 0.1183(2) 0.049(2) Uani 1 1 d . . .
H86 H 1.0823 0.3842 0.1367 0.059 Uiso 1 1 calc R B .
C87 C 1.1013(7) 0.4220(6) 0.0861(2) 0.061(3) Uani 1 1 d . B .
H87 H 1.1658 0.3932 0.0823 0.073 Uiso 1 1 calc R . .
C88 C 1.0568(6) 0.4695(6) 0.0598(3) 0.059(2) Uani 1 1 d . . .
H88 H 1.0889 0.4752 0.0379 0.071 Uiso 1 1 calc R B .
C89 C 0.9606(7) 0.5092(6) 0.0672(2) 0.053(2) Uani 1 1 d . B .
C90 C 0.8946(7) 0.1009(5) 0.0719(2) 0.046(2) Uani 1 1 d . B .
C91 C 0.8930(8) 0.1394(6) 0.0393(2) 0.057(3) Uani 1 1 d . . .
H91 H 0.8389 0.1834 0.0334 0.069 Uiso 1 1 calc R B .
C92 C 0.9751(10) 0.1100(8) 0.0160(3) 0.076(4) Uani 1 1 d . B .
H92 H 0.9772 0.1351 -0.0063 0.091 Uiso 1 1 calc R . .
C93 C 1.0505(9) 0.0470(8) 0.0244(3) 0.072(3) Uani 1 1 d . . .
H93 H 1.1058 0.0261 0.0084 0.086 Uiso 1 1 calc R B .
C94 C 1.0456(6) 0.0145(6) 0.0559(2) 0.053(2) Uani 1 1 d . B .
C95 C 0.9939(5) -0.0783(5) 0.17202(18) 0.0313(16) Uani 1 1 d . B .
C96 C 1.0503(5) -0.1591(5) 0.1832(2) 0.0353(17) Uani 1 1 d . . .
H96 H 1.0773 -0.1638 0.2039 0.042 Uiso 1 1 calc R B .
C97 C 1.0655(6) -0.2313(5) 0.1636(2) 0.047(2) Uani 1 1 d . B .
H97 H 1.1031 -0.2864 0.1707 0.056 Uiso 1 1 calc R . .
C98 C 1.0260(6) -0.2239(5) 0.1332(2) 0.045(2) Uani 1 1 d . . .
H98 H 1.0374 -0.2731 0.1191 0.054 Uiso 1 1 calc R B .
C99 C 0.9707(6) -0.1443(5) 0.1245(2) 0.0418(19) Uani 1 1 d . B .
C100 C 0.5385(11) 0.2625(10) 0.0829(4) 0.101(3) Uani 1 1 d U B .
C101 C 0.4553(10) 0.2679(10) 0.0696(4) 0.108(3) Uani 1 1 d U . .
H101 H 0.3960 0.3097 0.0782 0.129 Uiso 1 1 calc R B .
C102 C 0.4721(11) 0.2063(11) 0.0434(4) 0.112(3) Uani 1 1 d U B .
H102 H 0.4222 0.2123 0.0320 0.135 Uiso 1 1 calc R . .
C103 C 0.5485(10) 0.1419(11) 0.0329(4) 0.108(3) Uani 1 1 d U . .
H103 H 0.5525 0.0984 0.0170 0.130 Uiso 1 1 calc R B .
C104 C 0.6253(6) 0.1393(7) 0.0461(3) 0.102(3) Uani 1 1 d DU A .
C105 C 0.6522(6) 0.6757(5) 0.1278(3) 0.053(2) Uani 1 1 d . B .
C106 C 0.5876(7) 0.7617(6) 0.1318(3) 0.078(4) Uani 1 1 d . . .
H106 H 0.5266 0.7772 0.1282 0.094 Uiso 1 1 calc R B .
C107 C 0.6162(7) 0.8226(6) 0.1412(4) 0.102(5) Uani 1 1 d . B .
H107 H 0.5730 0.8805 0.1451 0.122 Uiso 1 1 calc R . .
C108 C 0.7049(7) 0.8024(6) 0.1451(4) 0.085(4) Uani 1 1 d . . .
H108 H 0.7244 0.8449 0.1508 0.102 Uiso 1 1 calc R B .
C109 C 0.7639(6) 0.7169(5) 0.1404(3) 0.053(2) Uani 1 1 d . B .
C110 C 0.6648(8) 0.4389(6) 0.0563(3) 0.069(3) Uani 1 1 d . . .
H11A H 0.6059 0.4351 0.0565 0.082 Uiso 1 1 calc R B .
H11B H 0.6536 0.5001 0.0541 0.082 Uiso 1 1 calc R . .
C111 C 0.7293(11) 0.3890(7) 0.0239(3) 0.089(3) Uani 1 1 d U B .
C112 C 0.7035(11) 0.3336(7) 0.0067(3) 0.098(3) Uani 1 1 d U . .
H112 H 0.6485 0.3282 0.0151 0.117 Uiso 1 1 calc R B .
C113 C 0.7599(13) 0.2876(9) -0.0224(4) 0.116(3) Uani 1 1 d U B .
H113 H 0.7426 0.2504 -0.0344 0.139 Uiso 1 1 calc R . .
C114 C 0.8386(14) 0.2926(10) -0.0349(4) 0.123(4) Uani 1 1 d U . .
H114 H 0.8753 0.2601 -0.0555 0.148 Uiso 1 1 calc R B .
C115 C 0.8673(13) 0.3475(9) -0.0168(4) 0.121(3) Uani 1 1 d U B .
H115 H 0.9240 0.3501 -0.0248 0.145 Uiso 1 1 calc R . .
C116 C 0.8096(12) 0.3970(8) 0.0128(3) 0.104(3) Uani 1 1 d U . .
H116 H 0.8255 0.4350 0.0250 0.124 Uiso 1 1 calc R B .
C117 C 0.7394(5) 0.6106(5) 0.2188(2) 0.0381(18) Uani 1 1 d . . .
H11C H 0.7982 0.6013 0.2042 0.046 Uiso 1 1 calc R B .
H11D H 0.6914 0.6601 0.2095 0.046 Uiso 1 1 calc R . .
C118 C 0.7426(5) 0.6336(4) 0.2560(2) 0.0346(17) Uani 1 1 d . B .
C119 C 0.8202(6) 0.5953(5) 0.2712(2) 0.0426(19) Uani 1 1 d . . .
H119 H 0.8731 0.5523 0.2582 0.051 Uiso 1 1 calc R B .
C120 C 0.8226(6) 0.6186(6) 0.3055(2) 0.050(2) Uani 1 1 d . B .
H120 H 0.8762 0.5910 0.3159 0.060 Uiso 1 1 calc R . .
C121 C 0.7462(7) 0.6822(6) 0.3239(3) 0.056(2) Uani 1 1 d . . .
H121 H 0.7471 0.6983 0.3473 0.067 Uiso 1 1 calc R B .
C122 C 0.6684(6) 0.7227(5) 0.3089(2) 0.049(2) Uani 1 1 d . B .
H122 H 0.6165 0.7676 0.3215 0.058 Uiso 1 1 calc R . .
C123 C 0.6670(6) 0.6975(5) 0.2755(2) 0.048(2) Uani 1 1 d . . .
H123 H 0.6128 0.7245 0.2654 0.058 Uiso 1 1 calc R B .
C124 C 0.6988(5) 0.0308(5) 0.1535(2) 0.0393(19) Uani 1 1 d . . .
H12A H 0.7310 0.0244 0.1290 0.047 Uiso 1 1 calc R B .
H12B H 0.7330 -0.0211 0.1659 0.047 Uiso 1 1 calc R . .
C125 C 0.6033(5) 0.0365(4) 0.1525(2) 0.0397(19) Uani 1 1 d . B .
C126 C 0.5695(6) 0.0456(7) 0.1220(3) 0.060(3) Uani 1 1 d . . .
H126 H 0.6063 0.0482 0.1007 0.072 Uiso 1 1 calc R B .
C127 C 0.4838(7) 0.0513(8) 0.1205(3) 0.081(4) Uani 1 1 d . B .
H127 H 0.4625 0.0580 0.0984 0.097 Uiso 1 1 calc R . .
C128 C 0.4288(7) 0.0473(6) 0.1502(3) 0.068(3) Uani 1 1 d . . .
H128 H 0.3701 0.0499 0.1489 0.082 Uiso 1 1 calc R B .
C129 C 0.4593(7) 0.0396(7) 0.1820(3) 0.074(3) Uani 1 1 d . B .
H129 H 0.4212 0.0389 0.2031 0.089 Uiso 1 1 calc R . .
C130 C 0.5490(7) 0.0327(7) 0.1829(3) 0.069(3) Uani 1 1 d . . .
H130 H 0.5715 0.0255 0.2048 0.083 Uiso 1 1 calc R B .
C131 C 1.0510(15) 0.2579(10) 0.0428(5) 0.120(6) Uani 1 1 d . B .
C132 C 1.1305(12) 0.2297(10) 0.0079(4) 0.145(7) Uani 1 1 d . . .
H13A H 1.1695 0.1683 0.0082 0.217 Uiso 1 1 calc R B .
H13B H 1.1673 0.2625 0.0083 0.217 Uiso 1 1 calc R . .
H13C H 1.1020 0.2416 -0.0134 0.217 Uiso 1 1 calc R . .
C13A C 0.2432(6) 0.4290(6) 0.2930(3) 0.019(2) Uani 0.620(7) 1 d PU B 1
C13B C 0.3092(15) 0.3559(15) 0.2546(6) 0.050(3) Uani 0.380(7) 1 d PU B 2
N1S N 1.0828(8) 0.5220(8) 0.4513(3) 0.033(2) Uani 0.50 1 d PDU . .
C1S C 1.0171(9) 0.5312(9) 0.4556(4) 0.028(2) Uani 0.50 1 d PDU . .
C2S C 0.9097(9) 0.5520(10) 0.4639(4) 0.040(3) Uani 0.50 1 d PDU . .
H2S1 H 0.8811 0.5923 0.4843 0.059 Uiso 0.50 1 calc PR . .
H2S2 H 0.9024 0.4988 0.4690 0.059 Uiso 0.50 1 calc PR . .
H2S3 H 0.8807 0.5775 0.4434 0.059 Uiso 0.50 1 calc PR . .
N2S N 0.4260(7) 0.8672(7) 0.3959(3) 0.029(2) Uani 0.50 1 d PU . .
C3S C 0.3668(8) 0.9168(8) 0.3882(3) 0.021(2) Uani 0.50 1 d PU . .
C4S C 0.2867(9) 0.9793(9) 0.3768(4) 0.035(3) Uani 0.50 1 d PU . .
H4S1 H 0.2847 0.9645 0.3525 0.053 Uiso 0.50 1 calc PR . .
H4S2 H 0.2878 1.0359 0.3777 0.053 Uiso 0.50 1 calc PR . .
H4S3 H 0.2328 0.9803 0.3922 0.053 Uiso 0.50 1 calc PR . .
N3S N 0.8024(10) 0.5610(10) 0.3958(4) 0.054(3) Uani 0.50 1 d PU . .
C5S C 0.8472(12) 0.4914(11) 0.3858(4) 0.047(3) Uani 0.50 1 d PU . .
C6S C 0.8897(11) 0.4064(10) 0.3770(4) 0.042(3) Uani 0.50 1 d PU . .
H6S1 H 0.9557 0.3888 0.3728 0.063 Uiso 0.50 1 calc PR . .
H6S2 H 0.8701 0.3950 0.3556 0.063 Uiso 0.50 1 calc PR . .
H6S3 H 0.8741 0.3740 0.3962 0.063 Uiso 0.50 1 calc PR . .
N4S N 0.1690(14) 0.5680(12) 0.1182(5) 0.078(4) Uani 0.50 1 d PU . .
C7S C 0.2238(17) 0.5394(15) 0.0983(6) 0.076(4) Uani 0.50 1 d PU . .
C8S C 0.2931(16) 0.5036(15) 0.0675(6) 0.080(4) Uani 0.50 1 d PU . .
H8S1 H 0.2784 0.4644 0.0541 0.120 Uiso 0.50 1 calc PR . .
H8S2 H 0.3526 0.4722 0.0750 0.120 Uiso 0.50 1 calc PR . .
H8S3 H 0.2951 0.5502 0.0525 0.120 Uiso 0.50 1 calc PR . .
N5S N 0.3979(17) 0.0963(16) 0.9837(7) 0.111(5) Uani 0.50 1 d PU . .
C9S C 0.354(2) 0.124(2) 0.9658(8) 0.107(6) Uani 0.50 1 d PU . .
C10S C 0.286(2) 0.1671(19) 0.9415(8) 0.109(6) Uani 0.50 1 d PU . .
H10A H 0.2644 0.2294 0.9445 0.164 Uiso 0.50 1 calc PR . .
H10B H 0.2349 0.1511 0.9469 0.164 Uiso 0.50 1 calc PR . .
H10C H 0.3155 0.1492 0.9171 0.164 Uiso 0.50 1 calc PR . .
N6S N 0.7179(10) 0.6544(9) -0.0076(4) 0.050(3) Uani 0.50 1 d PU . .
C11S C 0.6734(12) 0.6648(11) 0.0109(5) 0.044(3) Uani 0.50 1 d PU . .
C12S C 0.5790(12) 0.6824(12) 0.0382(5) 0.055(3) Uani 0.50 1 d PU . .
H12C H 0.5349 0.7417 0.0364 0.082 Uiso 0.50 1 calc PR . .
H12D H 0.5926 0.6733 0.0623 0.082 Uiso 0.50 1 calc PR . .
H12E H 0.5535 0.6429 0.0320 0.082 Uiso 0.50 1 calc PR . .
N7S N 0.4248(10) 0.1123(9) 0.5434(4) 0.050(3) Uani 0.50 1 d PU . .
C13S C 0.4004(10) 0.1836(11) 0.5472(4) 0.040(3) Uani 0.50 1 d PU . .
C14S C 0.3657(11) 0.2735(10) 0.5521(4) 0.043(3) Uani 0.50 1 d PU . .
H14A H 0.3287 0.3012 0.5338 0.065 Uiso 0.50 1 calc PR . .
H14B H 0.4163 0.2907 0.5507 0.065 Uiso 0.50 1 calc PR . .
H14C H 0.3281 0.2910 0.5753 0.065 Uiso 0.50 1 calc PR . .
N8S N 0.2480(10) 0.2575(10) 0.4847(4) 0.050(3) Uani 0.50 1 d PU . .
C15S C 0.2749(13) 0.1946(13) 0.4757(5) 0.057(3) Uani 0.50 1 d PU . .
C16S C 0.3247(14) 0.1027(13) 0.4677(5) 0.062(3) Uani 0.50 1 d PU . .
H16C H 0.3774 0.0925 0.4495 0.094 Uiso 0.50 1 calc P . .
H16D H 0.2847 0.0804 0.4591 0.094 Uiso 0.50 1 calc P . .
H16E H 0.3456 0.0735 0.4890 0.094 Uiso 0.50 1 calc P . .
N10S N 0.3066(11) 0.2923(11) 0.2223(4) 0.066(3) Uani 0.50 1 d PDU C 1
C17S C 0.3472(13) 0.2757(14) 0.1980(5) 0.067(4) Uani 0.50 1 d PDU C 1
C18S C 0.4256(12) 0.2593(10) 0.1613(4) 0.075(4) Uani 0.50 1 d PDU C 1
H18A H 0.4847 0.2483 0.1681 0.112 Uiso 0.50 1 calc PR C 1
H18B H 0.4063 0.3104 0.1471 0.112 Uiso 0.50 1 calc PR C 1
H18C H 0.4308 0.2098 0.1474 0.112 Uiso 0.50 1 calc PR C 1
C18T C 0.1009(8) 0.6277(8) 0.3730(3) 0.092(3) Uani 1 1 d RU . .
H18D H 0.0567 0.6853 0.3686 0.137 Uiso 1 1 d R . .
H18E H 0.1602 0.6168 0.3592 0.137 Uiso 1 1 d R . .
H18F H 0.1065 0.6237 0.3981 0.137 Uiso 1 1 d R . .
N10T N 0.1770(12) 0.5156(12) 0.3223(5) 0.045(4) Uani 0.380(7) 1 d PU B 2
C17T C 0.1409(14) 0.5608(14) 0.3439(6) 0.041(4) Uani 0.380(7) 1 d PU B 2
N10U N 0.0342(13) 0.5202(13) 0.3599(5) 0.110(4) Uani 0.620(7) 1 d PU B 1
C17U C 0.0752(16) 0.5687(15) 0.3630(6) 0.099(4) Uani 0.620(7) 1 d PU B 1
C19S C 0.5000 0.5000 1.0000 0.105(6) Uani 0.25 1 d SPU . .
C20S C 0.5404(18) 0.5569(17) 0.9875(7) 0.107(6) Uani 0.25 1 d PU D 1
H20A H 0.5034 0.5966 0.9714 0.160 Uiso 0.25 1 calc P E 1
H20B H 0.6019 0.5237 0.9750 0.160 Uiso 0.25 1 calc P F 1
H20C H 0.5435 0.5894 1.0074 0.160 Uiso 0.25 1 calc P G 1
N11S N 0.5404(18) 0.5569(17) 0.9875(7) 0.107(6) Uani 0.25 1 d PU D 2

loop_
_atom_site_aniso_label
_atom_site_aniso_U_11
_atom_site_aniso_U_22
_atom_site_aniso_U_33
_atom_site_aniso_U_23
_atom_site_aniso_U_13
_atom_site_aniso_U_12
Co1 0.0454(6) 0.0346(6) 0.0403(6) -0.0139(5) 0.0120(5) -0.0264(5)
Co2 0.0304(5) 0.0275(5) 0.0360(6) -0.0027(4) -0.0005(4) -0.0167(4)
Co3 0.0288(5) 0.0231(5) 0.0607(7) -0.0137(5) 0.0166(5) -0.0152(4)
Co4 0.0201(5) 0.0196(5) 0.0646(7) -0.0118(5) 0.0074(5) -0.0102(4)
Co5 0.0220(4) 0.0183(5) 0.0506(6) -0.0008(4) -0.0048(4) -0.0104(4)
Co6 0.0239(4) 0.0197(5) 0.0380(5) 0.0004(4) -0.0048(4) -0.0119(4)
Co7 0.0193(4) 0.0174(4) 0.0373(5) -0.0002(4) -0.0028(4) -0.0088(4)
Co8 0.0212(5) 0.0198(5) 0.1051(10) 0.0069(6) -0.0182(6) -0.0083(4)
Co9 0.0252(5) 0.0223(5) 0.0431(6) 0.0037(4) -0.0085(4) -0.0135(4)
Co10 0.0437(6) 0.0297(5) 0.0417(6) 0.0041(4) -0.0119(5) -0.0233(5)
Co11 0.0658(7) 0.0314(6) 0.0573(7) 0.0122(5) -0.0290(6) -0.0297(6)
Co12 0.0391(6) 0.0265(6) 0.0874(9) 0.0159(5) -0.0338(6) -0.0200(5)
Co13 0.0458(6) 0.0262(5) 0.0551(7) 0.0108(5) -0.0227(5) -0.0218(5)
P1 0.0240(8) 0.0225(9) 0.0351(10) -0.0048(7) 0.0003(7) -0.0126(7)
P2 0.0292(9) 0.0244(9) 0.0366(10) 0.0009(8) -0.0046(8) -0.0158(8)
P3 0.0776(17) 0.0345(12) 0.0622(15) 0.0156(11) -0.0361(14) -0.0368(12)
P4 0.0241(9) 0.0163(9) 0.0595(13) 0.0048(8) -0.0140(9) -0.0092(7)
P5 0.0403(11) 0.0286(10) 0.0551(13) 0.0099(9) -0.0192(10) -0.0234(9)
Cl1 0.0874(18) 0.0665(16) 0.0487(13) -0.0154(11) -0.0022(12) -0.0474(14)
Cl2 0.0824(17) 0.0529(14) 0.0514(13) -0.0217(11) 0.0266(12) -0.0367(13)
Cl3 0.0386(10) 0.0395(11) 0.0637(14) -0.0103(10) -0.0124(10) -0.0116(9)
Cl4 0.0982(19) 0.0900(19) 0.0421(13) 0.0114(12) -0.0149(12) -0.0726(17)
Cl5 0.0643(15) 0.0388(12) 0.0928(19) -0.0211(12) 0.0423(14) -0.0265(11)
Cl6 0.0870(19) 0.0430(13) 0.124(2) -0.0396(14) 0.0749(18) -0.0389(13)
Cl7 0.0695(16) 0.0428(13) 0.151(3) -0.0442(15) 0.0750(18) -0.0381(13)
Cl8 0.0819(16) 0.0260(11) 0.0807(17) -0.0027(10) -0.0047(13) -0.0297(11)
Cl9 0.0288(10) 0.0472(14) 0.145(3) 0.0430(15) -0.0176(13) -0.0076(10)
Cl10 0.0246(8) 0.0359(10) 0.0503(11) 0.0019(8) -0.0059(8) -0.0164(8)
Cl11 0.0492(11) 0.0406(11) 0.0603(13) 0.0175(9) -0.0206(10) -0.0343(9)
Cl12 0.0377(11) 0.0181(10) 0.176(3) 0.0014(13) -0.0318(15) -0.0054(9)
Cl13 0.111(3) 0.179(4) 0.151(4) 0.071(3) -0.086(3) -0.089(3)
Cl14 0.0254(11) 0.0605(17) 0.224(4) -0.016(2) -0.0039(17) -0.0080(11)
Cl15 0.0851(18) 0.0758(18) 0.0527(15) 0.0264(13) -0.0202(13) -0.0284(15)
Cl16 0.0605(15) 0.0782(18) 0.0826(19) -0.0121(14) 0.0036(13) -0.0333(14)
Cl7A 0.166(7) 0.240(11) 0.071(10) -0.063(8) 0.032(6) -0.168(7)
Cl7B 0.152(5) 0.227(8) 0.087(9) -0.076(6) 0.037(4) -0.157(5)
Cl18 0.0535(12) 0.0495(13) 0.0841(17) 0.0118(12) -0.0278(12) -0.0346(11)
Cl19 0.0879(17) 0.0607(14) 0.0507(13) 0.0032(11) -0.0247(12) -0.0498(14)
Na1 0.0249(13) 0.0228(14) 0.0399(16) 0.0002(11) 0.0014(12) -0.0120(11)
Na2 0.0242(13) 0.0235(14) 0.0523(18) -0.0067(12) 0.0065(12) -0.0099(11)
Na3 0.0313(15) 0.0211(14) 0.0595(19) -0.0016(13) -0.0030(14) -0.0109(12)
Na4 0.0511(19) 0.0260(17) 0.099(3) 0.0107(17) -0.0182(19) -0.0205(15)
Na5 0.0428(18) 0.0215(16) 0.102(3) -0.0032(17) -0.0025(18) -0.0117(14)
Na6 0.085(3) 0.0396(19) 0.075(2) 0.0193(17) -0.047(2) -0.0364(19)
O1 0.046(3) 0.031(3) 0.043(3) -0.014(2) 0.011(2) -0.025(2)
O2 0.037(3) 0.031(3) 0.046(3) -0.010(2) 0.011(2) -0.021(2)
O3 0.052(3) 0.051(4) 0.046(3) -0.016(3) 0.008(3) -0.028(3)
O4 0.034(3) 0.029(3) 0.042(3) -0.009(2) 0.009(2) -0.021(2)
O5 0.025(2) 0.018(2) 0.044(3) -0.003(2) -0.002(2) -0.012(2)
O6 0.023(2) 0.019(2) 0.040(3) -0.003(2) -0.002(2) -0.0105(19)
O7 0.034(3) 0.026(3) 0.039(3) 0.002(2) -0.007(2) -0.015(2)
O8 0.023(3) 0.024(3) 0.092(5) -0.014(3) 0.010(3) -0.009(2)
O9 0.032(3) 0.020(3) 0.054(3) -0.010(2) 0.011(2) -0.011(2)
O10 0.026(2) 0.028(3) 0.050(3) -0.014(2) 0.011(2) -0.016(2)
O11 0.020(2) 0.022(2) 0.052(3) -0.002(2) 0.002(2) -0.012(2)
O12 0.023(2) 0.017(2) 0.082(4) -0.006(2) -0.004(3) -0.009(2)
O13 0.016(2) 0.020(2) 0.066(4) -0.003(2) 0.003(2) -0.007(2)
O14 0.022(2) 0.018(2) 0.049(3) -0.006(2) -0.003(2) -0.0108(19)
O15 0.018(2) 0.022(2) 0.052(3) -0.002(2) -0.005(2) -0.0127(19)
O16 0.025(2) 0.019(2) 0.047(3) 0.001(2) -0.002(2) -0.013(2)
O17 0.033(3) 0.025(3) 0.041(3) -0.005(2) -0.003(2) -0.017(2)
O20 0.018(2) 0.021(2) 0.035(3) -0.0018(19) -0.0017(19) -0.0095(19)
O21 0.026(2) 0.021(2) 0.040(3) 0.002(2) -0.005(2) -0.013(2)
O22 0.039(3) 0.030(3) 0.041(3) 0.006(2) -0.008(2) -0.023(2)
O23 0.039(3) 0.030(3) 0.041(3) 0.002(2) -0.007(2) -0.021(2)
O24 0.026(2) 0.017(2) 0.051(3) 0.002(2) -0.005(2) -0.014(2)
O25 0.022(2) 0.018(3) 0.096(5) -0.009(3) 0.003(3) -0.004(2)
O26 0.029(3) 0.026(3) 0.121(6) 0.022(3) -0.033(3) -0.014(2)
O27 0.034(3) 0.028(3) 0.092(5) 0.013(3) -0.027(3) -0.020(2)
O28 0.037(3) 0.026(3) 0.046(3) 0.008(2) -0.010(2) -0.017(2)
O29 0.061(4) 0.039(3) 0.048(3) 0.010(3) -0.020(3) -0.032(3)
O30 0.051(4) 0.052(4) 0.148(8) 0.048(5) -0.022(5) -0.010(3)
O31 0.058(4) 0.035(3) 0.080(4) 0.021(3) -0.040(3) -0.030(3)
O32 0.080(4) 0.035(3) 0.062(4) 0.012(3) -0.031(3) -0.037(3)
O33 0.064(4) 0.043(3) 0.078(4) 0.013(3) -0.036(3) -0.039(3)
O34 0.073(4) 0.037(3) 0.056(4) 0.014(3) -0.028(3) -0.036(3)
O35 0.019(2) 0.022(3) 0.065(4) 0.000(2) -0.007(2) -0.007(2)
O36 0.021(2) 0.021(2) 0.050(3) 0.005(2) -0.008(2) -0.009(2)
O37 0.032(3) 0.019(2) 0.059(3) 0.008(2) -0.020(2) -0.011(2)
O38 0.051(3) 0.028(3) 0.064(4) 0.011(3) -0.028(3) -0.022(3)
O39 0.037(3) 0.041(3) 0.044(3) 0.005(2) -0.013(2) -0.027(2)
O40 0.030(3) 0.032(3) 0.058(3) 0.011(2) -0.015(2) -0.019(2)
O41 0.028(3) 0.024(3) 0.062(4) 0.000(2) -0.001(2) -0.014(2)
O42 0.045(3) 0.028(3) 0.082(4) 0.005(3) -0.029(3) -0.016(3)
O43 0.082(5) 0.042(4) 0.078(5) 0.015(3) -0.013(4) -0.011(4)
O44A 0.027(3) 0.049(4) 0.079(5) -0.008(4) 0.000(3) -0.011(3)
O44B 0.042(4) 0.059(5) 0.086(6) -0.002(5) -0.005(4) -0.011(4)
N1 0.055(4) 0.043(4) 0.035(4) -0.014(3) 0.012(3) -0.032(4)
N2 0.049(4) 0.041(4) 0.040(4) -0.012(3) 0.014(3) -0.030(3)
N3 0.044(4) 0.033(3) 0.038(4) 0.010(3) -0.006(3) -0.028(3)
N4 0.040(3) 0.041(4) 0.036(4) 0.004(3) -0.006(3) -0.027(3)
N5 0.040(3) 0.022(3) 0.100(5) -0.026(3) 0.029(3) -0.020(3)
N6 0.043(4) 0.027(4) 0.069(5) -0.017(3) 0.026(4) -0.017(3)
N7 0.028(3) 0.023(3) 0.068(5) -0.011(3) 0.010(3) -0.015(3)
N8 0.028(3) 0.020(3) 0.061(4) 0.007(3) -0.012(3) -0.013(3)
N9 0.020(3) 0.015(3) 0.052(4) 0.004(3) 0.006(3) -0.006(2)
N10 0.020(3) 0.025(3) 0.033(3) -0.004(2) -0.001(2) -0.009(2)
N11 0.024(3) 0.027(3) 0.038(3) 0.002(3) -0.008(3) -0.014(2)
N12 0.021(3) 0.019(3) 0.119(7) -0.007(4) -0.005(4) -0.006(3)
N13 0.042(3) 0.070(5) 0.131(6) 0.056(4) -0.042(4) -0.035(3)
N14 0.026(3) 0.027(4) 0.136(8) 0.017(5) -0.030(4) -0.013(3)
N15 0.052(4) 0.034(4) 0.046(4) 0.010(3) -0.015(3) -0.025(3)
N16 0.058(4) 0.038(4) 0.046(4) 0.000(3) -0.008(4) -0.028(4)
N17 0.117(5) 0.117(6) 0.105(5) 0.065(5) -0.075(5) -0.088(5)
N18 0.040(4) 0.028(3) 0.066(5) 0.014(3) -0.023(3) -0.020(3)
N19 0.042(4) 0.033(3) 0.044(4) 0.003(3) -0.009(3) -0.024(3)
N20 0.038(4) 0.031(4) 0.074(5) 0.004(3) -0.013(4) -0.013(3)
N21 0.137(11) 0.096(8) 0.074(8) 0.003(7) -0.001(7) -0.070(8)
C1 0.060(5) 0.042(5) 0.034(4) -0.018(4) 0.023(4) -0.035(4)
C2 0.074(6) 0.027(4) 0.052(5) -0.017(4) 0.019(5) -0.025(4)
C3 0.112(9) 0.042(5) 0.046(5) -0.017(4) 0.019(6) -0.050(6)
C4 0.102(8) 0.053(6) 0.041(5) -0.018(4) 0.015(5) -0.057(6)
C5 0.067(6) 0.048(5) 0.043(5) -0.008(4) 0.013(4) -0.039(5)
C6 0.047(5) 0.036(4) 0.049(5) -0.013(4) 0.017(4) -0.024(4)
C7 0.049(5) 0.051(5) 0.061(6) -0.014(4) 0.010(4) -0.036(4)
C8 0.057(6) 0.053(6) 0.079(7) -0.016(5) 0.023(5) -0.039(5)
C9 0.072(6) 0.068(7) 0.061(6) -0.019(5) 0.029(5) -0.049(6)
C10 0.061(6) 0.044(5) 0.052(5) -0.017(4) 0.019(4) -0.029(4)
C11 0.048(5) 0.032(4) 0.051(5) 0.006(4) -0.019(4) -0.023(4)
C12 0.085(7) 0.043(6) 0.092(8) 0.013(5) -0.055(7) -0.025(5)
C13 0.130(11) 0.064(7) 0.072(7) 0.016(6) -0.066(8) -0.039(8)
C14 0.104(8) 0.053(6) 0.055(6) 0.007(5) -0.034(6) -0.046(6)
C15 0.052(5) 0.048(5) 0.032(4) -0.001(4) -0.002(4) -0.037(4)
C16 0.026(3) 0.038(4) 0.035(4) 0.005(3) -0.004(3) -0.016(3)
C17 0.039(4) 0.048(5) 0.037(4) -0.003(4) -0.003(3) -0.032(4)
C18 0.035(4) 0.041(5) 0.049(5) -0.001(4) -0.003(4) -0.019(4)
C19 0.067(6) 0.077(7) 0.074(7) -0.002(5) -0.001(5) -0.061(6)
C20 0.135(12) 0.161(13) 0.086(9) -0.042(9) 0.022(8) -0.133(12)
C21 0.183(15) 0.186(15) 0.067(8) -0.048(9) 0.029(8) -0.164(14)
C22 0.089(7) 0.106(8) 0.046(6) -0.009(5) 0.000(5) -0.084(7)
C23 0.025(3) 0.026(4) 0.053(5) 0.007(3) -0.007(3) -0.013(3)
C24 0.037(4) 0.035(4) 0.052(5) 0.006(4) -0.011(4) -0.024(4)
C25 0.060(5) 0.041(5) 0.070(6) 0.012(4) -0.017(5) -0.039(4)
C26 0.072(6) 0.062(6) 0.060(6) 0.017(5) -0.017(5) -0.050(5)
C27 0.056(5) 0.052(5) 0.046(5) 0.007(4) -0.008(4) -0.038(4)
C28 0.033(3) 0.021(3) 0.108(5) -0.029(4) 0.028(3) -0.019(3)
C29 0.032(3) 0.044(4) 0.126(5) -0.043(4) 0.031(3) -0.024(3)
C30 0.039(4) 0.057(5) 0.133(6) -0.053(5) 0.040(3) -0.030(4)
C31 0.050(4) 0.054(5) 0.122(5) -0.048(5) 0.046(4) -0.033(4)
C32 0.047(4) 0.033(4) 0.106(5) -0.036(4) 0.036(3) -0.028(3)
C33 0.029(4) 0.028(4) 0.069(6) -0.015(4) 0.011(4) -0.016(3)
C34 0.029(4) 0.027(4) 0.070(6) -0.008(4) 0.016(4) -0.015(3)
C35 0.049(5) 0.029(4) 0.078(6) -0.015(4) 0.019(5) -0.022(4)
C36 0.053(5) 0.036(5) 0.086(7) -0.031(5) 0.032(5) -0.024(4)
C37 0.052(5) 0.035(5) 0.088(7) -0.021(5) 0.041(5) -0.024(4)
C38 0.025(3) 0.031(4) 0.038(4) -0.007(3) 0.005(3) -0.016(3)
C39 0.027(4) 0.021(4) 0.046(4) -0.003(3) 0.000(3) -0.010(3)
C40 0.037(4) 0.027(4) 0.055(5) -0.004(3) -0.004(4) -0.020(3)
C41 0.041(4) 0.033(4) 0.068(6) -0.012(4) 0.020(4) -0.026(4)
C42 0.035(4) 0.033(4) 0.081(6) -0.023(4) 0.027(4) -0.027(4)
C43 0.040(4) 0.029(4) 0.065(6) 0.009(4) -0.016(4) -0.021(4)
C44 0.043(5) 0.050(5) 0.088(7) 0.009(5) -0.017(5) -0.036(4)
C45 0.034(5) 0.056(6) 0.114(9) 0.007(6) -0.007(5) -0.025(5)
C46 0.021(4) 0.033(5) 0.110(8) -0.007(5) 0.008(4) -0.010(3)
C47 0.027(4) 0.026(4) 0.072(6) 0.007(4) -0.007(4) -0.014(3)
C48 0.027(4) 0.025(4) 0.040(4) 0.001(3) 0.005(3) -0.015(3)
C49 0.073(6) 0.036(5) 0.059(6) 0.002(4) -0.022(5) -0.036(5)
C50 0.119(10) 0.043(6) 0.083(8) 0.003(5) -0.029(7) -0.055(6)
C51 0.064(6) 0.016(4) 0.077(7) -0.003(4) 0.016(5) -0.016(4)
C52 0.028(4) 0.027(4) 0.058(5) 0.005(4) 0.009(4) -0.009(3)
C53 0.021(3) 0.023(4) 0.030(4) -0.007(3) 0.003(3) -0.007(3)
C54 0.029(4) 0.022(4) 0.041(4) 0.002(3) -0.008(3) -0.009(3)
C55 0.033(4) 0.023(4) 0.066(6) -0.001(4) -0.009(4) -0.005(3)
C56 0.019(3) 0.032(4) 0.067(6) -0.001(4) -0.009(4) -0.007(3)
C57 0.020(3) 0.026(4) 0.038(4) -0.002(3) 0.000(3) -0.007(3)
C58 0.028(4) 0.037(4) 0.040(4) 0.008(3) -0.004(3) -0.011(3)
C59 0.045(4) 0.120(7) 0.058(4) 0.022(4) -0.009(4) -0.051(4)
C60 0.047(4) 0.097(6) 0.101(5) 0.041(5) -0.004(4) -0.038(4)
C61 0.050(5) 0.121(7) 0.120(7) 0.051(5) 0.001(5) -0.039(5)
C62 0.078(6) 0.175(9) 0.092(6) 0.049(6) 0.001(6) -0.055(6)
C63 0.100(7) 0.199(9) 0.075(5) 0.006(6) 0.015(5) -0.076(6)
C64 0.083(6) 0.177(8) 0.067(5) -0.004(5) 0.007(5) -0.076(6)
C65 0.036(4) 0.034(4) 0.048(5) 0.010(3) -0.009(4) -0.023(3)
C66 0.079(6) 0.049(5) 0.058(6) 0.012(4) -0.025(5) -0.051(5)
C67 0.070(6) 0.064(6) 0.050(5) 0.011(4) -0.027(5) -0.048(5)
C68 0.043(4) 0.037(4) 0.040(4) 0.001(3) -0.005(4) -0.025(4)
C69 0.022(3) 0.020(3) 0.043(4) -0.001(3) -0.005(3) -0.009(3)
C70 0.019(4) 0.027(4) 0.116(8) -0.013(5) 0.004(5) -0.008(3)
C71 0.032(4) 0.027(5) 0.135(10) -0.015(5) 0.019(5) -0.010(4)
C72 0.032(5) 0.040(5) 0.140(10) -0.030(6) 0.012(5) -0.013(4)
C73 0.029(5) 0.031(5) 0.167(12) -0.026(6) 0.009(6) -0.009(4)
C74 0.027(4) 0.020(4) 0.149(10) -0.006(5) -0.014(6) -0.008(4)
C75 0.033(3) 0.067(5) 0.134(6) 0.043(5) -0.033(4) -0.025(3)
C76 0.040(4) 0.080(5) 0.138(7) 0.053(5) -0.023(4) -0.005(4)
C77 0.047(4) 0.117(7) 0.145(8) 0.052(5) -0.026(5) 0.002(5)
C78 0.043(4) 0.125(7) 0.148(7) 0.059(6) -0.034(5) -0.017(4)
C79 0.050(4) 0.102(6) 0.136(7) 0.054(5) -0.047(4) -0.033(4)
C80 0.035(4) 0.036(5) 0.116(9) 0.036(5) -0.034(5) -0.024(4)
C81 0.060(6) 0.058(6) 0.113(9) 0.039(6) -0.052(6) -0.045(5)
C82 0.067(7) 0.083(8) 0.121(10) 0.056(8) -0.063(7) -0.060(7)
C83 0.039(5) 0.055(7) 0.153(12) 0.044(7) -0.044(7) -0.029(5)
C84 0.027(4) 0.045(6) 0.173(12) 0.027(7) -0.026(6) -0.017(4)
C85 0.047(5) 0.029(4) 0.045(5) 0.004(3) -0.010(4) -0.021(4)
C86 0.045(5) 0.048(5) 0.049(5) 0.001(4) -0.011(4) -0.013(4)
C87 0.052(5) 0.068(7) 0.053(6) 0.000(5) -0.006(5) -0.016(5)
C88 0.057(6) 0.068(6) 0.049(6) 0.012(5) -0.009(5) -0.023(5)
C89 0.071(6) 0.048(5) 0.047(5) 0.011(4) -0.018(5) -0.030(5)
C90 0.078(6) 0.042(5) 0.039(5) 0.003(4) -0.015(5) -0.041(5)
C91 0.102(8) 0.045(5) 0.050(6) 0.008(4) -0.030(6) -0.048(6)
C92 0.142(12) 0.077(8) 0.036(5) -0.001(5) 0.006(7) -0.079(9)
C93 0.100(9) 0.072(8) 0.057(7) -0.002(6) 0.004(6) -0.054(7)
C94 0.064(6) 0.057(6) 0.051(6) -0.010(4) -0.001(5) -0.041(5)
C95 0.036(4) 0.033(4) 0.032(4) -0.003(3) 0.002(3) -0.023(3)
C96 0.034(4) 0.029(4) 0.044(5) -0.002(3) -0.003(3) -0.016(3)
C97 0.052(5) 0.031(4) 0.057(6) -0.002(4) -0.003(4) -0.019(4)
C98 0.071(6) 0.029(4) 0.045(5) -0.004(4) -0.007(4) -0.030(4)
C99 0.057(5) 0.043(5) 0.039(5) -0.001(4) -0.010(4) -0.034(4)
C100 0.119(5) 0.111(6) 0.117(5) 0.080(5) -0.066(5) -0.081(5)
C101 0.120(5) 0.119(6) 0.125(6) 0.081(5) -0.068(5) -0.078(5)
C102 0.126(5) 0.133(7) 0.120(6) 0.076(5) -0.078(5) -0.079(5)
C103 0.125(5) 0.140(6) 0.114(6) 0.058(5) -0.081(5) -0.090(5)
C104 0.124(5) 0.133(6) 0.108(5) 0.056(5) -0.080(5) -0.092(5)
C105 0.062(6) 0.035(5) 0.083(7) 0.026(4) -0.042(5) -0.031(4)
C106 0.051(6) 0.032(5) 0.163(12) 0.028(6) -0.042(7) -0.022(4)
C107 0.067(7) 0.017(5) 0.228(16) 0.013(7) -0.056(9) -0.014(5)
C108 0.062(6) 0.034(5) 0.177(13) 0.014(6) -0.040(7) -0.032(5)
C109 0.049(5) 0.025(4) 0.095(7) 0.017(4) -0.033(5) -0.020(4)
C110 0.101(8) 0.042(5) 0.078(7) 0.013(5) -0.050(7) -0.035(6)
C111 0.167(8) 0.062(5) 0.062(5) 0.029(4) -0.060(5) -0.060(6)
C112 0.183(8) 0.063(5) 0.065(5) 0.015(4) -0.060(5) -0.056(6)
C113 0.203(10) 0.076(6) 0.070(6) 0.014(4) -0.050(6) -0.051(6)
C114 0.207(10) 0.087(6) 0.070(6) 0.023(5) -0.037(6) -0.052(7)
C115 0.196(9) 0.093(7) 0.077(6) 0.033(5) -0.031(6) -0.062(6)
C116 0.181(9) 0.076(6) 0.074(6) 0.032(4) -0.038(6) -0.069(6)
C117 0.035(4) 0.024(4) 0.060(5) 0.001(3) -0.011(4) -0.015(3)
C118 0.035(4) 0.016(3) 0.058(5) 0.005(3) -0.013(4) -0.014(3)
C119 0.050(5) 0.033(4) 0.055(5) 0.014(4) -0.018(4) -0.025(4)
C120 0.057(5) 0.047(5) 0.070(6) 0.019(5) -0.033(5) -0.039(5)
C121 0.091(7) 0.041(5) 0.059(6) 0.008(4) -0.020(6) -0.049(6)
C122 0.067(6) 0.028(4) 0.058(6) -0.002(4) -0.003(5) -0.029(4)
C123 0.051(5) 0.022(4) 0.078(7) 0.011(4) -0.019(5) -0.020(4)
C124 0.038(4) 0.024(4) 0.066(5) 0.010(4) -0.021(4) -0.019(3)
C125 0.041(4) 0.020(4) 0.070(6) 0.008(4) -0.023(4) -0.020(3)
C126 0.055(6) 0.076(7) 0.065(6) 0.025(5) -0.026(5) -0.039(5)
C127 0.064(7) 0.101(9) 0.099(9) 0.052(7) -0.052(7) -0.045(7)
C128 0.042(5) 0.058(6) 0.106(9) 0.006(6) -0.025(6) -0.017(5)
C129 0.071(7) 0.072(7) 0.096(9) -0.015(6) 0.012(6) -0.053(6)
C130 0.075(7) 0.094(8) 0.078(7) 0.014(6) -0.027(6) -0.070(7)
C131 0.19(2) 0.084(11) 0.132(15) 0.041(11) -0.075(14) -0.090(13)
C132 0.157(16) 0.122(14) 0.141(15) 0.067(12) 0.008(13) -0.056(12)
C13A 0.017(3) 0.020(3) 0.024(3) -0.002(2) -0.004(2) -0.010(2)
C13B 0.046(4) 0.049(4) 0.053(4) 0.004(2) -0.006(2) -0.019(2)
N1S 0.034(2) 0.032(3) 0.030(3) -0.001(2) -0.004(2) -0.011(2)
C1S 0.035(3) 0.026(3) 0.026(3) 0.001(2) -0.007(2) -0.013(2)
C2S 0.039(3) 0.042(4) 0.041(4) 0.004(2) -0.006(2) -0.019(2)
N2S 0.029(3) 0.027(3) 0.036(3) 0.002(2) -0.007(2) -0.0150(19)
C3S 0.023(3) 0.020(3) 0.025(3) 0.000(2) -0.002(2) -0.0148(19)
C4S 0.032(3) 0.035(3) 0.034(3) 0.004(2) -0.005(2) -0.0086(19)
N3S 0.056(4) 0.050(3) 0.053(4) 0.001(2) -0.008(2) -0.019(2)
C5S 0.050(4) 0.047(3) 0.046(4) 0.002(2) -0.009(2) -0.020(2)
C6S 0.043(4) 0.044(3) 0.042(4) 0.003(2) -0.005(2) -0.022(2)
N4S 0.081(4) 0.077(4) 0.079(4) 0.004(2) -0.013(2) -0.034(3)
C7S 0.078(4) 0.075(5) 0.078(4) 0.003(2) -0.013(2) -0.034(3)
C8S 0.082(5) 0.078(5) 0.080(4) 0.002(3) -0.013(2) -0.033(3)
N5S 0.112(6) 0.110(6) 0.111(6) 0.002(3) -0.021(3) -0.046(3)
C9S 0.108(6) 0.107(6) 0.108(6) 0.003(3) -0.016(3) -0.045(3)
C10S 0.110(6) 0.110(6) 0.109(6) 0.004(3) -0.017(3) -0.045(3)
N6S 0.047(3) 0.050(4) 0.053(4) 0.005(2) -0.012(2) -0.017(2)
C11S 0.048(3) 0.041(4) 0.042(4) 0.002(2) -0.015(2) -0.016(2)
C12S 0.057(4) 0.054(4) 0.053(4) 0.003(2) -0.009(2) -0.023(3)
N7S 0.049(4) 0.048(3) 0.054(4) 0.002(2) -0.005(2) -0.023(2)
C13S 0.035(4) 0.045(3) 0.042(4) 0.003(2) -0.003(2) -0.020(2)
C14S 0.044(4) 0.046(3) 0.044(4) 0.002(2) -0.007(2) -0.022(2)
N8S 0.051(4) 0.054(3) 0.045(4) 0.010(2) -0.002(2) -0.023(2)
C15S 0.059(4) 0.057(3) 0.055(4) 0.008(2) -0.001(2) -0.025(2)
C16S 0.064(4) 0.059(3) 0.062(4) 0.003(2) -0.005(2) -0.025(2)
N10S 0.067(4) 0.067(4) 0.068(4) 0.003(2) -0.014(2) -0.030(3)
C17S 0.068(4) 0.065(4) 0.069(4) 0.000(2) -0.013(2) -0.028(3)
C18S 0.075(4) 0.073(5) 0.074(4) 0.002(3) -0.009(2) -0.029(3)
C18T 0.090(4) 0.091(4) 0.090(4) 0.004(2) -0.012(2) -0.034(3)
N10T 0.043(4) 0.046(4) 0.045(4) -0.002(2) -0.009(2) -0.017(3)
C17T 0.040(4) 0.042(4) 0.042(4) 0.001(2) -0.007(2) -0.019(3)
N10U 0.112(5) 0.110(5) 0.113(5) 0.000(2) -0.018(3) -0.050(3)
C17U 0.100(5) 0.099(4) 0.099(5) 0.003(2) -0.016(3) -0.041(3)
C19S 0.105(7) 0.106(7) 0.105(7) 0.004(3) -0.018(3) -0.043(4)
C20S 0.106(6) 0.107(6) 0.107(6) 0.0053(18) -0.018(2) -0.044(3)
N11S 0.106(6) 0.107(6) 0.107(6) 0.0053(18) -0.018(2) -0.044(3)

loop_
_atom_type_symbol
_atom_type_description
_atom_type_scat_dispersion_real
_atom_type_scat_dispersion_imag
_atom_type_scat_source
C C 0.0033 0.0016 'International Tables Vol C Tables 4.2.6.8 and 6.1.1.4'
H H 0.0000 0.0000 'International Tables Vol C Tables 4.2.6.8 and 6.1.1.4'
N N 0.0061 0.0033 'International Tables Vol C Tables 4.2.6.8 and 6.1.1.4'
O O 0.0106 0.0060 'International Tables Vol C Tables 4.2.6.8 and 6.1.1.4'
Na Na 0.0362 0.0249 'International Tables Vol C Tables 4.2.6.8 and 6.1.1.4'
P P 0.1023 0.0942 'International Tables Vol C Tables 4.2.6.8 and 6.1.1.4'
Cl Cl 0.1484 0.1585 'International Tables Vol C Tables 4.2.6.8 and 6.1.1.4'
Co Co 0.3494 0.9721 'International Tables Vol C Tables 4.2.6.8 and 6.1.1.4'

loop_
_geom_angle_atom_site_label_1
_geom_angle_atom_site_label_2
_geom_angle_atom_site_label_3
_geom_angle
_geom_angle_site_symmetry_1
_geom_angle_site_symmetry_3
_geom_angle_publ_flag
O3 Co1 O4 101.9(2) . . ?
O3 Co1 N1 102.4(3) . . ?
O4 Co1 N1 102.7(2) . . ?
O3 Co1 N2 91.5(2) . . ?
O4 Co1 N2 150.6(2) . . ?
N1 Co1 N2 99.8(2) . . ?
O3 Co1 O2 90.4(2) . . ?
O4 Co1 O2 93.00(19) . . ?
N1 Co1 O2 157.1(2) . . ?
N2 Co1 O2 60.5(2) . . ?
O3 Co1 O1 163.3(2) . . ?
O4 Co1 O1 87.48(19) . . ?
N1 Co1 O1 61.7(2) . . ?
N2 Co1 O1 86.7(2) . . ?
O2 Co1 O1 103.09(19) . . ?
O5 Co2 O2 94.21(19) . . ?
O5 Co2 O7 94.66(19) . . ?
O2 Co2 O7 107.8(2) . . ?
O5 Co2 N3 105.1(2) . . ?
O2 Co2 N3 117.4(2) . . ?
O7 Co2 N3 128.4(2) . . ?
O5 Co2 N4 157.0(2) . . ?
O2 Co2 N4 94.8(2) . . ?
O7 Co2 N4 62.4(2) . . ?
N3 Co2 N4 89.4(2) . . ?
O5 Co2 Na1 50.40(14) . . ?
O2 Co2 Na1 95.13(16) . . ?
O7 Co2 Na1 46.40(14) . . ?
N3 Co2 Na1 142.19(18) . . ?
N4 Co2 Na1 107.60(17) . . ?
O1 Co3 O10 91.9(2) . . ?
O1 Co3 O9 102.9(2) . . ?
O10 Co3 O9 93.87(19) . . ?
O1 Co3 N5 125.5(3) . . ?
O10 Co3 N5 106.5(2) . . ?
O9 Co3 N5 125.6(3) . . ?
O1 Co3 N6 97.5(2) . . ?
O10 Co3 N6 153.9(2) . . ?
O9 Co3 N6 60.3(2) . . ?
N5 Co3 N6 87.7(2) . . ?
O1 Co3 Na2 78.73(15) . . ?
O10 Co3 Na2 52.77(14) . . ?
O9 Co3 Na2 49.05(14) . . ?
N5 Co3 Na2 151.4(2) . . ?
N6 Co3 Na2 105.28(16) . . ?
O10 Co4 O8 96.2(2) . . ?
O10 Co4 O12 167.5(2) . . ?
O8 Co4 O12 89.4(2) . . ?
O10 Co4 O13 89.9(2) . . ?
O8 Co4 O13 86.2(2) . . ?
O12 Co4 O13 79.32(19) . . ?
O10 Co4 N7 99.4(2) . . ?
O8 Co4 N7 110.1(2) . . ?
O12 Co4 N7 89.1(2) . . ?
O13 Co4 N7 160.0(2) . . ?
O10 Co4 O11 95.66(19) . . ?
O8 Co4 O11 166.06(18) . . ?
O12 Co4 O11 80.40(18) . . ?
O13 Co4 O11 101.03(17) . . ?
N7 Co4 O11 60.62(19) . . ?
O10 Co4 Na5 124.30(16) . . ?
O8 Co4 Na5 49.2(2) . . ?
O12 Co4 Na5 52.85(14) . . ?
O13 Co4 Na5 52.47(13) . . ?
N7 Co4 Na5 130.51(18) . . ?
O11 Co4 Na5 127.21(15) . . ?
O40 Co5 O16 95.9(2) . . ?
O40 Co5 O14 89.74(19) . . ?
O16 Co5 O14 77.00(17) . . ?
O40 Co5 O11 171.86(19) . . ?
O16 Co5 O11 89.25(18) . . ?
O14 Co5 O11 85.30(18) . . ?
O40 Co5 O12 92.1(2) . . ?
O16 Co5 O12 171.9(2) . . ?
O14 Co5 O12 101.93(17) . . ?
O11 Co5 O12 82.7(2) . . ?
O40 Co5 N8 93.3(2) . . ?
O16 Co5 N8 119.59(19) . . ?
O14 Co5 N8 162.6(2) . . ?
O11 Co5 N8 89.6(2) . . ?
O12 Co5 N8 60.90(19) . . ?
O40 Co5 Na1 140.44(15) . . ?
O16 Co5 Na1 51.30(14) . . ?
O14 Co5 Na1 64.15(13) . . ?
O11 Co5 Na1 41.45(12) . . ?
O12 Co5 Na1 120.90(16) . . ?
N8 Co5 Na1 120.71(16) . . ?
O17 Co6 O20 94.72(18) . . ?
O17 Co6 O39 84.8(2) . . ?
O20 Co6 O39 175.65(18) . . ?
O17 Co6 O14 177.86(18) . . ?
O20 Co6 O14 87.13(18) . . ?
O39 Co6 O14 93.41(19) . . ?
O17 Co6 O16 102.88(18) . . ?
O20 Co6 O16 96.70(18) . . ?
O39 Co6 O16 87.62(18) . . ?
O14 Co6 O16 75.80(17) . . ?
O17 Co6 O21 88.85(17) . . ?
O20 Co6 O21 81.60(17) . . ?
O39 Co6 O21 94.06(18) . . ?
O14 Co6 O21 92.49(17) . . ?
O16 Co6 O21 168.26(18) . . ?
O17 Co6 Na1 112.72(14) . . ?
O20 Co6 Na1 43.22(12) . . ?
O39 Co6 Na1 140.78(14) . . ?
O14 Co6 Na1 67.99(14) . . ?
O16 Co6 Na1 55.11(14) . . ?
O21 Co6 Na1 119.92(14) . . ?
O24 Co7 O6 101.96(18) . . ?
O24 Co7 O15 92.49(17) . . ?
O6 Co7 O15 87.33(18) . . ?
O24 Co7 O21 86.50(18) . . ?
O6 Co7 O21 170.56(17) . . ?
O15 Co7 O21 88.14(18) . . ?
O24 Co7 O20 158.31(18) . . ?
O6 Co7 O20 94.93(17) . . ?
O15 Co7 O20 101.88(16) . . ?
O21 Co7 O20 77.91(16) . . ?
O24 Co7 N10 105.22(19) . . ?
O6 Co7 N10 88.18(19) . . ?
O15 Co7 N10 162.27(19) . . ?
O21 Co7 N10 93.67(19) . . ?
O20 Co7 N10 61.45(17) . . ?
O24 Co7 Na2 95.29(14) . . ?
O6 Co7 Na2 42.48(13) . . ?
O15 Co7 Na2 45.29(14) . . ?
O21 Co7 Na2 133.41(13) . . ?
O20 Co7 Na2 106.38(12) . . ?
N10 Co7 Na2 129.90(16) . . ?
O35 Co8 O26 94.7(2) . . ?
O35 Co8 N12 103.0(2) . . ?
O26 Co8 N12 113.3(3) . . ?
O35 Co8 N14 154.1(3) . . ?
O26 Co8 N14 92.7(3) . . ?
N12 Co8 N14 96.8(3) . . ?
O35 Co8 O25 87.20(19) . . ?
O26 Co8 O25 175.7(2) . . ?
N12 Co8 O25 62.5(2) . . ?
N14 Co8 O25 87.2(3) . . ?
O35 Co8 O27 94.6(2) . . ?
O26 Co8 O27 82.0(2) . . ?
N12 Co8 O27 155.2(2) . . ?
N14 Co8 O27 61.8(3) . . ?
O25 Co8 O27 101.7(2) . . ?
O35 Co8 Na3 42.85(15) . . ?
O26 Co8 Na3 137.57(15) . . ?
N12 Co8 Na3 82.1(2) . . ?
N14 Co8 Na3 125.9(2) . . ?
O25 Co8 Na3 44.39(13) . . ?
O27 Co8 Na3 99.81(14) . . ?
O22 Co9 O36 117.6(2) . . ?
O22 Co9 O28 95.1(2) . . ?
O36 Co9 O28 96.1(2) . . ?
O22 Co9 N11 126.7(2) . . ?
O36 Co9 N11 103.4(2) . . ?
O28 Co9 N11 113.6(2) . . ?
O22 Co9 O24 90.35(18) . . ?
O36 Co9 O24 84.42(18) . . ?
O28 Co9 O24 173.54(18) . . ?
N11 Co9 O24 60.12(19) . . ?
O23 Co10 O39 98.2(2) . . ?
O23 Co10 N19 136.9(2) . . ?
O39 Co10 N19 100.7(2) . . ?
O23 Co10 O29 93.7(2) . . ?
O39 Co10 O29 95.8(2) . . ?
N19 Co10 O29 122.2(2) . . ?
O23 Co10 N16 86.0(2) . . ?
O39 Co10 N16 156.7(2) . . ?
N19 Co10 N16 91.3(2) . . ?
O29 Co10 N16 60.9(2) . . ?
O32 Co11 O38 111.2(2) . . ?
O32 Co11 N17 124.4(3) . . ?
O38 Co11 N17 112.1(3) . . ?
O32 Co11 O29 95.3(2) . . ?
O38 Co11 O29 96.4(2) . . ?
N17 Co11 O29 112.6(4) . . ?
O32 Co11 O30 93.2(3) . . ?
O38 Co11 O30 81.7(3) . . ?
N17 Co11 O30 60.9(4) . . ?
O29 Co11 O30 171.4(3) . . ?
O32 Co11 Na4 70.3(2) . . ?
O38 Co11 Na4 48.34(16) . . ?
N17 Co11 Na4 119.3(4) . . ?
O29 Co11 Na4 124.91(17) . . ?
O30 Co11 Na4 59.6(3) . . ?
O33 Co12 O37 93.4(2) . . ?
O33 Co12 O27 86.4(2) . . ?
O37 Co12 O27 98.88(19) . . ?
O33 Co12 O31 91.1(2) . . ?
O37 Co12 O31 80.6(2) . . ?
O27 Co12 O31 177.5(2) . . ?
O33 Co12 N13 120.8(3) . . ?
O37 Co12 N13 144.8(3) . . ?
O27 Co12 N13 92.2(3) . . ?
O31 Co12 N13 89.6(3) . . ?
O33 Co12 O26 167.2(2) . . ?
O37 Co12 O26 88.30(19) . . ?
O27 Co12 O26 80.7(2) . . ?
O31 Co12 O26 101.7(2) . . ?
N13 Co12 O26 60.5(3) . . ?
O33 Co12 Na4 43.98(18) . . ?
O37 Co12 Na4 86.76(14) . . ?
O27 Co12 Na4 44.94(17) . . ?
O31 Co12 Na4 132.55(19) . . ?
N13 Co12 Na4 123.1(2) . . ?
O26 Co12 Na4 123.58(16) . . ?
O34 Co13 O37 100.0(2) . . ?
O34 Co13 N18 144.9(2) . . ?
O37 Co13 N18 95.4(2) . . ?
O34 Co13 O28 99.6(2) . . ?
O37 Co13 O28 93.06(19) . . ?
N18 Co13 O28 110.9(2) . . ?
O34 Co13 N15 87.7(2) . . ?
O37 Co13 N15 154.2(2) . . ?
N18 Co13 N15 92.0(2) . . ?
O28 Co13 N15 61.3(2) . . ?
O34 Co13 O31 92.1(2) . . ?
O37 Co13 O31 76.8(2) . . ?
N18 Co13 O31 60.9(2) . . ?
O28 Co13 O31 165.7(2) . . ?
N15 Co13 O31 127.8(2) . . ?
O6 P1 O4 108.8(3) . . ?
O6 P1 O5 112.7(3) . . ?
O4 P1 O5 112.0(3) . . ?
O6 P1 C16 108.4(3) . . ?
O4 P1 C16 108.9(3) . . ?
O5 P1 C16 105.8(3) . . ?
O6 P1 Na2 53.78(18) . . ?
O4 P1 Na2 60.9(2) . . ?
O5 P1 Na2 108.83(19) . . ?
C16 P1 Na2 145.2(2) . . ?
O22 P2 O23 107.0(3) . . ?
O22 P2 O21 112.5(3) . . ?
O23 P2 O21 112.4(3) . . ?
O22 P2 C58 107.5(3) . . ?
O23 P2 C58 109.4(3) . . ?
O21 P2 C58 107.9(3) . . ?
O22 P2 Na6 53.3(2) . . ?
O23 P2 Na6 54.0(2) . . ?
O21 P2 Na6 125.5(2) . . ?
C58 P2 Na6 126.6(3) . . ?
O33 P3 O32 111.8(3) . . ?
O33 P3 O34 113.6(3) . . ?
O32 P3 O34 106.2(3) . . ?
O33 P3 C110 106.7(5) . . ?
O32 P3 C110 108.3(4) . . ?
O34 P3 C110 110.2(4) . . ?
O33 P3 Na6 124.6(3) . . ?
O32 P3 Na6 53.8(2) . . ?
O34 P3 Na6 52.8(2) . . ?
C110 P3 Na6 128.6(4) . . ?
O33 P3 Na4 41.7(2) . . ?
O32 P3 Na4 71.2(3) . . ?
O34 P3 Na4 117.9(2) . . ?
C110 P3 Na4 130.1(4) . . ?
Na6 P3 Na4 92.54(11) . . ?
O35 P4 O36 108.3(3) . . ?
O35 P4 O37 113.3(3) . . ?
O36 P4 O37 111.4(3) . . ?
O35 P4 C117 109.0(3) . . ?
O36 P4 C117 109.1(3) . . ?
O37 P4 C117 105.6(3) . . ?
O35 P4 Na3 34.79(19) . . ?
O36 P4 Na3 73.60(19) . . ?
O37 P4 Na3 130.1(2) . . ?
C117 P4 Na3 119.8(3) . . ?
O40 P5 O38 111.0(3) . . ?
O40 P5 O39 111.5(3) . . ?
O38 P5 O39 111.1(3) . . ?
O40 P5 C124 109.1(3) . . ?
O38 P5 C124 107.6(3) . . ?
O39 P5 C124 106.2(3) . . ?
O7 Na1 O20 140.8(2) . . ?
O7 Na1 O11 98.88(19) . . ?
O20 Na1 O11 119.59(19) . . ?
O7 Na1 O5 77.92(18) . . ?
O20 Na1 O5 80.20(17) . . ?
O11 Na1 O5 113.10(19) . . ?
O7 Na1 N9 87.13(19) . . ?
O20 Na1 N9 90.87(18) . . ?
O11 Na1 N9 103.11(19) . . ?
O5 Na1 N9 142.40(19) . . ?
O7 Na1 O16 128.26(18) . . ?
O20 Na1 O16 76.27(16) . . ?
O11 Na1 O16 69.95(17) . . ?
O5 Na1 O16 153.66(17) . . ?
N9 Na1 O16 50.34(17) . . ?
O7 Na1 C48 105.15(19) . . ?
O20 Na1 C48 88.64(18) . . ?
O11 Na1 C48 81.59(19) . . ?
O5 Na1 C48 164.63(19) . . ?
N9 Na1 C48 26.19(18) . . ?
O16 Na1 C48 25.50(16) . . ?
O7 Na1 C53 118.54(19) . . ?
O20 Na1 C53 22.35(16) . . ?
O11 Na1 C53 141.74(19) . . ?
O5 Na1 C53 70.68(17) . . ?
N9 Na1 C53 87.34(18) . . ?
O16 Na1 C53 90.88(17) . . ?
C48 Na1 C53 95.10(19) . . ?
O7 Na1 Co2 40.25(13) . . ?
O20 Na1 Co2 117.24(14) . . ?
O11 Na1 Co2 102.22(15) . . ?
O5 Na1 Co2 39.26(11) . . ?
N9 Na1 Co2 124.27(16) . . ?
O16 Na1 Co2 166.42(13) . . ?
C48 Na1 Co2 145.36(15) . . ?
C53 Na1 Co2 101.64(15) . . ?
O7 Na1 Co6 159.46(16) . . ?
O20 Na1 Co6 38.21(12) . . ?
O11 Na1 Co6 90.54(14) . . ?
O5 Na1 Co6 115.12(14) . . ?
N9 Na1 Co6 72.92(14) . . ?
O16 Na1 Co6 39.21(10) . . ?
C48 Na1 Co6 58.03(13) . . ?
C53 Na1 Co6 57.09(13) . . ?
Co2 Na1 Co6 154.26(9) . . ?
O7 Na1 Co5 126.98(15) . . ?
O20 Na1 Co5 91.28(13) . . ?
O11 Na1 Co5 36.17(13) . . ?
O5 Na1 Co5 134.22(14) . . ?
N9 Na1 Co5 81.95(15) . . ?
O16 Na1 Co5 36.28(10) . . ?
C48 Na1 Co5 55.93(14) . . ?
C53 Na1 Co5 112.58(15) . . ?
Co2 Na1 Co5 138.14(8) . . ?
Co6 Na1 Co5 56.12(5) . . ?
O9 Na2 O6 171.2(2) . . ?
O9 Na2 O15 108.0(2) . . ?
O6 Na2 O15 72.53(17) . . ?
O9 Na2 O10 75.72(17) . . ?
O6 Na2 O10 113.06(18) . . ?
O15 Na2 O10 97.65(18) . . ?
O9 Na2 O41 78.13(18) . . ?
O6 Na2 O41 94.09(18) . . ?
O15 Na2 O41 69.65(18) . . ?
O10 Na2 O41 145.5(2) . . ?
O9 Na2 O4 122.3(2) . . ?
O6 Na2 O4 60.28(17) . . ?
O15 Na2 O4 127.09(18) . . ?
O10 Na2 O4 81.14(18) . . ?
O41 Na2 O4 132.49(19) . . ?
O9 Na2 P1 153.27(19) . . ?
O6 Na2 P1 31.22(12) . . ?
O15 Na2 P1 96.25(14) . . ?
O10 Na2 P1 90.43(14) . . ?
O41 Na2 P1 122.03(15) . . ?
O4 Na2 P1 31.43(11) . . ?
O9 Na2 N20 97.2(2) . . ?
O6 Na2 N20 86.55(19) . . ?
O15 Na2 N20 24.22(16) . . ?
O10 Na2 N20 73.90(19) . . ?
O41 Na2 N20 87.6(2) . . ?
O4 Na2 N20 125.71(19) . . ?
P1 Na2 N20 100.81(15) . . ?
O9 Na2 Na3 51.34(15) . . ?
O6 Na2 Na3 126.27(17) . . ?
O15 Na2 Na3 58.34(13) . . ?
O10 Na2 Na3 94.73(16) . . ?
O41 Na2 Na3 51.02(13) . . ?
O4 Na2 Na3 173.42(16) . . ?
P1 Na2 Na3 154.51(13) . . ?
N20 Na2 Na3 57.21(14) . . ?
O9 Na2 Co3 41.30(13) . . ?
O6 Na2 Co3 146.03(16) . . ?
O15 Na2 Co3 122.16(14) . . ?
O10 Na2 Co3 40.09(11) . . ?
O41 Na2 Co3 119.40(15) . . ?
O4 Na2 Co3 90.25(13) . . ?
P1 Na2 Co3 115.47(10) . . ?
N20 Na2 Co3 99.54(15) . . ?
Na3 Na2 Co3 83.32(9) . . ?
O9 Na2 Co7 142.74(18) . . ?
O6 Na2 Co7 36.16(12) . . ?
O15 Na2 Co7 36.71(11) . . ?
O10 Na2 Co7 112.72(14) . . ?
O41 Na2 Co7 76.73(14) . . ?
O4 Na2 Co7 94.92(13) . . ?
P1 Na2 Co7 63.71(6) . . ?
N20 Na2 Co7 54.87(14) . . ?
Na3 Na2 Co7 91.40(10) . . ?
Co3 Na2 Co7 151.03(10) . . ?
O35 Na3 O13 130.0(2) . . ?
O35 Na3 O25 75.54(19) . . ?
O13 Na3 O25 93.20(18) . . ?
O35 Na3 O9 140.3(2) . . ?
O13 Na3 O9 89.10(19) . . ?
O25 Na3 O9 98.4(2) . . ?
O35 Na3 O41 91.57(18) . . ?
O13 Na3 O41 112.03(18) . . ?
O25 Na3 O41 154.1(2) . . ?
O9 Na3 O41 77.11(19) . . ?
O35 Na3 O15 112.64(19) . . ?
O13 Na3 O15 50.52(14) . . ?
O25 Na3 O15 140.02(19) . . ?
O9 Na3 O15 97.26(18) . . ?
O41 Na3 O15 65.62(16) . . ?
O35 Na3 N20 120.1(2) . . ?
O13 Na3 N20 25.44(17) . . ?
O25 Na3 N20 114.9(2) . . ?
O9 Na3 N20 98.3(2) . . ?
O41 Na3 N20 90.94(19) . . ?
O15 Na3 N20 25.97(15) . . ?
O35 Na3 Na2 142.71(16) . . ?
O13 Na3 Na2 69.12(15) . . ?
O25 Na3 Na2 140.70(19) . . ?
O9 Na3 Na2 48.75(13) . . ?
O41 Na3 Na2 52.01(13) . . ?
O15 Na3 Na2 49.87(12) . . ?
N20 Na3 Na2 61.02(16) . . ?
O35 Na3 Na5 103.89(16) . . ?
O13 Na3 Na5 48.04(13) . . ?
O25 Na3 Na5 45.24(14) . . ?
O9 Na3 Na5 97.92(16) . . ?
O41 Na3 Na5 159.94(16) . . ?
O15 Na3 Na5 96.22(13) . . ?
N20 Na3 Na5 70.35(15) . . ?
Na2 Na3 Na5 110.19(11) . . ?
O35 Na3 Co8 35.09(11) . . ?
O13 Na3 Co8 116.65(16) . . ?
O25 Na3 Co8 40.47(15) . . ?
O9 Na3 Co8 127.90(15) . . ?
O41 Na3 Co8 124.05(15) . . ?
O15 Na3 Co8 134.47(15) . . ?
N20 Na3 Co8 124.78(17) . . ?
Na2 Na3 Co8 174.05(11) . . ?
Na5 Na3 Co8 74.45(9) . . ?
O35 Na3 P4 21.67(12) . . ?
O13 Na3 P4 123.46(17) . . ?
O25 Na3 P4 96.26(17) . . ?
O9 Na3 P4 143.33(15) . . ?
O41 Na3 P4 75.13(14) . . ?
O15 Na3 P4 92.66(13) . . ?
N20 Na3 P4 105.60(17) . . ?
Na2 Na3 P4 122.90(10) . . ?
Na5 Na3 P4 116.02(12) . . ?
Co8 Na3 P4 55.94(6) . . ?
O42 Na4 O33 99.3(2) . . ?
O42 Na4 O27 100.0(2) . . ?
O33 Na4 O27 72.7(2) . . ?
O42 Na4 O38 86.4(2) . . ?
O33 Na4 O38 120.0(3) . . ?
O27 Na4 O38 165.0(2) . . ?
O42 Na4 O43 94.6(3) . . ?
O33 Na4 O43 154.0(3) . . ?
O27 Na4 O43 83.4(2) . . ?
O38 Na4 O43 82.6(2) . . ?
O42 Na4 O30 140.5(3) . . ?
O33 Na4 O30 74.6(2) . . ?
O27 Na4 O30 114.5(2) . . ?
O38 Na4 O30 65.3(2) . . ?
O43 Na4 O30 107.5(3) . . ?
O42 Na4 Co11 95.00(18) . . ?
O33 Na4 Co11 82.1(2) . . ?
O27 Na4 Co11 152.4(2) . . ?
O38 Na4 Co11 37.99(15) . . ?
O43 Na4 Co11 118.6(2) . . ?
O30 Na4 Co11 45.77(15) . . ?
O42 Na4 P3 87.91(18) . . ?
O33 Na4 P3 25.35(17) . . ?
O27 Na4 P3 96.91(17) . . ?
O38 Na4 P3 96.91(19) . . ?
O43 Na4 P3 177.4(2) . . ?
O30 Na4 P3 70.02(17) . . ?
Co11 Na4 P3 60.38(8) . . ?
O42 Na4 Co12 92.89(16) . . ?
O33 Na4 Co12 35.88(16) . . ?
O27 Na4 Co12 38.76(14) . . ?
O38 Na4 Co12 155.4(2) . . ?
O43 Na4 Co12 122.0(2) . . ?
O30 Na4 Co12 101.86(17) . . ?
Co11 Na4 Co12 117.84(12) . . ?
P3 Na4 Co12 58.45(7) . . ?
O44B Na5 O8 128.2(5) . . ?
O44B Na5 O25 112.7(5) . . ?
O8 Na5 O25 92.6(2) . . ?
O44B Na5 O43 55.7(5) . . ?
O8 Na5 O43 153.0(2) . . ?
O25 Na5 O43 110.7(3) . . ?
O44B Na5 O44A 32.2(5) . . ?
O8 Na5 O44A 100.2(3) . . ?
O25 Na5 O44A 103.5(3) . . ?
O43 Na5 O44A 87.8(3) . . ?
O44B Na5 O13 144.2(5) . . ?
O8 Na5 O13 73.5(2) . . ?
O25 Na5 O13 91.45(19) . . ?
O43 Na5 O13 91.9(2) . . ?
O44A Na5 O13 164.1(3) . . ?
O44B Na5 O12 89.4(5) . . ?
O8 Na5 O12 75.4(2) . . ?
O25 Na5 O12 157.6(2) . . ?
O43 Na5 O12 78.1(2) . . ?
O44A Na5 O12 97.3(3) . . ?
O13 Na5 O12 67.17(17) . . ?
O44B Na5 Co4 130.1(5) . . ?
O8 Na5 Co4 41.68(13) . . ?
O25 Na5 Co4 116.1(2) . . ?
O43 Na5 Co4 112.76(18) . . ?
O44A Na5 Co4 122.4(3) . . ?
O13 Na5 Co4 43.75(13) . . ?
O12 Na5 Co4 43.37(14) . . ?
O44B Na5 Na3 147.2(5) . . ?
O8 Na5 Na3 82.34(17) . . ?
O25 Na5 Na3 45.83(14) . . ?
O43 Na5 Na3 103.8(2) . . ?
O44A Na5 Na3 149.3(3) . . ?
O13 Na5 Na3 45.71(13) . . ?
O12 Na5 Na3 112.79(16) . . ?
Co4 Na5 Na3 79.55(10) . . ?
N21 Na6 O34 97.9(4) . . ?
N21 Na6 O22 105.9(4) . . ?
O34 Na6 O22 111.9(2) . . ?
N21 Na6 O32 117.6(4) . . ?
O34 Na6 O32 61.4(2) . . ?
O22 Na6 O32 136.4(3) . . ?
N21 Na6 O23 104.1(4) . . ?
O34 Na6 O23 158.0(3) . . ?
O22 Na6 O23 60.91(18) . . ?
O32 Na6 O23 108.0(2) . . ?
N21 Na6 P3 112.7(4) . . ?
O34 Na6 P3 30.86(14) . . ?
O22 Na6 P3 127.5(2) . . ?
O32 Na6 P3 30.75(14) . . ?
O23 Na6 P3 134.75(19) . . ?
N21 Na6 P2 109.4(4) . . ?
O34 Na6 P2 137.8(2) . . ?
O22 Na6 P2 30.48(12) . . ?
O32 Na6 P2 125.18(19) . . ?
O23 Na6 P2 30.53(13) . . ?
P3 Na6 P2 137.67(16) . . ?
C1 O1 Co3 141.4(5) . . ?
C1 O1 Co1 90.2(5) . . ?
Co3 O1 Co1 128.4(2) . . ?
C6 O2 Co2 128.0(5) . . ?
C6 O2 Co1 91.9(4) . . ?
Co2 O2 Co1 103.2(2) . . ?
C15 O3 Co1 151.3(5) . . ?
P1 O4 Co1 134.5(3) . . ?
P1 O4 Na2 87.7(2) . . ?
Co1 O4 Na2 120.0(2) . . ?
P1 O5 Co2 125.3(3) . . ?
P1 O5 Na1 140.0(3) . . ?
Co2 O5 Na1 90.35(17) . . ?
P1 O6 Co7 140.7(3) . . ?
P1 O6 Na2 95.0(2) . . ?
Co7 O6 Na2 101.37(19) . . ?
C23 O7 Co2 96.7(4) . . ?
C23 O7 Na1 164.0(4) . . ?
Co2 O7 Na1 93.34(19) . . ?
C28 O8 Co4 123.0(6) . . ?
C28 O8 Na5 141.8(6) . . ?
Co4 O8 Na5 89.1(2) . . ?
C33 O9 Co3 100.0(5) . . ?
C33 O9 Na2 148.2(5) . . ?
Co3 O9 Na2 89.65(19) . . ?
C33 O9 Na3 113.2(5) . . ?
Co3 O9 Na3 132.3(2) . . ?
Na2 O9 Na3 79.90(18) . . ?
Co4 O10 Co3 107.4(2) . . ?
Co4 O10 Na2 118.2(2) . . ?
Co3 O10 Na2 87.14(18) . . ?
C38 O11 Co5 120.4(4) . . ?
C38 O11 Co4 93.4(4) . . ?
Co5 O11 Co4 90.90(18) . . ?
C38 O11 Na1 119.1(4) . . ?
Co5 O11 Na1 102.4(2) . . ?
Co4 O11 Na1 129.3(2) . . ?
C47 O12 Co4 121.3(5) . . ?
C47 O12 Co5 95.7(4) . . ?
Co4 O12 Co5 92.19(19) . . ?
C47 O12 Na5 131.3(4) . . ?
Co4 O12 Na5 83.78(18) . . ?
Co5 O12 Na5 126.7(2) . . ?
N20 O13 Co4 113.6(4) . . ?
N20 O13 Na3 101.5(4) . . ?
Co4 O13 Na3 129.8(2) . . ?
N20 O13 Na5 146.2(5) . . ?
Co4 O13 Na5 83.78(17) . . ?
Na3 O13 Na5 86.25(17) . . ?
N20 O14 Co5 123.9(4) . . ?
N20 O14 Co6 135.5(4) . . ?
Co5 O14 Co6 100.54(19) . . ?
N20 O15 Co7 125.2(4) . . ?
N20 O15 Na2 103.9(4) . . ?
Co7 O15 Na2 98.00(19) . . ?
N20 O15 Na3 84.8(4) . . ?
Co7 O15 Na3 150.0(2) . . ?
Na2 O15 Na3 71.79(15) . . ?
C48 O16 Co5 131.0(4) . . ?
C48 O16 Co6 128.5(4) . . ?
Co5 O16 Co6 100.49(18) . . ?
C48 O16 Na1 90.3(4) . . ?
Co5 O16 Na1 92.41(18) . . ?
Co6 O16 Na1 85.67(16) . . ?
C95 O17 Co6 132.8(4) . . ?
C53 O20 Co6 128.6(4) . . ?
C53 O20 Co7 93.1(4) . . ?
Co6 O20 Co7 95.02(17) . . ?
C53 O20 Na1 116.4(4) . . ?
Co6 O20 Na1 98.57(17) . . ?
Co7 O20 Na1 126.2(2) . . ?
P2 O21 Co6 128.6(3) . . ?
P2 O21 Co7 130.1(3) . . ?
Co6 O21 Co7 94.15(18) . . ?
P2 O22 Co9 136.4(3) . . ?
P2 O22 Na6 96.2(2) . . ?
Co9 O22 Na6 121.1(2) . . ?
P2 O23 Co10 131.4(3) . . ?
P2 O23 Na6 95.5(2) . . ?
Co10 O23 Na6 123.4(2) . . ?
C69 O24 Co7 139.0(4) . . ?
C69 O24 Co9 88.1(4) . . ?
Co7 O24 Co9 132.9(2) . . ?
C70 O25 Co8 90.4(5) . . ?
C70 O25 Na5 135.2(5) . . ?
Co8 O25 Na5 125.4(3) . . ?
C70 O25 Na3 116.4(5) . . ?
Co8 O25 Na3 95.1(2) . . ?
Na5 O25 Na3 88.92(19) . . ?
C75 O26 Co8 121.5(5) . . ?
C75 O26 Co12 92.2(7) . . ?
Co8 O26 Co12 94.6(2) . . ?
C80 O27 Co12 119.9(5) . . ?
C80 O27 Co8 90.5(6) . . ?
Co12 O27 Co8 94.17(19) . . ?
C80 O27 Na4 115.8(5) . . ?
Co12 O27 Na4 96.3(3) . . ?
Co8 O27 Na4 140.9(3) . . ?
C85 O28 Co9 128.7(5) . . ?
C85 O28 Co13 95.9(4) . . ?
Co9 O28 Co13 130.1(2) . . ?
C90 O29 Co11 129.0(5) . . ?
C90 O29 Co10 95.9(5) . . ?
Co11 O29 Co10 129.8(3) . . ?
C100 O30 Co11 85.5(8) . . ?
C100 O30 Na4 154.1(7) . . ?
Co11 O30 Na4 74.6(2) . . ?
C105 O31 Co12 120.9(6) . . ?
C105 O31 Co13 89.2(5) . . ?
Co12 O31 Co13 93.2(2) . . ?
P3 O32 Co11 140.7(4) . . ?
P3 O32 Na6 95.5(3) . . ?
Co11 O32 Na6 121.2(3) . . ?
P3 O33 Co12 133.3(3) . . ?
P3 O33 Na4 112.9(3) . . ?
Co12 O33 Na4 100.1(3) . . ?
P3 O34 Co13 128.0(4) . . ?
P3 O34 Na6 96.3(3) . . ?
Co13 O34 Na6 118.9(3) . . ?
P4 O35 Co8 130.8(3) . . ?
P4 O35 Na3 123.5(3) . . ?
Co8 O35 Na3 102.1(2) . . ?
P4 O36 Co9 132.4(3) . . ?
P4 O37 Co12 130.0(3) . . ?
P4 O37 Co13 127.1(3) . . ?
Co12 O37 Co13 100.2(2) . . ?
P5 O38 Co11 130.7(4) . . ?
P5 O38 Na4 127.7(3) . . ?
Co11 O38 Na4 93.7(2) . . ?
P5 O39 Co10 125.1(3) . . ?
P5 O39 Co6 132.7(3) . . ?
Co10 O39 Co6 101.0(2) . . ?
P5 O40 Co5 131.9(3) . . ?
Na3 O41 Na2 76.97(16) . . ?
Na4 O43 Na5 129.3(3) . . ?
C13A O44A Na5 150.2(8) . . ?
C13B O44B Na5 140.7(17) . . ?
C5 N1 C1 119.3(7) . . ?
C5 N1 Co1 145.6(7) . . ?
C1 N1 Co1 94.8(5) . . ?
C10 N2 C6 118.5(7) . . ?
C10 N2 Co1 146.3(6) . . ?
C6 N2 Co1 95.1(5) . . ?
C11 N3 C15 119.1(7) . . ?
C11 N3 Co2 123.5(5) . . ?
C15 N3 Co2 116.6(5) . . ?
C27 N4 C23 118.6(6) . . ?
C27 N4 Co2 153.4(5) . . ?
C23 N4 Co2 87.8(4) . . ?
C32 N5 C28 119.2(8) . . ?
C32 N5 Co3 130.0(7) . . ?
C28 N5 Co3 109.2(6) . . ?
C37 N6 C33 118.2(7) . . ?
C37 N6 Co3 156.3(6) . . ?
C33 N6 Co3 85.2(4) . . ?
C42 N7 C38 117.3(6) . . ?
C42 N7 Co4 149.0(5) . . ?
C38 N7 Co4 93.1(4) . . ?
C43 N8 C47 116.9(6) . . ?
C43 N8 Co5 153.4(5) . . ?
C47 N8 Co5 89.5(4) . . ?
C52 N9 C48 116.5(6) . . ?
C52 N9 Na1 138.7(6) . . ?
C48 N9 Na1 97.1(4) . . ?
C57 N10 C53 118.5(6) . . ?
C57 N10 Co7 149.2(5) . . ?
C53 N10 Co7 91.5(4) . . ?
C65 N11 C69 118.8(6) . . ?
C65 N11 Co9 141.7(5) . . ?
C69 N11 Co9 97.4(4) . . ?
C74 N12 C70 117.3(9) . . ?
C74 N12 Co8 146.4(7) . . ?
C70 N12 Co8 93.2(6) . . ?
C79 N13 C75 117.8(11) . . ?
C79 N13 Co12 146.5(11) . . ?
C75 N13 Co12 95.6(6) . . ?
C84 N14 C80 119.6(9) . . ?
C84 N14 Co8 146.1(9) . . ?
C80 N14 Co8 94.3(5) . . ?
C89 N15 C85 117.9(7) . . ?
C89 N15 Co13 150.9(6) . . ?
C85 N15 Co13 90.7(5) . . ?
C94 N16 C90 116.8(8) . . ?
C94 N16 Co10 151.5(6) . . ?
C90 N16 Co10 88.9(5) . . ?
C104 N17 C100 118.7(10) . . ?
C104 N17 Co11 140.8(9) . . ?
C100 N17 Co11 99.7(10) . . ?
C109 N18 C105 120.0(7) . . ?
C109 N18 Co13 144.0(5) . . ?
C105 N18 Co13 95.7(5) . . ?
C99 N19 C95 118.8(6) . . ?
C99 N19 Co10 139.7(5) . . ?
C95 N19 Co10 99.9(4) . . ?
O13 N20 O15 119.2(6) . . ?
O13 N20 O14 120.8(6) . . ?
O15 N20 O14 120.0(6) . . ?
O13 N20 Na3 53.1(3) . . ?
O15 N20 Na3 69.3(3) . . ?
O14 N20 Na3 160.3(5) . . ?
O13 N20 Na2 82.4(4) . . ?
O15 N20 Na2 51.9(4) . . ?
O14 N20 Na2 137.9(5) . . ?
Na3 N20 Na2 61.77(16) . . ?
C131 N21 Na6 172.0(13) . . ?
O1 C1 N1 113.3(7) . . ?
O1 C1 C2 125.7(9) . . ?
N1 C1 C2 121.0(8) . . ?
C3 C2 C1 117.1(10) . . ?
C3 C2 H2 121.4 . . ?
C1 C2 H2 121.4 . . ?
C2 C3 C4 121.6(9) . . ?
C2 C3 H3 119.2 . . ?
C4 C3 H3 119.2 . . ?
C5 C4 C3 116.0(9) . . ?
C5 C4 H4 122.0 . . ?
C3 C4 H4 122.0 . . ?
N1 C5 C4 124.9(10) . . ?
N1 C5 Cl1 116.9(7) . . ?
C4 C5 Cl1 118.1(8) . . ?
O2 C6 N2 112.3(6) . . ?
O2 C6 C7 125.4(7) . . ?
N2 C6 C7 122.1(7) . . ?
C8 C7 C6 117.4(8) . . ?
C8 C7 H7 121.3 . . ?
C6 C7 H7 121.3 . . ?
C7 C8 C9 121.3(8) . . ?
C7 C8 H8 119.3 . . ?
C9 C8 H8 119.3 . . ?
C10 C9 C8 116.7(8) . . ?
C10 C9 H9 121.7 . . ?
C8 C9 H9 121.7 . . ?
N2 C10 C9 123.8(8) . . ?
N2 C10 Cl2 115.8(6) . . ?
C9 C10 Cl2 120.3(7) . . ?
N3 C11 C12 125.5(8) . . ?
N3 C11 Cl3 114.5(6) . . ?
C12 C11 Cl3 120.0(7) . . ?
C11 C12 C13 115.8(10) . . ?
C11 C12 H12 122.1 . . ?
C13 C12 H12 122.1 . . ?
C14 C13 C12 120.6(9) . . ?
C14 C13 H13 119.7 . . ?
C12 C13 H13 119.7 . . ?
C13 C14 C15 120.3(9) . . ?
C13 C14 H14 119.8 . . ?
C15 C14 H14 119.8 . . ?
O3 C15 N3 120.0(7) . . ?
O3 C15 C14 121.5(8) . . ?
N3 C15 C14 118.5(8) . . ?
C17 C16 P1 115.6(5) . . ?
C17 C16 H16A 108.4 . . ?
P1 C16 H16A 108.4 . . ?
C17 C16 H16B 108.4 . . ?
P1 C16 H16B 108.4 . . ?
H16A C16 H16B 107.4 . . ?
C22 C17 C18 118.3(7) . . ?
C22 C17 C16 120.4(7) . . ?
C18 C17 C16 121.2(7) . . ?
C17 C18 C19 121.1(8) . . ?
C17 C18 H18 119.5 . . ?
C19 C18 H18 119.5 . . ?
C20 C19 C18 119.4(8) . . ?
C20 C19 H19 120.3 . . ?
C18 C19 H19 120.3 . . ?
C19 C20 C21 121.0(10) . . ?
C19 C20 H20 119.5 . . ?
C21 C20 H20 119.5 . . ?
C20 C21 C22 119.0(10) . . ?
C20 C21 H21 120.5 . . ?
C22 C21 H21 120.5 . . ?
C17 C22 C21 121.0(8) . . ?
C17 C22 H22 119.5 . . ?
C21 C22 H22 119.5 . . ?
O7 C23 N4 113.0(6) . . ?
O7 C23 C24 126.1(7) . . ?
N4 C23 C24 120.8(7) . . ?
C25 C24 C23 118.6(8) . . ?
C25 C24 H24 120.7 . . ?
C23 C24 H24 120.7 . . ?
C24 C25 C26 121.7(8) . . ?
C24 C25 H25 119.2 . . ?
C26 C25 H25 119.2 . . ?
C27 C26 C25 114.0(8) . . ?
C27 C26 H26 123.0 . . ?
C25 C26 H26 123.0 . . ?
N4 C27 C26 126.3(8) . . ?
N4 C27 Cl4 115.0(6) . . ?
C26 C27 Cl4 118.7(7) . . ?
O8 C28 N5 119.3(7) . . ?
O8 C28 C29 121.0(10) . . ?
N5 C28 C29 119.6(9) . . ?
C30 C29 C28 118.0(11) . . ?
C30 C29 H29 121.0 . . ?
C28 C29 H29 121.0 . . ?
C29 C30 C31 121.1(9) . . ?
C29 C30 H30 119.4 . . ?
C31 C30 H30 119.4 . . ?
C32 C31 C30 116.8(10) . . ?
C32 C31 H31 121.6 . . ?
C30 C31 H31 121.6 . . ?
N5 C32 C31 124.8(12) . . ?
N5 C32 Cl5 115.1(7) . . ?
C31 C32 Cl5 120.1(9) . . ?
O9 C33 N6 114.0(6) . . ?
O9 C33 C34 124.7(7) . . ?
N6 C33 C34 121.3(7) . . ?
C35 C34 C33 119.2(7) . . ?
C35 C34 H34 120.4 . . ?
C33 C34 H34 120.4 . . ?
C34 C35 C36 118.6(7) . . ?
C34 C35 H35 120.7 . . ?
C36 C35 H35 120.7 . . ?
C37 C36 C35 117.6(8) . . ?
C37 C36 H36 121.2 . . ?
C35 C36 H36 121.2 . . ?
N6 C37 C36 125.0(8) . . ?
N6 C37 Cl6 116.1(6) . . ?
C36 C37 Cl6 118.9(6) . . ?
O11 C38 N7 112.8(6) . . ?
O11 C38 C39 125.1(6) . . ?
N7 C38 C39 122.1(6) . . ?
C40 C39 C38 118.5(7) . . ?
C40 C39 H39 120.8 . . ?
C38 C39 H39 120.8 . . ?
C39 C40 C41 121.1(7) . . ?
C39 C40 H40 119.4 . . ?
C41 C40 H40 119.4 . . ?
C42 C41 C40 116.7(7) . . ?
C42 C41 H41 121.6 . . ?
C40 C41 H41 121.6 . . ?
N7 C42 C41 124.3(7) . . ?
N7 C42 Cl7 116.1(6) . . ?
C41 C42 Cl7 119.6(6) . . ?
N8 C43 C44 124.6(8) . . ?
N8 C43 Cl8 116.2(6) . . ?
C44 C43 Cl8 119.1(6) . . ?
C43 C44 C45 117.3(8) . . ?
C43 C44 H44 121.3 . . ?
C45 C44 H44 121.3 . . ?
C46 C45 C44 120.7(8) . . ?
C46 C45 H45 119.7 . . ?
C44 C45 H45 119.7 . . ?
C45 C46 C47 118.2(8) . . ?
C45 C46 H46 120.9 . . ?
C47 C46 H46 120.9 . . ?
O12 C47 N8 113.9(6) . . ?
O12 C47 C46 123.8(7) . . ?
N8 C47 C46 122.2(7) . . ?
O16 C48 N9 116.1(6) . . ?
O16 C48 C49 121.8(7) . . ?
N9 C48 C49 122.1(7) . . ?
O16 C48 Na1 64.2(4) . . ?
N9 C48 Na1 56.7(4) . . ?
C49 C48 Na1 158.1(5) . . ?
C50 C49 C48 118.6(9) . . ?
C50 C49 H49 120.7 . . ?
C48 C49 H49 120.7 . . ?
C51 C50 C49 120.4(9) . . ?
C51 C50 H50 119.8 . . ?
C49 C50 H50 119.8 . . ?
C52 C51 C50 115.9(7) . . ?
C52 C51 H51 122.0 . . ?
C50 C51 H51 122.0 . . ?
N9 C52 C51 126.5(8) . . ?
N9 C52 Cl9 115.1(6) . . ?
C51 C52 Cl9 118.4(6) . . ?
O20 C53 N10 113.6(5) . . ?
O20 C53 C54 124.3(6) . . ?
N10 C53 C54 122.1(6) . . ?
O20 C53 Na1 41.2(3) . . ?
N10 C53 Na1 138.8(4) . . ?
C54 C53 Na1 90.2(4) . . ?
C55 C54 C53 116.7(7) . . ?
C55 C54 H54 121.6 . . ?
C53 C54 H54 121.6 . . ?
C54 C55 C56 121.4(7) . . ?
C54 C55 H55 119.3 . . ?
C56 C55 H55 119.3 . . ?
C57 C56 C55 117.1(6) . . ?
C57 C56 H56 121.5 . . ?
C55 C56 H56 121.5 . . ?
N10 C57 C56 124.2(6) . . ?
N10 C57 Cl10 116.3(5) . . ?
C56 C57 Cl10 119.5(5) . . ?
C59 C58 P2 114.5(6) . . ?
C59 C58 H58 122.7 . . ?
P2 C58 H58 122.7 . . ?
C64 C59 C60 118.9(11) . . ?
C64 C59 C58 120.1(10) . . ?
C60 C59 C58 121.0(10) . . ?
C59 C60 C61 119.9(13) . . ?
C59 C60 H60 120.0 . . ?
C61 C60 H60 120.0 . . ?
C62 C61 C60 119.0(14) . . ?
C62 C61 H61 120.5 . . ?
C60 C61 H61 120.5 . . ?
C61 C62 C63 122.2(14) . . ?
C61 C62 H62 118.9 . . ?
C63 C62 H62 118.9 . . ?
C62 C63 C64 117.3(16) . . ?
C62 C63 H63 121.4 . . ?
C64 C63 H63 121.4 . . ?
C59 C64 C63 122.2(14) . . ?
C59 C64 H64 118.9 . . ?
C63 C64 H64 118.9 . . ?
N11 C65 C66 124.6(7) . . ?
N11 C65 Cl11 115.1(6) . . ?
C66 C65 Cl11 120.3(6) . . ?
C65 C66 C67 117.0(7) . . ?
C65 C66 H66 121.5 . . ?
C67 C66 H66 121.5 . . ?
C68 C67 C66 120.5(8) . . ?
C68 C67 H67 119.7 . . ?
C66 C67 H67 119.7 . . ?
C67 C68 C69 118.2(7) . . ?
C67 C68 H68 120.9 . . ?
C69 C68 H68 120.9 . . ?
O24 C69 N11 113.6(6) . . ?
O24 C69 C68 125.5(6) . . ?
N11 C69 C68 120.9(6) . . ?
O25 C70 N12 112.1(8) . . ?
O25 C70 C71 126.8(8) . . ?
N12 C70 C71 121.1(8) . . ?
C72 C71 C70 120.2(9) . . ?
C72 C71 H71 119.9 . . ?
C70 C71 H71 119.9 . . ?
C71 C72 C73 118.7(11) . . ?
C71 C72 H72 120.6 . . ?
C73 C72 H72 120.6 . . ?
C74 C73 C72 117.6(9) . . ?
C74 C73 H73 121.2 . . ?
C72 C73 H73 121.2 . . ?
N12 C74 C73 125.1(9) . . ?
N12 C74 Cl12 115.3(8) . . ?
C73 C74 Cl12 119.6(7) . . ?
O26 C75 C76 127.8(13) . . ?
O26 C75 N13 111.7(10) . . ?
C76 C75 N13 120.5(10) . . ?
C77 C76 C75 120.6(15) . . ?
C77 C76 H76 119.7 . . ?
C75 C76 H76 119.7 . . ?
C76 C77 C78 120.5(14) . . ?
C76 C77 H77 119.7 . . ?
C78 C77 H77 119.7 . . ?
C77 C78 C79 115.5(12) . . ?
C77 C78 H78 122.3 . . ?
C79 C78 H78 122.3 . . ?
N13 C79 C78 125.1(15) . . ?
N13 C79 Cl13 114.6(11) . . ?
C78 C79 Cl13 120.3(10) . . ?
O27 C80 N14 113.3(8) . . ?
O27 C80 C81 125.6(11) . . ?
N14 C80 C81 121.0(8) . . ?
C80 C81 C82 116.7(12) . . ?
C80 C81 H81 121.7 . . ?
C82 C81 H81 121.7 . . ?
C83 C82 C81 121.3(10) . . ?
C83 C82 H82 119.3 . . ?
C81 C82 H82 119.3 . . ?
C82 C83 C84 119.2(10) . . ?
C82 C83 H83 120.4 . . ?
C84 C83 H83 120.4 . . ?
N14 C84 C83 122.1(12) . . ?
N14 C84 Cl14 115.7(9) . . ?
C83 C84 Cl14 122.2(8) . . ?
O28 C85 N15 111.6(7) . . ?
O28 C85 C86 125.8(7) . . ?
N15 C85 C86 122.7(8) . . ?
C85 C86 C87 118.3(8) . . ?
C85 C86 H86 120.8 . . ?
C87 C86 H86 120.8 . . ?
C88 C87 C86 120.4(9) . . ?
C88 C87 H87 119.8 . . ?
C86 C87 H87 119.8 . . ?
C87 C88 C89 116.4(9) . . ?
C87 C88 H88 121.8 . . ?
C89 C88 H88 121.8 . . ?
N15 C89 C88 124.3(8) . . ?
N15 C89 Cl15 114.9(7) . . ?
C88 C89 Cl15 120.7(7) . . ?
O29 C90 N16 111.8(7) . . ?
O29 C90 C91 126.6(9) . . ?
N16 C90 C91 121.6(9) . . ?
C90 C91 C92 116.7(10) . . ?
C90 C91 H91 121.6 . . ?
C92 C91 H91 121.6 . . ?
C93 C92 C91 121.1(10) . . ?
C93 C92 H92 119.5 . . ?
C91 C92 H92 119.5 . . ?
C94 C93 C92 117.9(11) . . ?
C94 C93 H93 121.0 . . ?
C92 C93 H93 121.0 . . ?
C93 C94 N16 125.8(10) . . ?
C93 C94 Cl16 120.0(9) . . ?
N16 C94 Cl16 114.2(7) . . ?
O17 C95 N19 114.5(6) . . ?
O17 C95 C96 124.8(7) . . ?
N19 C95 C96 120.7(7) . . ?
C97 C96 C95 118.5(7) . . ?
C97 C96 H96 120.8 . . ?
C95 C96 H96 120.8 . . ?
C96 C97 C98 120.4(8) . . ?
C96 C97 H97 119.8 . . ?
C98 C97 H97 119.8 . . ?
C99 C98 C97 117.8(7) . . ?
C99 C98 H98 121.1 . . ?
C97 C98 H98 121.1 . . ?
N19 C99 C98 123.8(7) . . ?
N19 C99 Cl19 115.6(6) . . ?
C98 C99 Cl19 120.7(6) . . ?
O30 C100 N17 113.5(12) . . ?
O30 C100 C101 127.1(16) . . ?
N17 C100 C101 119.4(15) . . ?
C102 C101 C100 114.0(16) . . ?
C102 C101 H101 123.0 . . ?
C100 C101 H101 123.0 . . ?
C103 C102 C101 126.9(15) . . ?
C103 C102 H102 116.6 . . ?
C101 C102 H102 116.6 . . ?
C102 C103 C104 116.7(15) . . ?
C102 C103 H103 121.6 . . ?
C104 C103 H103 121.6 . . ?
N17 C104 C103 123.7(12) . . ?
N17 C104 Cl7A 115.3(12) . . ?
C103 C104 Cl7A 119.0(13) . . ?
N17 C104 Cl7B 115.1(9) . . ?
C103 C104 Cl7B 120.4(12) . . ?
Cl7A C104 Cl7B 23.6(8) . . ?
O31 C105 N18 113.5(7) . . ?
O31 C105 C106 126.7(8) . . ?
N18 C105 C106 119.8(8) . . ?
C107 C106 C105 117.6(9) . . ?
C107 C106 H106 121.2 . . ?
C105 C106 H106 121.2 . . ?
C108 C107 C106 122.4(9) . . ?
C108 C107 H107 118.8 . . ?
C106 C107 H107 118.8 . . ?
C107 C108 C109 116.3(9) . . ?
C107 C108 H108 121.9 . . ?
C109 C108 H108 121.9 . . ?
N18 C109 C108 123.8(8) . . ?
N18 C109 Cl18 116.0(6) . . ?
C108 C109 Cl18 120.2(7) . . ?
C111 C110 P3 115.7(8) . . ?
C111 C110 H11A 108.4 . . ?
P3 C110 H11A 108.4 . . ?
C111 C110 H11B 108.4 . . ?
P3 C110 H11B 108.4 . . ?
H11A C110 H11B 107.4 . . ?
C116 C111 C112 122.5(15) . . ?
C116 C111 C110 121.2(11) . . ?
C112 C111 C110 116.3(13) . . ?
C113 C112 C111 117.9(16) . . ?
C113 C112 H112 121.0 . . ?
C111 C112 H112 121.0 . . ?
C114 C113 C112 123.0(17) . . ?
C114 C113 H113 118.5 . . ?
C112 C113 H113 118.5 . . ?
C113 C114 C115 119.6(18) . . ?
C113 C114 H114 120.2 . . ?
C115 C114 H114 120.2 . . ?
C116 C115 C114 118.5(18) . . ?
C116 C115 H115 120.7 . . ?
C114 C115 H115 120.7 . . ?
C111 C116 C115 118.4(15) . . ?
C111 C116 H116 120.8 . . ?
C115 C116 H116 120.8 . . ?
C118 C117 P4 115.3(5) . . ?
C118 C117 H11C 108.4 . . ?
P4 C117 H11C 108.4 . . ?
C118 C117 H11D 108.4 . . ?
P4 C117 H11D 108.4 . . ?
H11C C117 H11D 107.5 . . ?
C119 C118 C123 118.0(8) . . ?
C119 C118 C117 121.8(7) . . ?
C123 C118 C117 120.1(7) . . ?
C118 C119 C120 121.1(8) . . ?
C118 C119 H119 119.4 . . ?
C120 C119 H119 119.4 . . ?
C121 C120 C119 119.1(8) . . ?
C121 C120 H120 120.5 . . ?
C119 C120 H120 120.5 . . ?
C122 C121 C120 120.7(9) . . ?
C122 C121 H121 119.6 . . ?
C120 C121 H121 119.6 . . ?
C123 C122 C121 119.2(9) . . ?
C123 C122 H122 120.4 . . ?
C121 C122 H122 120.4 . . ?
C122 C123 C118 121.9(8) . . ?
C122 C123 H123 119.1 . . ?
C118 C123 H123 119.1 . . ?
C125 C124 P5 113.4(6) . . ?
C125 C124 H12A 108.9 . . ?
P5 C124 H12A 108.9 . . ?
C125 C124 H12B 108.9 . . ?
P5 C124 H12B 108.9 . . ?
H12A C124 H12B 107.7 . . ?
C126 C125 C130 118.0(8) . . ?
C126 C125 C124 121.3(8) . . ?
C130 C125 C124 120.7(8) . . ?
C125 C126 C127 122.3(10) . . ?
C125 C126 H126 118.9 . . ?
C127 C126 H126 118.9 . . ?
C128 C127 C126 120.9(10) . . ?
C128 C127 H127 119.5 . . ?
C126 C127 H127 119.5 . . ?
C127 C128 C129 119.1(9) . . ?
C127 C128 H128 120.5 . . ?
C129 C128 H128 120.5 . . ?
C128 C129 C130 119.2(10) . . ?
C128 C129 H129 120.4 . . ?
C130 C129 H129 120.4 . . ?
C125 C130 C129 120.5(10) . . ?
C125 C130 H130 119.8 . . ?
C129 C130 H130 119.8 . . ?
N21 C131 C132 176.0(16) . . ?
C131 C132 H13A 109.5 . . ?
C131 C132 H13B 109.5 . . ?
H13A C132 H13B 109.5 . . ?
C131 C132 H13C 109.5 . . ?
H13A C132 H13C 109.5 . . ?
H13B C132 H13C 109.5 . . ?
N1S C1S C2S 176.3(17) . . ?
C1S C2S H2S1 109.5 . . ?
C1S C2S H2S2 109.5 . . ?
H2S1 C2S H2S2 109.5 . . ?
C1S C2S H2S3 109.5 . . ?
H2S1 C2S H2S3 109.5 . . ?
H2S2 C2S H2S3 109.5 . . ?
N2S C3S C4S 176.5(15) . . ?
C3S C4S H4S1 109.5 . . ?
C3S C4S H4S2 109.5 . . ?
H4S1 C4S H4S2 109.5 . . ?
C3S C4S H4S3 109.5 . . ?
H4S1 C4S H4S3 109.5 . . ?
H4S2 C4S H4S3 109.5 . . ?
N3S C5S C6S 171(2) . . ?
C5S C6S H6S1 109.5 . . ?
C5S C6S H6S2 109.5 . . ?
H6S1 C6S H6S2 109.5 . . ?
C5S C6S H6S3 109.5 . . ?
H6S1 C6S H6S3 109.5 . . ?
H6S2 C6S H6S3 109.5 . . ?
N4S C7S C8S 173(3) . . ?
C7S C8S H8S1 109.5 . . ?
C7S C8S H8S2 109.5 . . ?
H8S1 C8S H8S2 109.5 . . ?
C7S C8S H8S3 109.5 . . ?
H8S1 C8S H8S3 109.5 . . ?
H8S2 C8S H8S3 109.5 . . ?
N5S C9S C10S 177(4) . . ?
C9S C10S H10A 109.5 . . ?
C9S C10S H10B 109.5 . . ?
H10A C10S H10B 109.5 . . ?
C9S C10S H10C 109.5 . . ?
H10A C10S H10C 109.5 . . ?
H10B C10S H10C 109.5 . . ?
N6S C11S C12S 168(2) . . ?
C11S C12S H12C 109.5 . . ?
C11S C12S H12D 109.5 . . ?
H12C C12S H12D 109.5 . . ?
C11S C12S H12E 109.5 . . ?
H12C C12S H12E 109.5 . . ?
H12D C12S H12E 109.5 . . ?
N7S C13S C14S 177.5(17) . . ?
C13S C14S H14A 109.5 . . ?
C13S C14S H14B 109.5 . . ?
H14A C14S H14B 109.5 . . ?
C13S C14S H14C 109.5 . . ?
H14A C14S H14C 109.5 . . ?
H14B C14S H14C 109.5 . . ?
N8S C15S C16S 169(2) . . ?
C15S C16S H16C 109.5 . . ?
C15S C16S H16D 109.5 . . ?
H16C C16S H16D 109.5 . . ?
C15S C16S H16E 109.5 . . ?
H16C C16S H16E 109.5 . . ?
H16D C16S H16E 109.5 . . ?
N10S C17S C18S 168(2) . . ?
H18D C18T H18E 109.5 . . ?
H18D C18T H18F 109.5 . . ?
H18E C18T H18F 109.5 . . ?
N10T C17T H18E 131.9 . . ?
N10U C17U C18T 165(2) . . ?
N11S C19S C20S 0(3) 2_667 2_667 ?
N11S C19S C20S 180.0(12) 2_667 . ?
C20S C19S C20S 180.0(12) 2_667 . ?
C19S C20S H20A 109.5 . . ?
C19S C20S H20B 109.5 . . ?
H20A C20S H20B 109.5 . . ?
C19S C20S H20C 109.5 . . ?
H20A C20S H20C 109.5 . . ?
H20B C20S H20C 109.5 . . ?

loop_
_geom_bond_atom_site_label_1
_geom_bond_atom_site_label_2
_geom_bond_distance
_geom_bond_site_symmetry_2
_geom_bond_publ_flag
Co1 O3 1.996(6) . ?
Co1 O4 2.005(5) . ?
Co1 N1 2.108(6) . ?
Co1 N2 2.153(6) . ?
Co1 O2 2.235(5) . ?
Co1 O1 2.246(5) . ?
Co2 O5 1.991(5) . ?
Co2 O2 1.997(5) . ?
Co2 O7 2.037(5) . ?
Co2 N3 2.064(6) . ?
Co2 N4 2.212(6) . ?
Co2 Na1 3.147(3) . ?
Co3 O1 1.990(6) . ?
Co3 O10 1.992(5) . ?
Co3 O9 2.039(5) . ?
Co3 N5 2.056(6) . ?
Co3 N6 2.356(6) . ?
Co3 Na2 3.089(3) . ?
Co4 O10 1.970(5) . ?
Co4 O8 2.060(5) . ?
Co4 O12 2.140(6) . ?
Co4 O13 2.154(5) . ?
Co4 N7 2.197(6) . ?
Co4 O11 2.217(5) . ?
Co4 Na5 3.097(4) . ?
Co5 O40 2.013(5) . ?
Co5 O16 2.072(5) . ?
Co5 O14 2.078(4) . ?
Co5 O11 2.114(5) . ?
Co5 O12 2.145(5) . ?
Co5 N8 2.262(6) . ?
Co5 Na1 3.498(3) . ?
Co6 O17 2.067(5) . ?
Co6 O20 2.078(4) . ?
Co6 O39 2.090(5) . ?
Co6 O14 2.099(5) . ?
Co6 O16 2.106(4) . ?
Co6 O21 2.114(4) . ?
Co6 Na1 3.322(3) . ?
Co7 O24 2.047(4) . ?
Co7 O6 2.062(5) . ?
Co7 O15 2.069(4) . ?
Co7 O21 2.176(5) . ?
Co7 O20 2.181(4) . ?
Co7 N10 2.203(5) . ?
Co7 Na2 3.427(3) . ?
Co8 O35 1.991(4) . ?
Co8 O26 2.074(6) . ?
Co8 N12 2.101(8) . ?
Co8 N14 2.138(6) . ?
Co8 O25 2.207(6) . ?
Co8 O27 2.252(6) . ?
Co8 Na3 3.386(3) . ?
Co9 O22 1.936(5) . ?
Co9 O36 1.993(5) . ?
Co9 O28 2.005(5) . ?
Co9 N11 2.068(5) . ?
Co9 O24 2.315(5) . ?
Co10 O23 1.977(5) . ?
Co10 O39 2.034(5) . ?
Co10 N19 2.061(6) . ?
Co10 O29 2.102(5) . ?
Co10 N16 2.247(7) . ?
Co11 O32 1.930(5) . ?
Co11 O38 1.977(6) . ?
Co11 N17 2.005(9) . ?
Co11 O29 2.026(6) . ?
Co11 O30 2.383(7) . ?
Co11 Na4 3.205(4) . ?
Co12 O33 1.997(6) . ?
Co12 O37 2.080(5) . ?
Co12 O27 2.112(5) . ?
Co12 O31 2.119(6) . ?
Co12 N13 2.132(8) . ?
Co12 O26 2.271(7) . ?
Co12 Na4 3.353(3) . ?
Co13 O34 1.967(6) . ?
Co13 O37 2.088(5) . ?
Co13 N18 2.090(6) . ?
Co13 O28 2.103(5) . ?
Co13 N15 2.205(7) . ?
Co13 O31 2.278(6) . ?
P1 O6 1.517(5) . ?
P1 O4 1.521(5) . ?
P1 O5 1.536(4) . ?
P1 C16 1.807(7) . ?
P1 Na2 2.915(3) . ?
P2 O22 1.520(5) . ?
P2 O23 1.520(5) . ?
P2 O21 1.532(5) . ?
P2 C58 1.816(7) . ?
P2 Na6 2.979(4) . ?
P3 O33 1.522(7) . ?
P3 O32 1.528(6) . ?
P3 O34 1.535(6) . ?
P3 C110 1.807(9) . ?
P3 Na6 2.975(4) . ?
P3 Na4 3.274(4) . ?
P4 O35 1.524(5) . ?
P4 O36 1.526(5) . ?
P4 O37 1.535(5) . ?
P4 C117 1.801(7) . ?
P4 Na3 3.440(4) . ?
P5 O40 1.520(6) . ?
P5 O38 1.525(5) . ?
P5 O39 1.552(5) . ?
P5 C124 1.805(8) . ?
Cl1 C5 1.738(10) . ?
Cl2 C10 1.739(9) . ?
Cl3 C11 1.740(8) . ?
Cl4 C27 1.760(9) . ?
Cl5 C32 1.748(12) . ?
Cl6 C37 1.746(8) . ?
Cl7 C42 1.724(8) . ?
Cl8 C43 1.721(8) . ?
Cl9 C52 1.736(8) . ?
Cl10 C57 1.740(7) . ?
Cl11 C65 1.748(7) . ?
Cl12 C74 1.748(9) . ?
Cl13 C79 1.735(16) . ?
Cl14 C84 1.734(14) . ?
Cl15 C89 1.731(9) . ?
Cl16 C94 1.749(10) . ?
Cl7A C104 1.685(10) . ?
Cl7B C104 1.728(10) . ?
Cl18 C109 1.730(8) . ?
Cl19 C99 1.734(8) . ?
Na1 O7 2.283(5) . ?
Na1 O20 2.301(5) . ?
Na1 O11 2.371(5) . ?
Na1 O5 2.425(5) . ?
Na1 N9 2.557(6) . ?
Na1 O16 2.733(6) . ?
Na1 C48 3.036(8) . ?
Na1 C53 3.126(7) . ?
Na2 O9 2.333(5) . ?
Na2 O6 2.360(5) . ?
Na2 O15 2.459(6) . ?
Na2 O10 2.463(5) . ?
Na2 O41 2.472(5) . ?
Na2 O4 2.548(6) . ?
Na2 N20 3.034(8) . ?
Na2 Na3 3.055(4) . ?
Na3 O35 2.355(6) . ?
Na3 O13 2.378(5) . ?
Na3 O25 2.378(6) . ?
Na3 O9 2.424(6) . ?
Na3 O41 2.438(5) . ?
Na3 O15 2.738(5) . ?
Na3 N20 2.915(7) . ?
Na3 Na5 3.315(4) . ?
Na4 O42 2.343(6) . ?
Na4 O33 2.365(7) . ?
Na4 O27 2.383(7) . ?
Na4 O38 2.400(6) . ?
Na4 O43 2.424(8) . ?
Na4 O30 2.869(11) . ?
Na5 O44B 2.172(18) . ?
Na5 O8 2.344(8) . ?
Na5 O25 2.354(6) . ?
Na5 O43 2.426(8) . ?
Na5 O44A 2.459(9) . ?
Na5 O13 2.471(5) . ?
Na5 O12 2.483(5) . ?
Na6 N21 2.272(13) . ?
Na6 O34 2.385(6) . ?
Na6 O22 2.403(6) . ?
Na6 O32 2.410(7) . ?
Na6 O23 2.420(6) . ?
O1 C1 1.311(9) . ?
O2 C6 1.323(9) . ?
O3 C15 1.256(10) . ?
O7 C23 1.302(8) . ?
O8 C28 1.311(11) . ?
O9 C33 1.314(9) . ?
O11 C38 1.317(8) . ?
O12 C47 1.314(8) . ?
O13 N20 1.278(8) . ?
O14 N20 1.305(8) . ?
O15 N20 1.282(8) . ?
O16 C48 1.307(8) . ?
O17 C95 1.289(8) . ?
O20 C53 1.327(7) . ?
O24 C69 1.287(8) . ?
O25 C70 1.315(10) . ?
O26 C75 1.294(10) . ?
O27 C80 1.330(9) . ?
O28 C85 1.318(9) . ?
O29 C90 1.322(10) . ?
O30 C100 1.300(17) . ?
O31 C105 1.294(9) . ?
O44A C13A 1.353(13) . ?
O44B C13B 1.31(3) . ?
N1 C5 1.312(11) . ?
N1 C1 1.365(11) . ?
N2 C10 1.334(10) . ?
N2 C6 1.338(10) . ?
N3 C11 1.342(10) . ?
N3 C15 1.372(10) . ?
N4 C27 1.314(10) . ?
N4 C23 1.342(10) . ?
N5 C32 1.314(11) . ?
N5 C28 1.334(13) . ?
N6 C37 1.310(10) . ?
N6 C33 1.338(10) . ?
N7 C42 1.346(9) . ?
N7 C38 1.356(9) . ?
N8 C43 1.343(9) . ?
N8 C47 1.353(10) . ?
N9 C52 1.328(9) . ?
N9 C48 1.351(9) . ?
N10 C57 1.320(8) . ?
N10 C53 1.349(8) . ?
N11 C65 1.330(9) . ?
N11 C69 1.349(9) . ?
N12 C74 1.324(11) . ?
N12 C70 1.380(11) . ?
N13 C79 1.297(12) . ?
N13 C75 1.390(16) . ?
N14 C84 1.329(11) . ?
N14 C80 1.372(13) . ?
N15 C89 1.336(11) . ?
N15 C85 1.339(10) . ?
N16 C94 1.339(11) . ?
N16 C90 1.344(11) . ?
N17 C104 1.350(15) . ?
N17 C100 1.388(19) . ?
N18 C109 1.327(10) . ?
N18 C105 1.361(10) . ?
N19 C99 1.351(10) . ?
N19 C95 1.357(9) . ?
N21 C131 1.09(2) . ?
C1 C2 1.416(11) . ?
C2 C3 1.383(13) . ?
C2 H2 0.9500 . ?
C3 C4 1.411(15) . ?
C3 H3 0.9500 . ?
C4 C5 1.375(12) . ?
C4 H4 0.9500 . ?
C6 C7 1.400(10) . ?
C7 C8 1.364(12) . ?
C7 H7 0.9500 . ?
C8 C9 1.396(13) . ?
C8 H8 0.9500 . ?
C9 C10 1.368(12) . ?
C9 H9 0.9500 . ?
C11 C12 1.346(12) . ?
C12 C13 1.418(15) . ?
C12 H12 0.9500 . ?
C13 C14 1.359(15) . ?
C13 H13 0.9500 . ?
C14 C15 1.408(12) . ?
C14 H14 0.9500 . ?
C16 C17 1.518(10) . ?
C16 H16A 0.9900 . ?
C16 H16B 0.9900 . ?
C17 C22 1.373(11) . ?
C17 C18 1.385(10) . ?
C18 C19 1.396(11) . ?
C18 H18 0.9500 . ?
C19 C20 1.347(15) . ?
C19 H19 0.9500 . ?
C20 C21 1.383(15) . ?
C20 H20 0.9500 . ?
C21 C22 1.393(13) . ?
C21 H21 0.9500 . ?
C22 H22 0.9500 . ?
C23 C24 1.408(10) . ?
C24 C25 1.353(11) . ?
C24 H24 0.9500 . ?
C25 C26 1.421(13) . ?
C25 H25 0.9500 . ?
C26 C27 1.380(11) . ?
C26 H26 0.9500 . ?
C28 C29 1.437(12) . ?
C29 C30 1.360(14) . ?
C29 H29 0.9500 . ?
C30 C31 1.373(17) . ?
C30 H30 0.9500 . ?
C31 C32 1.363(13) . ?
C31 H31 0.9500 . ?
C33 C34 1.388(10) . ?
C34 C35 1.378(11) . ?
C34 H34 0.9500 . ?
C35 C36 1.390(12) . ?
C35 H35 0.9500 . ?
C36 C37 1.355(12) . ?
C36 H36 0.9500 . ?
C38 C39 1.393(10) . ?
C39 C40 1.350(10) . ?
C39 H39 0.9500 . ?
C40 C41 1.401(11) . ?
C40 H40 0.9500 . ?
C41 C42 1.365(11) . ?
C41 H41 0.9500 . ?
C43 C44 1.357(12) . ?
C44 C45 1.388(13) . ?
C44 H44 0.9500 . ?
C45 C46 1.361(12) . ?
C45 H45 0.9500 . ?
C46 C47 1.395(10) . ?
C46 H46 0.9500 . ?
C48 C49 1.392(10) . ?
C49 C50 1.383(12) . ?
C49 H49 0.9500 . ?
C50 C51 1.381(14) . ?
C50 H50 0.9500 . ?
C51 C52 1.374(12) . ?
C51 H51 0.9500 . ?
C53 C54 1.407(9) . ?
C54 C55 1.377(10) . ?
C54 H54 0.9500 . ?
C55 C56 1.389(10) . ?
C55 H55 0.9500 . ?
C56 C57 1.366(10) . ?
C56 H56 0.9500 . ?
C58 C59 1.492(11) . ?
C58 H58 0.9500 . ?
C59 C64 1.329(17) . ?
C59 C60 1.362(15) . ?
C60 C61 1.435(15) . ?
C60 H60 0.9500 . ?
C61 C62 1.29(2) . ?
C61 H61 0.9500 . ?
C62 C63 1.39(2) . ?
C62 H62 0.9500 . ?
C63 C64 1.389(16) . ?
C63 H63 0.9500 . ?
C64 H64 0.9500 . ?
C65 C66 1.351(11) . ?
C66 C67 1.391(11) . ?
C66 H66 0.9500 . ?
C67 C68 1.382(10) . ?
C67 H67 0.9500 . ?
C68 C69 1.398(10) . ?
C68 H68 0.9500 . ?
C70 C71 1.390(14) . ?
C71 C72 1.368(12) . ?
C71 H71 0.9500 . ?
C72 C73 1.413(14) . ?
C72 H72 0.9500 . ?
C73 C74 1.369(15) . ?
C73 H73 0.9500 . ?
C75 C76 1.371(16) . ?
C76 C77 1.357(16) . ?
C76 H76 0.9500 . ?
C77 C78 1.39(2) . ?
C77 H77 0.9500 . ?
C78 C79 1.418(19) . ?
C78 H78 0.9500 . ?
C80 C81 1.392(13) . ?
C81 C82 1.412(15) . ?
C81 H81 0.9500 . ?
C82 C83 1.342(17) . ?
C82 H82 0.9500 . ?
C83 C84 1.373(15) . ?
C83 H83 0.9500 . ?
C85 C86 1.395(11) . ?
C86 C87 1.401(12) . ?
C86 H86 0.9500 . ?
C87 C88 1.379(13) . ?
C87 H87 0.9500 . ?
C88 C89 1.415(13) . ?
C88 H88 0.9500 . ?
C90 C91 1.399(12) . ?
C91 C92 1.401(15) . ?
C91 H91 0.9500 . ?
C92 C93 1.338(16) . ?
C92 H92 0.9500 . ?
C93 C94 1.324(13) . ?
C93 H93 0.9500 . ?
C95 C96 1.409(10) . ?
C96 C97 1.380(11) . ?
C96 H96 0.9500 . ?
C97 C98 1.395(12) . ?
C97 H97 0.9500 . ?
C98 C99 1.355(11) . ?
C98 H98 0.9500 . ?
C100 C101 1.489(18) . ?
C101 C102 1.39(2) . ?
C101 H101 0.9500 . ?
C102 C103 1.29(2) . ?
C102 H102 0.9500 . ?
C103 C104 1.406(15) . ?
C103 H103 0.9500 . ?
C105 C106 1.409(13) . ?
C106 C107 1.385(13) . ?
C106 H106 0.9500 . ?
C107 C108 1.373(14) . ?
C107 H107 0.9500 . ?
C108 C109 1.379(13) . ?
C108 H108 0.9500 . ?
C110 C111 1.519(17) . ?
C110 H11A 0.9900 . ?
C110 H11B 0.9900 . ?
C111 C116 1.38(2) . ?
C111 C112 1.400(15) . ?
C112 C113 1.36(2) . ?
C112 H112 0.9500 . ?
C113 C114 1.34(2) . ?
C113 H113 0.9500 . ?
C114 C115 1.44(2) . ?
C114 H114 0.9500 . ?
C115 C116 1.40(2) . ?
C115 H115 0.9500 . ?
C116 H116 0.9500 . ?
C117 C118 1.508(11) . ?
C117 H11C 0.9900 . ?
C117 H11D 0.9900 . ?
C118 C119 1.376(10) . ?
C118 C123 1.391(11) . ?
C119 C120 1.396(12) . ?
C119 H119 0.9500 . ?
C120 C121 1.379(13) . ?
C120 H120 0.9500 . ?
C121 C122 1.377(13) . ?
C121 H121 0.9500 . ?
C122 C123 1.370(12) . ?
C122 H122 0.9500 . ?
C123 H123 0.9500 . ?
C124 C125 1.529(10) . ?
C124 H12A 0.9900 . ?
C124 H12B 0.9900 . ?
C125 C126 1.348(12) . ?
C125 C130 1.378(13) . ?
C126 C127 1.373(13) . ?
C126 H126 0.9500 . ?
C127 C128 1.363(15) . ?
C127 H127 0.9500 . ?
C128 C129 1.370(15) . ?
C128 H128 0.9500 . ?
C129 C130 1.427(13) . ?
C129 H129 0.9500 . ?
C130 H130 0.9500 . ?
C131 C132 1.65(3) . ?
C132 H13A 0.9800 . ?
C132 H13B 0.9800 . ?
C132 H13C 0.9800 . ?
N1S C1S 1.006(14) . ?
C1S C2S 1.622(17) . ?
C2S H2S1 0.9800 . ?
C2S H2S2 0.9800 . ?
C2S H2S3 0.9800 . ?
N2S C3S 1.067(15) . ?
C3S C4S 1.428(18) . ?
C4S H4S1 0.9800 . ?
C4S H4S2 0.9800 . ?
C4S H4S3 0.9800 . ?
N3S C5S 1.15(2) . ?
C5S C6S 1.36(2) . ?
C6S H6S1 0.9800 . ?
C6S H6S2 0.9800 . ?
C6S H6S3 0.9800 . ?
N4S C7S 1.04(3) . ?
C7S C8S 1.46(3) . ?
C8S H8S1 0.9800 . ?
C8S H8S2 0.9800 . ?
C8S H8S3 0.9800 . ?
N5S C9S 1.03(3) . ?
C9S C10S 1.49(4) . ?
C10S H10A 0.9800 . ?
C10S H10B 0.9800 . ?
C10S H10C 0.9800 . ?
N6S C11S 0.900(19) . ?
C11S C12S 1.65(3) . ?
C12S H12C 0.9800 . ?
C12S H12D 0.9800 . ?
C12S H12E 0.9800 . ?
N7S C13S 1.12(2) . ?
C13S C14S 1.41(2) . ?
C14S H14A 0.9800 . ?
C14S H14B 0.9800 . ?
C14S H14C 0.9800 . ?
N8S C15S 1.03(2) . ?
C15S C16S 1.46(3) . ?
C16S H16C 0.9800 . ?
C16S H16D 0.9800 . ?
C16S H16E 0.9800 . ?
N10S C17S 1.034(17) . ?
C17S C18S 1.702(18) . ?
C18S H18A 0.9800 . ?
C18S H18B 0.9800 . ?
C18S H18C 0.9800 . ?
C18T C17U 1.33(2) . ?
C18T H18D 0.9806 . ?
C18T H18E 0.9799 . ?
C18T H18F 0.9795 . ?
N10T C17T 1.07(3) . ?
C17T H18E 1.3033 . ?
N10U C17U 1.28(3) . ?
C19S N11S 1.43(3) 2_667 ?
C19S C20S 1.43(3) 2_667 ?
C19S C20S 1.43(3) . ?
C20S H20A 0.9800 . ?
C20S H20B 0.9800 . ?
C20S H20C 0.9800 . ?

loop_
_geom_torsion_atom_site_label_1
_geom_torsion_atom_site_label_2
_geom_torsion_atom_site_label_3
_geom_torsion_atom_site_label_4
_geom_torsion
_geom_torsion_site_symmetry_1
_geom_torsion_site_symmetry_2
_geom_torsion_site_symmetry_3
_geom_torsion_site_symmetry_4
_geom_torsion_publ_flag
O5 Co2 Na1 O7 159.0(3) . . . . ?
O2 Co2 Na1 O7 -109.8(2) . . . . ?
N3 Co2 Na1 O7 99.9(3) . . . . ?
N4 Co2 Na1 O7 -13.1(3) . . . . ?
O5 Co2 Na1 O20 21.1(2) . . . . ?
O2 Co2 Na1 O20 112.4(2) . . . . ?
O7 Co2 Na1 O20 -137.8(3) . . . . ?
N3 Co2 Na1 O20 -37.9(3) . . . . ?
N4 Co2 Na1 O20 -151.0(2) . . . . ?
O5 Co2 Na1 O11 -111.7(2) . . . . ?
O2 Co2 Na1 O11 -20.45(19) . . . . ?
O7 Co2 Na1 O11 89.4(2) . . . . ?
N3 Co2 Na1 O11 -170.7(3) . . . . ?
N4 Co2 Na1 O11 76.2(2) . . . . ?
O2 Co2 Na1 O5 91.2(2) . . . . ?
O7 Co2 Na1 O5 -159.0(3) . . . . ?
N3 Co2 Na1 O5 -59.1(3) . . . . ?
N4 Co2 Na1 O5 -172.1(2) . . . . ?
O5 Co2 Na1 N9 133.0(2) . . . . ?
O2 Co2 Na1 N9 -135.8(2) . . . . ?
O7 Co2 Na1 N9 -26.0(2) . . . . ?
N3 Co2 Na1 N9 73.9(3) . . . . ?
N4 Co2 Na1 N9 -39.2(2) . . . . ?
O5 Co2 Na1 O16 -165.0(6) . . . . ?
O2 Co2 Na1 O16 -73.7(6) . . . . ?
O7 Co2 Na1 O16 36.1(6) . . . . ?
N3 Co2 Na1 O16 136.0(6) . . . . ?
N4 Co2 Na1 O16 22.9(6) . . . . ?
O5 Co2 Na1 C48 155.4(3) . . . . ?
O2 Co2 Na1 C48 -113.3(3) . . . . ?
O7 Co2 Na1 C48 -3.5(3) . . . . ?
N3 Co2 Na1 C48 96.4(4) . . . . ?
N4 Co2 Na1 C48 -16.7(3) . . . . ?
O5 Co2 Na1 C53 38.2(2) . . . . ?
O2 Co2 Na1 C53 129.42(19) . . . . ?
O7 Co2 Na1 C53 -120.8(2) . . . . ?
N3 Co2 Na1 C53 -20.9(3) . . . . ?
N4 Co2 Na1 C53 -133.9(2) . . . . ?
O5 Co2 Na1 Co6 6.4(2) . . . . ?
O2 Co2 Na1 Co6 97.7(2) . . . . ?
O7 Co2 Na1 Co6 -152.5(3) . . . . ?
N3 Co2 Na1 Co6 -52.6(4) . . . . ?
N4 Co2 Na1 Co6 -165.7(3) . . . . ?
O5 Co2 Na1 Co5 -106.6(2) . . . . ?
O2 Co2 Na1 Co5 -15.39(18) . . . . ?
O7 Co2 Na1 Co5 94.4(2) . . . . ?
N3 Co2 Na1 Co5 -165.7(3) . . . . ?
N4 Co2 Na1 Co5 81.3(2) . . . . ?
O17 Co6 Na1 O7 -28.8(5) . . . . ?
O20 Co6 Na1 O7 -100.4(5) . . . . ?
O39 Co6 Na1 O7 82.2(5) . . . . ?
O14 Co6 Na1 O7 149.0(5) . . . . ?
O16 Co6 Na1 O7 61.3(5) . . . . ?
O21 Co6 Na1 O7 -131.3(5) . . . . ?
O17 Co6 Na1 O20 71.6(2) . . . . ?
O39 Co6 Na1 O20 -177.4(3) . . . . ?
O14 Co6 Na1 O20 -110.6(2) . . . . ?
O16 Co6 Na1 O20 161.8(2) . . . . ?
O21 Co6 Na1 O20 -30.8(2) . . . . ?
O17 Co6 Na1 O11 -146.52(18) . . . . ?
O20 Co6 Na1 O11 141.9(2) . . . . ?
O39 Co6 Na1 O11 -35.5(3) . . . . ?
O14 Co6 Na1 O11 31.29(17) . . . . ?
O16 Co6 Na1 O11 -56.37(19) . . . . ?
O21 Co6 Na1 O11 111.01(19) . . . . ?
O17 Co6 Na1 O5 97.5(2) . . . . ?
O20 Co6 Na1 O5 25.9(2) . . . . ?
O39 Co6 Na1 O5 -151.5(3) . . . . ?
O14 Co6 Na1 O5 -84.67(19) . . . . ?
O16 Co6 Na1 O5 -172.3(2) . . . . ?
O21 Co6 Na1 O5 -4.9(2) . . . . ?
O17 Co6 Na1 N9 -42.96(19) . . . . ?
O20 Co6 Na1 N9 -114.6(2) . . . . ?
O39 Co6 Na1 N9 68.0(3) . . . . ?
O14 Co6 Na1 N9 134.85(19) . . . . ?
O16 Co6 Na1 N9 47.19(19) . . . . ?
O21 Co6 Na1 N9 -145.43(19) . . . . ?
O17 Co6 Na1 O16 -90.2(2) . . . . ?
O20 Co6 Na1 O16 -161.8(2) . . . . ?
O39 Co6 Na1 O16 20.9(3) . . . . ?
O14 Co6 Na1 O16 87.7(2) . . . . ?
O21 Co6 Na1 O16 167.4(2) . . . . ?
O17 Co6 Na1 C48 -66.8(2) . . . . ?
O20 Co6 Na1 C48 -138.4(2) . . . . ?
O39 Co6 Na1 C48 44.2(3) . . . . ?
O14 Co6 Na1 C48 111.0(2) . . . . ?
O16 Co6 Na1 C48 23.4(2) . . . . ?
O21 Co6 Na1 C48 -169.3(2) . . . . ?
O17 Co6 Na1 C53 55.1(2) . . . . ?
O20 Co6 Na1 C53 -16.5(2) . . . . ?
O39 Co6 Na1 C53 166.2(3) . . . . ?
O14 Co6 Na1 C53 -127.04(19) . . . . ?
O16 Co6 Na1 C53 145.3(2) . . . . ?
O21 Co6 Na1 C53 -47.3(2) . . . . ?
O17 Co6 Na1 Co2 93.0(2) . . . . ?
O20 Co6 Na1 Co2 21.4(2) . . . . ?
O39 Co6 Na1 Co2 -156.0(3) . . . . ?
O14 Co6 Na1 Co2 -89.2(2) . . . . ?
O16 Co6 Na1 Co2 -176.8(3) . . . . ?
O21 Co6 Na1 Co2 -9.4(3) . . . . ?
O17 Co6 Na1 Co5 -134.68(14) . . . . ?
O20 Co6 Na1 Co5 153.71(19) . . . . ?
O39 Co6 Na1 Co5 -23.7(2) . . . . ?
O14 Co6 Na1 Co5 43.14(13) . . . . ?
O16 Co6 Na1 Co5 -44.52(15) . . . . ?
O21 Co6 Na1 Co5 122.86(15) . . . . ?
O40 Co5 Na1 O7 -146.9(3) . . . . ?
O16 Co5 Na1 O7 -106.5(2) . . . . ?
O14 Co5 Na1 O7 159.6(2) . . . . ?
O11 Co5 Na1 O7 45.4(3) . . . . ?
O12 Co5 Na1 O7 70.9(2) . . . . ?
N8 Co5 Na1 O7 -1.4(3) . . . . ?
O40 Co5 Na1 O20 24.1(3) . . . . ?
O16 Co5 Na1 O20 64.42(19) . . . . ?
O14 Co5 Na1 O20 -29.47(19) . . . . ?
O11 Co5 Na1 O20 -143.7(2) . . . . ?
O12 Co5 Na1 O20 -118.20(19) . . . . ?
N8 Co5 Na1 O20 169.5(2) . . . . ?
O40 Co5 Na1 O11 167.8(3) . . . . ?
O16 Co5 Na1 O11 -151.8(2) . . . . ?
O14 Co5 Na1 O11 114.3(2) . . . . ?
O12 Co5 Na1 O11 25.5(2) . . . . ?
N8 Co5 Na1 O11 -46.8(3) . . . . ?
O40 Co5 Na1 O5 101.6(3) . . . . ?
O16 Co5 Na1 O5 142.0(3) . . . . ?
O14 Co5 Na1 O5 48.1(2) . . . . ?
O11 Co5 Na1 O5 -66.2(3) . . . . ?
O12 Co5 Na1 O5 -40.7(3) . . . . ?
N8 Co5 Na1 O5 -113.0(3) . . . . ?
O40 Co5 Na1 N9 -66.6(3) . . . . ?
O16 Co5 Na1 N9 -26.28(19) . . . . ?
O14 Co5 Na1 N9 -120.2(2) . . . . ?
O11 Co5 Na1 N9 125.6(2) . . . . ?
O12 Co5 Na1 N9 151.11(19) . . . . ?
N8 Co5 Na1 N9 78.8(2) . . . . ?
O40 Co5 Na1 O16 -40.4(3) . . . . ?
O14 Co5 Na1 O16 -93.9(2) . . . . ?
O11 Co5 Na1 O16 151.8(2) . . . . ?
O12 Co5 Na1 O16 177.4(2) . . . . ?
N8 Co5 Na1 O16 105.1(2) . . . . ?
O40 Co5 Na1 C48 -63.4(3) . . . . ?
O16 Co5 Na1 C48 -23.1(2) . . . . ?
O14 Co5 Na1 C48 -117.0(2) . . . . ?
O11 Co5 Na1 C48 128.8(2) . . . . ?
O12 Co5 Na1 C48 154.3(2) . . . . ?
N8 Co5 Na1 C48 82.0(2) . . . . ?
O40 Co5 Na1 C53 17.1(3) . . . . ?
O16 Co5 Na1 C53 57.4(2) . . . . ?
O14 Co5 Na1 C53 -36.5(2) . . . . ?
O11 Co5 Na1 C53 -150.7(2) . . . . ?
O12 Co5 Na1 C53 -125.2(2) . . . . ?
N8 Co5 Na1 C53 162.5(2) . . . . ?
O40 Co5 Na1 Co2 159.4(2) . . . . ?
O16 Co5 Na1 Co2 -160.3(2) . . . . ?
O14 Co5 Na1 Co2 105.86(19) . . . . ?
O11 Co5 Na1 Co2 -8.4(2) . . . . ?
O12 Co5 Na1 Co2 17.1(2) . . . . ?
N8 Co5 Na1 Co2 -55.2(2) . . . . ?
O40 Co5 Na1 Co6 8.2(2) . . . . ?
O16 Co5 Na1 Co6 48.51(15) . . . . ?
O14 Co5 Na1 Co6 -45.37(15) . . . . ?
O11 Co5 Na1 Co6 -159.6(2) . . . . ?
O12 Co5 Na1 Co6 -134.10(15) . . . . ?
N8 Co5 Na1 Co6 153.59(19) . . . . ?
O6 P1 Na2 O9 -164.2(4) . . . . ?
O4 P1 Na2 O9 -14.3(4) . . . . ?
O5 P1 Na2 O9 90.9(4) . . . . ?
C16 P1 Na2 O9 -95.7(6) . . . . ?
O4 P1 Na2 O6 149.9(3) . . . . ?
O5 P1 Na2 O6 -104.8(3) . . . . ?
C16 P1 Na2 O6 68.6(5) . . . . ?
O6 P1 Na2 O15 40.3(2) . . . . ?
O4 P1 Na2 O15 -169.8(2) . . . . ?
O5 P1 Na2 O15 -64.5(2) . . . . ?
C16 P1 Na2 O15 108.8(5) . . . . ?
O6 P1 Na2 O10 138.0(3) . . . . ?
O4 P1 Na2 O10 -72.1(2) . . . . ?
O5 P1 Na2 O10 33.2(2) . . . . ?
C16 P1 Na2 O10 -153.4(4) . . . . ?
O6 P1 Na2 O41 -29.6(3) . . . . ?
O4 P1 Na2 O41 120.3(3) . . . . ?
O5 P1 Na2 O41 -134.4(3) . . . . ?
C16 P1 Na2 O41 39.0(5) . . . . ?
O6 P1 Na2 O4 -149.9(3) . . . . ?
O5 P1 Na2 O4 105.3(3) . . . . ?
C16 P1 Na2 O4 -81.3(5) . . . . ?
O6 P1 Na2 N20 64.3(3) . . . . ?
O4 P1 Na2 N20 -145.8(3) . . . . ?
O5 P1 Na2 N20 -40.5(3) . . . . ?
C16 P1 Na2 N20 132.9(5) . . . . ?
O6 P1 Na2 Na3 36.1(3) . . . . ?
O4 P1 Na2 Na3 -174.1(3) . . . . ?
O5 P1 Na2 Na3 -68.8(3) . . . . ?
C16 P1 Na2 Na3 104.6(5) . . . . ?
O6 P1 Na2 Co3 170.5(2) . . . . ?
O4 P1 Na2 Co3 -39.6(2) . . . . ?
O5 P1 Na2 Co3 65.6(2) . . . . ?
C16 P1 Na2 Co3 -121.0(4) . . . . ?
O6 P1 Na2 Co7 22.7(2) . . . . ?
O4 P1 Na2 Co7 172.6(2) . . . . ?
O5 P1 Na2 Co7 -82.1(2) . . . . ?
C16 P1 Na2 Co7 91.3(4) . . . . ?
O1 Co3 Na2 O9 -118.3(2) . . . . ?
O10 Co3 Na2 O9 140.5(3) . . . . ?
N5 Co3 Na2 O9 91.0(5) . . . . ?
N6 Co3 Na2 O9 -23.5(3) . . . . ?
O1 Co3 Na2 O6 53.6(3) . . . . ?
O10 Co3 Na2 O6 -47.6(3) . . . . ?
O9 Co3 Na2 O6 171.9(4) . . . . ?
N5 Co3 Na2 O6 -97.1(5) . . . . ?
N6 Co3 Na2 O6 148.4(3) . . . . ?
O1 Co3 Na2 O15 161.0(2) . . . . ?
O10 Co3 Na2 O15 59.8(2) . . . . ?
O9 Co3 Na2 O15 -80.7(3) . . . . ?
N5 Co3 Na2 O15 10.3(5) . . . . ?
N6 Co3 Na2 O15 -104.2(3) . . . . ?
O1 Co3 Na2 O10 101.2(2) . . . . ?
O9 Co3 Na2 O10 -140.5(3) . . . . ?
N5 Co3 Na2 O10 -49.5(5) . . . . ?
N6 Co3 Na2 O10 -164.0(3) . . . . ?
O1 Co3 Na2 O41 -115.7(2) . . . . ?
O10 Co3 Na2 O41 143.1(3) . . . . ?
O9 Co3 Na2 O41 2.6(3) . . . . ?
N5 Co3 Na2 O41 93.5(5) . . . . ?
N6 Co3 Na2 O41 -21.0(3) . . . . ?
O1 Co3 Na2 O4 25.35(18) . . . . ?
O10 Co3 Na2 O4 -75.9(2) . . . . ?
O9 Co3 Na2 O4 143.6(2) . . . . ?
N5 Co3 Na2 O4 -125.4(5) . . . . ?
N6 Co3 Na2 O4 120.1(2) . . . . ?
O1 Co3 Na2 P1 44.79(17) . . . . ?
O10 Co3 Na2 P1 -56.4(2) . . . . ?
O9 Co3 Na2 P1 163.1(2) . . . . ?
N5 Co3 Na2 P1 -106.0(5) . . . . ?
N6 Co3 Na2 P1 139.5(2) . . . . ?
O1 Co3 Na2 N20 151.7(2) . . . . ?
O10 Co3 Na2 N20 50.5(2) . . . . ?
O9 Co3 Na2 N20 -90.0(2) . . . . ?
N5 Co3 Na2 N20 0.9(5) . . . . ?
N6 Co3 Na2 N20 -113.6(2) . . . . ?
O1 Co3 Na2 Na3 -153.24(16) . . . . ?
O10 Co3 Na2 Na3 105.6(2) . . . . ?
O9 Co3 Na2 Na3 -35.0(2) . . . . ?
N5 Co3 Na2 Na3 56.0(5) . . . . ?
N6 Co3 Na2 Na3 -58.5(2) . . . . ?
O1 Co3 Na2 Co7 126.0(2) . . . . ?
O10 Co3 Na2 Co7 24.8(3) . . . . ?
O9 Co3 Na2 Co7 -115.7(3) . . . . ?
N5 Co3 Na2 Co7 -24.7(5) . . . . ?
N6 Co3 Na2 Co7 -139.2(3) . . . . ?
O24 Co7 Na2 O9 63.4(3) . . . . ?
O6 Co7 Na2 O9 165.3(3) . . . . ?
O15 Co7 Na2 O9 -24.9(3) . . . . ?
O21 Co7 Na2 O9 -26.8(3) . . . . ?
O20 Co7 Na2 O9 -115.5(3) . . . . ?
N10 Co7 Na2 O9 178.3(3) . . . . ?
O24 Co7 Na2 O6 -102.0(2) . . . . ?
O15 Co7 Na2 O6 169.8(3) . . . . ?
O21 Co7 Na2 O6 167.9(2) . . . . ?
O20 Co7 Na2 O6 79.2(2) . . . . ?
N10 Co7 Na2 O6 13.0(3) . . . . ?
O24 Co7 Na2 O15 88.3(2) . . . . ?
O6 Co7 Na2 O15 -169.8(3) . . . . ?
O21 Co7 Na2 O15 -1.9(2) . . . . ?
O20 Co7 Na2 O15 -90.6(2) . . . . ?
N10 Co7 Na2 O15 -156.8(3) . . . . ?
O24 Co7 Na2 O10 159.6(2) . . . . ?
O6 Co7 Na2 O10 -98.4(2) . . . . ?
O15 Co7 Na2 O10 71.3(2) . . . . ?
O21 Co7 Na2 O10 69.4(2) . . . . ?
O20 Co7 Na2 O10 -19.3(2) . . . . ?
N10 Co7 Na2 O10 -85.5(2) . . . . ?
O24 Co7 Na2 O41 14.60(19) . . . . ?
O6 Co7 Na2 O41 116.6(2) . . . . ?
O15 Co7 Na2 O41 -73.7(2) . . . . ?
O21 Co7 Na2 O41 -75.6(2) . . . . ?
O20 Co7 Na2 O41 -164.29(17) . . . . ?
N10 Co7 Na2 O41 129.5(2) . . . . ?
O24 Co7 Na2 O4 -117.95(17) . . . . ?
O6 Co7 Na2 O4 -16.0(2) . . . . ?
O15 Co7 Na2 O4 153.8(2) . . . . ?
O21 Co7 Na2 O4 151.86(19) . . . . ?
O20 Co7 Na2 O4 63.15(17) . . . . ?
N10 Co7 Na2 O4 -3.0(2) . . . . ?
O24 Co7 Na2 P1 -121.80(14) . . . . ?
O6 Co7 Na2 P1 -19.85(18) . . . . ?
O15 Co7 Na2 P1 149.93(19) . . . . ?
O21 Co7 Na2 P1 148.01(17) . . . . ?
O20 Co7 Na2 P1 59.30(13) . . . . ?
N10 Co7 Na2 P1 -6.9(2) . . . . ?
O24 Co7 Na2 N20 111.1(2) . . . . ?
O6 Co7 Na2 N20 -147.0(2) . . . . ?
O15 Co7 Na2 N20 22.8(2) . . . . ?
O21 Co7 Na2 N20 20.9(2) . . . . ?
O20 Co7 Na2 N20 -67.8(2) . . . . ?
N10 Co7 Na2 N20 -134.0(2) . . . . ?
O24 Co7 Na2 Na3 63.89(15) . . . . ?
O6 Co7 Na2 Na3 165.8(2) . . . . ?
O15 Co7 Na2 Na3 -24.38(18) . . . . ?
O21 Co7 Na2 Na3 -26.30(19) . . . . ?
O20 Co7 Na2 Na3 -115.01(14) . . . . ?
N10 Co7 Na2 Na3 178.79(19) . . . . ?
O24 Co7 Na2 Co3 142.6(2) . . . . ?
O6 Co7 Na2 Co3 -115.5(3) . . . . ?
O15 Co7 Na2 Co3 54.3(2) . . . . ?
O21 Co7 Na2 Co3 52.4(3) . . . . ?
O20 Co7 Na2 Co3 -36.3(2) . . . . ?
N10 Co7 Na2 Co3 -102.5(3) . . . . ?
O9 Na2 Na3 O35 122.5(3) . . . . ?
O6 Na2 Na3 O35 -46.8(4) . . . . ?
O15 Na2 Na3 O35 -74.0(3) . . . . ?
O10 Na2 Na3 O35 -170.1(3) . . . . ?
O41 Na2 Na3 O35 14.5(3) . . . . ?
O4 Na2 Na3 O35 139.1(13) . . . . ?
P1 Na2 Na3 O35 -69.0(4) . . . . ?
N20 Na2 Na3 O35 -102.7(3) . . . . ?
Co3 Na2 Na3 O35 151.4(3) . . . . ?
Co7 Na2 Na3 O35 -57.1(3) . . . . ?
O9 Na2 Na3 O13 -108.2(2) . . . . ?
O6 Na2 Na3 O13 82.5(2) . . . . ?
O15 Na2 Na3 O13 55.36(18) . . . . ?
O10 Na2 Na3 O13 -40.72(18) . . . . ?
O41 Na2 Na3 O13 143.8(2) . . . . ?
O4 Na2 Na3 O13 -91.6(14) . . . . ?
P1 Na2 Na3 O13 60.3(3) . . . . ?
N20 Na2 Na3 O13 26.7(2) . . . . ?
Co3 Na2 Na3 O13 -79.22(14) . . . . ?
Co7 Na2 Na3 O13 72.21(14) . . . . ?
O9 Na2 Na3 O25 -40.0(3) . . . . ?
O6 Na2 Na3 O25 150.7(3) . . . . ?
O15 Na2 Na3 O25 123.5(3) . . . . ?
O10 Na2 Na3 O25 27.4(3) . . . . ?
O41 Na2 Na3 O25 -148.0(3) . . . . ?
O4 Na2 Na3 O25 -23.4(15) . . . . ?
P1 Na2 Na3 O25 128.5(3) . . . . ?
N20 Na2 Na3 O25 94.8(3) . . . . ?
Co3 Na2 Na3 O25 -11.1(3) . . . . ?
Co7 Na2 Na3 O25 140.4(3) . . . . ?
O6 Na2 Na3 O9 -169.3(2) . . . . ?
O15 Na2 Na3 O9 163.5(2) . . . . ?
O10 Na2 Na3 O9 67.5(2) . . . . ?
O41 Na2 Na3 O9 -108.0(2) . . . . ?
O4 Na2 Na3 O9 16.6(14) . . . . ?
P1 Na2 Na3 O9 168.5(3) . . . . ?
N20 Na2 Na3 O9 134.9(2) . . . . ?
Co3 Na2 Na3 O9 28.97(15) . . . . ?
Co7 Na2 Na3 O9 -179.60(17) . . . . ?
O9 Na2 Na3 O41 108.0(2) . . . . ?
O6 Na2 Na3 O41 -61.3(2) . . . . ?
O15 Na2 Na3 O41 -88.5(2) . . . . ?
O10 Na2 Na3 O41 175.4(2) . . . . ?
O4 Na2 Na3 O41 124.6(14) . . . . ?
P1 Na2 Na3 O41 -83.6(3) . . . . ?
N20 Na2 Na3 O41 -117.2(2) . . . . ?
Co3 Na2 Na3 O41 136.94(18) . . . . ?
Co7 Na2 Na3 O41 -71.63(17) . . . . ?
O9 Na2 Na3 O15 -163.5(2) . . . . ?
O6 Na2 Na3 O15 27.2(2) . . . . ?
O10 Na2 Na3 O15 -96.08(18) . . . . ?
O41 Na2 Na3 O15 88.5(2) . . . . ?
O4 Na2 Na3 O15 -146.9(14) . . . . ?
P1 Na2 Na3 O15 4.9(3) . . . . ?
N20 Na2 Na3 O15 -28.68(19) . . . . ?
Co3 Na2 Na3 O15 -134.58(14) . . . . ?
Co7 Na2 Na3 O15 16.85(12) . . . . ?
O9 Na2 Na3 N20 -134.9(2) . . . . ?
O6 Na2 Na3 N20 55.8(2) . . . . ?
O15 Na2 Na3 N20 28.68(19) . . . . ?
O10 Na2 Na3 N20 -67.4(2) . . . . ?
O41 Na2 Na3 N20 117.2(2) . . . . ?
O4 Na2 Na3 N20 -118.3(14) . . . . ?
P1 Na2 Na3 N20 33.6(3) . . . . ?
Co3 Na2 Na3 N20 -105.90(17) . . . . ?
Co7 Na2 Na3 N20 45.53(16) . . . . ?
O9 Na2 Na3 Na5 -82.70(18) . . . . ?
O6 Na2 Na3 Na5 108.02(19) . . . . ?
O15 Na2 Na3 Na5 80.85(16) . . . . ?
O10 Na2 Na3 Na5 -15.23(17) . . . . ?
O41 Na2 Na3 Na5 169.3(2) . . . . ?
O4 Na2 Na3 Na5 -66.1(14) . . . . ?
P1 Na2 Na3 Na5 85.8(3) . . . . ?
N20 Na2 Na3 Na5 52.17(18) . . . . ?
Co3 Na2 Na3 Na5 -53.73(12) . . . . ?
Co7 Na2 Na3 Na5 97.70(11) . . . . ?
O9 Na2 Na3 Co8 57.9(11) . . . . ?
O6 Na2 Na3 Co8 -111.4(11) . . . . ?
O15 Na2 Na3 Co8 -138.6(11) . . . . ?
O10 Na2 Na3 Co8 125.3(11) . . . . ?
O41 Na2 Na3 Co8 -50.1(11) . . . . ?
O4 Na2 Na3 Co8 74.5(19) . . . . ?
P1 Na2 Na3 Co8 -133.7(10) . . . . ?
N20 Na2 Na3 Co8 -167.3(11) . . . . ?
Co3 Na2 Na3 Co8 86.8(11) . . . . ?
Co7 Na2 Na3 Co8 -121.7(11) . . . . ?
O9 Na2 Na3 P4 134.68(19) . . . . ?
O6 Na2 Na3 P4 -34.6(2) . . . . ?
O15 Na2 Na3 P4 -61.77(16) . . . . ?
O10 Na2 Na3 P4 -157.84(15) . . . . ?
O41 Na2 Na3 P4 26.71(18) . . . . ?
O4 Na2 Na3 P4 151.3(13) . . . . ?
P1 Na2 Na3 P4 -56.8(3) . . . . ?
N20 Na2 Na3 P4 -90.45(19) . . . . ?
Co3 Na2 Na3 P4 163.65(11) . . . . ?
Co7 Na2 Na3 P4 -44.91(12) . . . . ?
O26 Co8 Na3 O35 -2.6(4) . . . . ?
N12 Co8 Na3 O35 -118.8(3) . . . . ?
N14 Co8 Na3 O35 148.5(4) . . . . ?
O25 Co8 Na3 O35 -177.1(3) . . . . ?
O27 Co8 Na3 O35 86.2(3) . . . . ?
O35 Co8 Na3 O13 -122.4(3) . . . . ?
O26 Co8 Na3 O13 -125.0(3) . . . . ?
N12 Co8 Na3 O13 118.8(2) . . . . ?
N14 Co8 Na3 O13 26.0(4) . . . . ?
O25 Co8 Na3 O13 60.5(3) . . . . ?
O27 Co8 Na3 O13 -36.2(2) . . . . ?
O35 Co8 Na3 O25 177.1(3) . . . . ?
O26 Co8 Na3 O25 174.4(4) . . . . ?
N12 Co8 Na3 O25 58.3(3) . . . . ?
N14 Co8 Na3 O25 -34.5(4) . . . . ?
O27 Co8 Na3 O25 -96.7(3) . . . . ?
O35 Co8 Na3 O9 126.0(3) . . . . ?
O26 Co8 Na3 O9 123.4(3) . . . . ?
N12 Co8 Na3 O9 7.2(2) . . . . ?
N14 Co8 Na3 O9 -85.6(4) . . . . ?
O25 Co8 Na3 O9 -51.1(3) . . . . ?
O27 Co8 Na3 O9 -147.8(2) . . . . ?
O35 Co8 Na3 O41 25.3(3) . . . . ?
O26 Co8 Na3 O41 22.7(4) . . . . ?
N12 Co8 Na3 O41 -93.5(3) . . . . ?
N14 Co8 Na3 O41 173.8(4) . . . . ?
O25 Co8 Na3 O41 -151.7(3) . . . . ?
O27 Co8 Na3 O41 111.6(2) . . . . ?
O35 Co8 Na3 O15 -62.7(3) . . . . ?
O26 Co8 Na3 O15 -65.3(3) . . . . ?
N12 Co8 Na3 O15 178.5(2) . . . . ?
N14 Co8 Na3 O15 85.8(4) . . . . ?
O25 Co8 Na3 O15 120.2(3) . . . . ?
O27 Co8 Na3 O15 23.5(2) . . . . ?
O35 Co8 Na3 N20 -94.2(3) . . . . ?
O26 Co8 Na3 N20 -96.9(3) . . . . ?
N12 Co8 Na3 N20 147.0(3) . . . . ?
N14 Co8 Na3 N20 54.2(4) . . . . ?
O25 Co8 Na3 N20 88.7(3) . . . . ?
O27 Co8 Na3 N20 -8.0(2) . . . . ?
O35 Co8 Na3 Na2 72.2(11) . . . . ?
O26 Co8 Na3 Na2 69.6(12) . . . . ?
N12 Co8 Na3 Na2 -46.6(11) . . . . ?
N14 Co8 Na3 Na2 -139.3(11) . . . . ?
O25 Co8 Na3 Na2 -104.9(12) . . . . ?
O27 Co8 Na3 Na2 158.4(11) . . . . ?
O35 Co8 Na3 Na5 -146.1(2) . . . . ?
O26 Co8 Na3 Na5 -148.7(3) . . . . ?
N12 Co8 Na3 Na5 95.15(19) . . . . ?
N14 Co8 Na3 Na5 2.4(3) . . . . ?
O25 Co8 Na3 Na5 36.9(2) . . . . ?
O27 Co8 Na3 Na5 -59.82(16) . . . . ?
O35 Co8 Na3 P4 -8.5(2) . . . . ?
O26 Co8 Na3 P4 -11.1(3) . . . . ?
N12 Co8 Na3 P4 -127.30(18) . . . . ?
N14 Co8 Na3 P4 140.0(3) . . . . ?
O25 Co8 Na3 P4 174.4(2) . . . . ?
O27 Co8 Na3 P4 77.73(15) . . . . ?
O36 P4 Na3 O35 -176.7(4) . . . . ?
O37 P4 Na3 O35 -72.3(4) . . . . ?
C117 P4 Na3 O35 80.3(4) . . . . ?
O35 P4 Na3 O13 115.0(4) . . . . ?
O36 P4 Na3 O13 -61.8(3) . . . . ?
O37 P4 Na3 O13 42.7(3) . . . . ?
C117 P4 Na3 O13 -164.7(3) . . . . ?
O35 P4 Na3 O25 16.9(4) . . . . ?
O36 P4 Na3 O25 -159.8(3) . . . . ?
O37 P4 Na3 O25 -55.4(3) . . . . ?
C117 P4 Na3 O25 97.2(3) . . . . ?
O35 P4 Na3 O9 -96.2(4) . . . . ?
O36 P4 Na3 O9 87.1(3) . . . . ?
O37 P4 Na3 O9 -168.5(3) . . . . ?
C117 P4 Na3 O9 -15.9(4) . . . . ?
O35 P4 Na3 O41 -138.2(4) . . . . ?
O36 P4 Na3 O41 45.1(2) . . . . ?
O37 P4 Na3 O41 149.5(3) . . . . ?
C117 P4 Na3 O41 -57.9(3) . . . . ?
O35 P4 Na3 O15 157.9(4) . . . . ?
O36 P4 Na3 O15 -18.8(2) . . . . ?
O37 P4 Na3 O15 85.6(3) . . . . ?
C117 P4 Na3 O15 -121.8(3) . . . . ?
O35 P4 Na3 N20 135.0(4) . . . . ?
O36 P4 Na3 N20 -41.7(2) . . . . ?
O37 P4 Na3 N20 62.7(3) . . . . ?
C117 P4 Na3 N20 -144.7(3) . . . . ?
O35 P4 Na3 Na2 -159.7(4) . . . . ?
O36 P4 Na3 Na2 23.6(2) . . . . ?
O37 P4 Na3 Na2 128.0(3) . . . . ?
C117 P4 Na3 Na2 -79.4(3) . . . . ?
O35 P4 Na3 Na5 59.7(4) . . . . ?
O36 P4 Na3 Na5 -117.1(2) . . . . ?
O37 P4 Na3 Na5 -12.6(3) . . . . ?
C117 P4 Na3 Na5 139.9(3) . . . . ?
O35 P4 Na3 Co8 13.3(3) . . . . ?
O36 P4 Na3 Co8 -163.4(2) . . . . ?
O37 P4 Na3 Co8 -59.0(3) . . . . ?
C117 P4 Na3 Co8 93.6(3) . . . . ?
O32 Co11 Na4 O42 -68.8(2) . . . . ?
O38 Co11 Na4 O42 77.6(3) . . . . ?
N17 Co11 Na4 O42 172.1(3) . . . . ?
O29 Co11 Na4 O42 13.7(3) . . . . ?
O30 Co11 Na4 O42 -175.0(3) . . . . ?
O32 Co11 Na4 O33 30.0(2) . . . . ?
O38 Co11 Na4 O33 176.4(3) . . . . ?
N17 Co11 Na4 O33 -89.2(3) . . . . ?
O29 Co11 Na4 O33 112.4(2) . . . . ?
O30 Co11 Na4 O33 -76.3(2) . . . . ?
O32 Co11 Na4 O27 54.0(4) . . . . ?
O38 Co11 Na4 O27 -159.6(5) . . . . ?
N17 Co11 Na4 O27 -65.2(5) . . . . ?
O29 Co11 Na4 O27 136.5(4) . . . . ?
O30 Co11 Na4 O27 -52.2(4) . . . . ?
O32 Co11 Na4 O38 -146.4(3) . . . . ?
N17 Co11 Na4 O38 94.4(4) . . . . ?
O29 Co11 Na4 O38 -64.0(3) . . . . ?
O30 Co11 Na4 O38 107.4(3) . . . . ?
O32 Co11 Na4 O43 -166.8(3) . . . . ?
O38 Co11 Na4 O43 -20.4(3) . . . . ?
N17 Co11 Na4 O43 74.0(4) . . . . ?
O29 Co11 Na4 O43 -84.4(3) . . . . ?
O30 Co11 Na4 O43 86.9(3) . . . . ?
O32 Co11 Na4 O30 106.2(3) . . . . ?
O38 Co11 Na4 O30 -107.4(3) . . . . ?
N17 Co11 Na4 O30 -12.9(3) . . . . ?
O29 Co11 Na4 O30 -171.3(3) . . . . ?
O32 Co11 Na4 P3 15.97(19) . . . . ?
O38 Co11 Na4 P3 162.4(2) . . . . ?
N17 Co11 Na4 P3 -103.2(3) . . . . ?
O29 Co11 Na4 P3 98.4(2) . . . . ?
O30 Co11 Na4 P3 -90.3(2) . . . . ?
O32 Co11 Na4 Co12 27.2(2) . . . . ?
O38 Co11 Na4 Co12 173.6(3) . . . . ?
N17 Co11 Na4 Co12 -92.0(3) . . . . ?
O29 Co11 Na4 Co12 109.6(2) . . . . ?
O30 Co11 Na4 Co12 -79.1(2) . . . . ?
O33 P3 Na4 O42 -117.1(4) . . . . ?
O32 P3 Na4 O42 76.7(3) . . . . ?
O34 P3 Na4 O42 -22.1(3) . . . . ?
C110 P3 Na4 O42 175.1(5) . . . . ?
Na6 P3 Na4 O42 26.56(17) . . . . ?
O32 P3 Na4 O33 -166.2(4) . . . . ?
O34 P3 Na4 O33 95.0(4) . . . . ?
C110 P3 Na4 O33 -67.8(5) . . . . ?
Na6 P3 Na4 O33 143.6(3) . . . . ?
O33 P3 Na4 O27 -17.3(3) . . . . ?
O32 P3 Na4 O27 176.5(3) . . . . ?
O34 P3 Na4 O27 77.7(3) . . . . ?
C110 P3 Na4 O27 -85.1(5) . . . . ?
Na6 P3 Na4 O27 126.35(17) . . . . ?
O33 P3 Na4 O38 156.8(4) . . . . ?
O32 P3 Na4 O38 -9.4(3) . . . . ?
O34 P3 Na4 O38 -108.2(3) . . . . ?
C110 P3 Na4 O38 89.0(5) . . . . ?
Na6 P3 Na4 O38 -59.56(17) . . . . ?
O33 P3 Na4 O43 78(5) . . . . ?
O32 P3 Na4 O43 -88(5) . . . . ?
O34 P3 Na4 O43 173(5) . . . . ?
C110 P3 Na4 O43 11(5) . . . . ?
Na6 P3 Na4 O43 -138(5) . . . . ?
O33 P3 Na4 O30 96.3(4) . . . . ?
O32 P3 Na4 O30 -69.9(3) . . . . ?
O34 P3 Na4 O30 -168.7(3) . . . . ?
C110 P3 Na4 O30 28.5(5) . . . . ?
Na6 P3 Na4 O30 -120.07(17) . . . . ?
O33 P3 Na4 Co11 146.0(3) . . . . ?
O32 P3 Na4 Co11 -20.2(2) . . . . ?
O34 P3 Na4 Co11 -119.0(3) . . . . ?
C110 P3 Na4 Co11 78.2(4) . . . . ?
Na6 P3 Na4 Co11 -70.39(9) . . . . ?
O33 P3 Na4 Co12 -22.4(3) . . . . ?
O32 P3 Na4 Co12 171.4(3) . . . . ?
O34 P3 Na4 Co12 72.6(3) . . . . ?
C110 P3 Na4 Co12 -90.2(4) . . . . ?
Na6 P3 Na4 Co12 121.25(9) . . . . ?
O33 Co12 Na4 O42 101.9(3) . . . . ?
O37 Co12 Na4 O42 3.7(2) . . . . ?
O27 Co12 Na4 O42 -102.3(3) . . . . ?
O31 Co12 Na4 O42 77.8(3) . . . . ?
N13 Co12 Na4 O42 -156.3(4) . . . . ?
O26 Co12 Na4 O42 -82.1(2) . . . . ?
O37 Co12 Na4 O33 -98.3(3) . . . . ?
O27 Co12 Na4 O33 155.7(3) . . . . ?
O31 Co12 Na4 O33 -24.2(3) . . . . ?
N13 Co12 Na4 O33 101.8(4) . . . . ?
O26 Co12 Na4 O33 175.9(3) . . . . ?
O33 Co12 Na4 O27 -155.7(3) . . . . ?
O37 Co12 Na4 O27 106.0(3) . . . . ?
O31 Co12 Na4 O27 -179.9(3) . . . . ?
N13 Co12 Na4 O27 -53.9(4) . . . . ?
O26 Co12 Na4 O27 20.2(3) . . . . ?
O33 Co12 Na4 O38 14.2(5) . . . . ?
O37 Co12 Na4 O38 -84.0(5) . . . . ?
O27 Co12 Na4 O38 170.0(5) . . . . ?
O31 Co12 Na4 O38 -9.9(5) . . . . ?
N13 Co12 Na4 O38 116.0(6) . . . . ?
O26 Co12 Na4 O38 -169.8(4) . . . . ?
O33 Co12 Na4 O43 -160.8(4) . . . . ?
O37 Co12 Na4 O43 101.0(3) . . . . ?
O27 Co12 Na4 O43 -5.0(3) . . . . ?
O31 Co12 Na4 O43 175.1(3) . . . . ?
N13 Co12 Na4 O43 -59.0(4) . . . . ?
O26 Co12 Na4 O43 15.2(3) . . . . ?
O33 Co12 Na4 O30 -41.2(3) . . . . ?
O37 Co12 Na4 O30 -139.5(2) . . . . ?
O27 Co12 Na4 O30 114.5(3) . . . . ?
O31 Co12 Na4 O30 -65.4(3) . . . . ?
N13 Co12 Na4 O30 60.5(4) . . . . ?
O26 Co12 Na4 O30 134.7(2) . . . . ?
O33 Co12 Na4 Co11 4.7(2) . . . . ?
O37 Co12 Na4 Co11 -93.55(18) . . . . ?
O27 Co12 Na4 Co11 160.5(3) . . . . ?
O31 Co12 Na4 Co11 -19.4(3) . . . . ?
N13 Co12 Na4 Co11 106.5(4) . . . . ?
O26 Co12 Na4 Co11 -179.35(16) . . . . ?
O33 Co12 Na4 P3 16.2(2) . . . . ?
O37 Co12 Na4 P3 -82.11(16) . . . . ?
O27 Co12 Na4 P3 171.9(2) . . . . ?
O31 Co12 Na4 P3 -8.0(2) . . . . ?
N13 Co12 Na4 P3 117.9(4) . . . . ?
O26 Co12 Na4 P3 -167.91(16) . . . . ?
O10 Co4 Na5 O44B -171.1(6) . . . . ?
O8 Co4 Na5 O44B -105.6(7) . . . . ?
O12 Co4 Na5 O44B 24.0(6) . . . . ?
O13 Co4 Na5 O44B 130.7(7) . . . . ?
N7 Co4 Na5 O44B -23.7(7) . . . . ?
O11 Co4 Na5 O44B 57.0(7) . . . . ?
O10 Co4 Na5 O8 -65.5(3) . . . . ?
O12 Co4 Na5 O8 129.6(3) . . . . ?
O13 Co4 Na5 O8 -123.7(3) . . . . ?
N7 Co4 Na5 O8 81.9(3) . . . . ?
O11 Co4 Na5 O8 162.6(2) . . . . ?
O10 Co4 Na5 O25 -3.7(3) . . . . ?
O8 Co4 Na5 O25 61.7(3) . . . . ?
O12 Co4 Na5 O25 -168.7(3) . . . . ?
O13 Co4 Na5 O25 -61.9(2) . . . . ?
N7 Co4 Na5 O25 143.6(3) . . . . ?
O11 Co4 Na5 O25 -135.7(2) . . . . ?
O10 Co4 Na5 O43 125.4(3) . . . . ?
O8 Co4 Na5 O43 -169.1(3) . . . . ?
O12 Co4 Na5 O43 -39.6(3) . . . . ?
O13 Co4 Na5 O43 67.2(3) . . . . ?
N7 Co4 Na5 O43 -87.2(3) . . . . ?
O11 Co4 Na5 O43 -6.5(3) . . . . ?
O10 Co4 Na5 O44A -132.0(3) . . . . ?
O8 Co4 Na5 O44A -66.5(4) . . . . ?
O12 Co4 Na5 O44A 63.0(4) . . . . ?
O13 Co4 Na5 O44A 169.8(4) . . . . ?
N7 Co4 Na5 O44A 15.4(4) . . . . ?
O11 Co4 Na5 O44A 96.1(3) . . . . ?
O10 Co4 Na5 O13 58.2(2) . . . . ?
O8 Co4 Na5 O13 123.7(3) . . . . ?
O12 Co4 Na5 O13 -106.8(3) . . . . ?
N7 Co4 Na5 O13 -154.4(3) . . . . ?
O11 Co4 Na5 O13 -73.7(2) . . . . ?
O10 Co4 Na5 O12 165.0(2) . . . . ?
O8 Co4 Na5 O12 -129.6(3) . . . . ?
O13 Co4 Na5 O12 106.8(3) . . . . ?
N7 Co4 Na5 O12 -47.6(3) . . . . ?
O11 Co4 Na5 O12 33.1(2) . . . . ?
O10 Co4 Na5 Na3 24.7(2) . . . . ?
O8 Co4 Na5 Na3 90.2(2) . . . . ?
O12 Co4 Na5 Na3 -140.3(2) . . . . ?
O13 Co4 Na5 Na3 -33.47(18) . . . . ?
N7 Co4 Na5 Na3 172.1(2) . . . . ?
O11 Co4 Na5 Na3 -107.18(16) . . . . ?
O35 Na3 Na5 O44B 6.6(9) . . . . ?
O13 Na3 Na5 O44B -125.2(9) . . . . ?
O25 Na3 Na5 O44B 59.2(9) . . . . ?
O9 Na3 Na5 O44B 153.2(9) . . . . ?
O41 Na3 Na5 O44B -132.8(10) . . . . ?
O15 Na3 Na5 O44B -108.6(9) . . . . ?
N20 Na3 Na5 O44B -110.8(9) . . . . ?
Na2 Na3 Na5 O44B -158.0(9) . . . . ?
Co8 Na3 Na5 O44B 25.9(9) . . . . ?
P4 Na3 Na5 O44B -12.5(9) . . . . ?
O35 Na3 Na5 O8 -153.8(2) . . . . ?
O13 Na3 Na5 O8 74.3(2) . . . . ?
O25 Na3 Na5 O8 -101.2(3) . . . . ?
O9 Na3 Na5 O8 -7.24(19) . . . . ?
O41 Na3 Na5 O8 66.8(6) . . . . ?
O15 Na3 Na5 O8 91.01(19) . . . . ?
N20 Na3 Na5 O8 88.8(2) . . . . ?
Na2 Na3 Na5 O8 41.60(17) . . . . ?
Co8 Na3 Na5 O8 -134.48(15) . . . . ?
P4 Na3 Na5 O8 -172.95(15) . . . . ?
O35 Na3 Na5 O25 -52.6(3) . . . . ?
O13 Na3 Na5 O25 175.5(3) . . . . ?
O9 Na3 Na5 O25 94.0(3) . . . . ?
O41 Na3 Na5 O25 168.0(6) . . . . ?
O15 Na3 Na5 O25 -167.8(3) . . . . ?
N20 Na3 Na5 O25 -170.0(3) . . . . ?
Na2 Na3 Na5 O25 142.8(3) . . . . ?
Co8 Na3 Na5 O25 -33.3(2) . . . . ?
P4 Na3 Na5 O25 -71.8(2) . . . . ?
O35 Na3 Na5 O43 53.0(2) . . . . ?
O13 Na3 Na5 O43 -78.9(3) . . . . ?
O25 Na3 Na5 O43 105.6(3) . . . . ?
O9 Na3 Na5 O43 -160.5(2) . . . . ?
O41 Na3 Na5 O43 -86.5(6) . . . . ?
O15 Na3 Na5 O43 -62.2(2) . . . . ?
N20 Na3 Na5 O43 -64.4(2) . . . . ?
Na2 Na3 Na5 O43 -111.6(2) . . . . ?
Co8 Na3 Na5 O43 72.29(18) . . . . ?
P4 Na3 Na5 O43 33.8(2) . . . . ?
O35 Na3 Na5 O44A -56.7(6) . . . . ?
O13 Na3 Na5 O44A 171.4(6) . . . . ?
O25 Na3 Na5 O44A -4.2(6) . . . . ?
O9 Na3 Na5 O44A 89.8(6) . . . . ?
O41 Na3 Na5 O44A 163.8(7) . . . . ?
O15 Na3 Na5 O44A -171.9(6) . . . . ?
N20 Na3 Na5 O44A -174.2(6) . . . . ?
Na2 Na3 Na5 O44A 138.7(6) . . . . ?
Co8 Na3 Na5 O44A -37.4(6) . . . . ?
P4 Na3 Na5 O44A -75.9(6) . . . . ?
O35 Na3 Na5 O13 131.9(3) . . . . ?
O25 Na3 Na5 O13 -175.5(3) . . . . ?
O9 Na3 Na5 O13 -81.6(2) . . . . ?
O41 Na3 Na5 O13 -7.6(6) . . . . ?
O15 Na3 Na5 O13 16.7(2) . . . . ?
N20 Na3 Na5 O13 14.5(2) . . . . ?
Na2 Na3 Na5 O13 -32.7(2) . . . . ?
Co8 Na3 Na5 O13 151.2(2) . . . . ?
P4 Na3 Na5 O13 112.7(2) . . . . ?
O35 Na3 Na5 O12 135.6(2) . . . . ?
O13 Na3 Na5 O12 3.8(2) . . . . ?
O25 Na3 Na5 O12 -171.8(3) . . . . ?
O9 Na3 Na5 O12 -77.8(2) . . . . ?
O41 Na3 Na5 O12 -3.8(6) . . . . ?
O15 Na3 Na5 O12 20.4(2) . . . . ?
N20 Na3 Na5 O12 18.2(2) . . . . ?
Na2 Na3 Na5 O12 -29.0(2) . . . . ?
Co8 Na3 Na5 O12 154.9(2) . . . . ?
P4 Na3 Na5 O12 116.5(2) . . . . ?
O35 Na3 Na5 Co4 164.07(16) . . . . ?
O13 Na3 Na5 Co4 32.20(18) . . . . ?
O25 Na3 Na5 Co4 -143.3(3) . . . . ?
O9 Na3 Na5 Co4 -49.38(14) . . . . ?
O41 Na3 Na5 Co4 24.6(6) . . . . ?
O15 Na3 Na5 Co4 48.87(14) . . . . ?
N20 Na3 Na5 Co4 46.66(17) . . . . ?
Na2 Na3 Na5 Co4 -0.54(12) . . . . ?
Co8 Na3 Na5 Co4 -176.62(9) . . . . ?
P4 Na3 Na5 Co4 144.91(10) . . . . ?
O33 P3 Na6 N21 -160.7(4) . . . . ?
O32 P3 Na6 N21 106.3(5) . . . . ?
O34 P3 Na6 N21 -65.8(4) . . . . ?
C110 P3 Na6 N21 21.3(5) . . . . ?
Na4 P3 Na6 N21 170.6(3) . . . . ?
O33 P3 Na6 O34 -95.0(4) . . . . ?
O32 P3 Na6 O34 172.0(4) . . . . ?
C110 P3 Na6 O34 87.0(5) . . . . ?
Na4 P3 Na6 O34 -123.6(3) . . . . ?
O33 P3 Na6 O22 -26.7(4) . . . . ?
O32 P3 Na6 O22 -119.7(4) . . . . ?
O34 P3 Na6 O22 68.3(3) . . . . ?
C110 P3 Na6 O22 155.3(4) . . . . ?
Na4 P3 Na6 O22 -55.3(2) . . . . ?
O33 P3 Na6 O32 93.0(4) . . . . ?
O34 P3 Na6 O32 -172.0(4) . . . . ?
C110 P3 Na6 O32 -85.0(5) . . . . ?
Na4 P3 Na6 O32 64.3(3) . . . . ?
O33 P3 Na6 O23 57.5(4) . . . . ?
O32 P3 Na6 O23 -35.5(4) . . . . ?
O34 P3 Na6 O23 152.4(4) . . . . ?
C110 P3 Na6 O23 -120.5(5) . . . . ?
Na4 P3 Na6 O23 28.8(3) . . . . ?
O33 P3 Na6 P2 12.9(4) . . . . ?
O32 P3 Na6 P2 -80.1(3) . . . . ?
O34 P3 Na6 P2 107.9(3) . . . . ?
C110 P3 Na6 P2 -165.1(4) . . . . ?
Na4 P3 Na6 P2 -15.7(2) . . . . ?
O22 P2 Na6 N21 88.5(4) . . . . ?
O23 P2 Na6 N21 -84.9(4) . . . . ?
O21 P2 Na6 N21 -178.3(4) . . . . ?
C58 P2 Na6 N21 3.5(5) . . . . ?
O22 P2 Na6 O34 -38.7(4) . . . . ?
O23 P2 Na6 O34 147.9(4) . . . . ?
O21 P2 Na6 O34 54.5(4) . . . . ?
C58 P2 Na6 O34 -123.7(4) . . . . ?
O23 P2 Na6 O22 -173.4(4) . . . . ?
O21 P2 Na6 O22 93.1(3) . . . . ?
C58 P2 Na6 O22 -85.1(4) . . . . ?
O22 P2 Na6 O32 -123.3(4) . . . . ?
O23 P2 Na6 O32 63.3(3) . . . . ?
O21 P2 Na6 O32 -30.2(4) . . . . ?
C58 P2 Na6 O32 151.6(4) . . . . ?
O22 P2 Na6 O23 173.4(4) . . . . ?
O21 P2 Na6 O23 -93.5(3) . . . . ?
C58 P2 Na6 O23 88.3(4) . . . . ?
O22 P2 Na6 P3 -85.3(3) . . . . ?
O23 P2 Na6 P3 101.3(3) . . . . ?
O21 P2 Na6 P3 7.9(3) . . . . ?
C58 P2 Na6 P3 -170.3(3) . . . . ?
O10 Co3 O1 C1 166.2(7) . . . . ?
O9 Co3 O1 C1 71.8(7) . . . . ?
N5 Co3 O1 C1 -81.9(8) . . . . ?
N6 Co3 O1 C1 10.7(8) . . . . ?
Na2 Co3 O1 C1 114.8(7) . . . . ?
O10 Co3 O1 Co1 -14.3(3) . . . . ?
O9 Co3 O1 Co1 -108.7(3) . . . . ?
N5 Co3 O1 Co1 97.6(3) . . . . ?
N6 Co3 O1 Co1 -169.9(3) . . . . ?
Na2 Co3 O1 Co1 -65.7(3) . . . . ?
O3 Co1 O1 C1 17.2(9) . . . . ?
O4 Co1 O1 C1 -107.6(4) . . . . ?
N1 Co1 O1 C1 -1.7(4) . . . . ?
N2 Co1 O1 C1 101.3(4) . . . . ?
O2 Co1 O1 C1 159.9(4) . . . . ?
O3 Co1 O1 Co3 -162.5(6) . . . . ?
O4 Co1 O1 Co3 72.7(3) . . . . ?
N1 Co1 O1 Co3 178.7(4) . . . . ?
N2 Co1 O1 Co3 -78.4(3) . . . . ?
O2 Co1 O1 Co3 -19.8(3) . . . . ?
O5 Co2 O2 C6 -173.9(6) . . . . ?
O7 Co2 O2 C6 89.8(6) . . . . ?
N3 Co2 O2 C6 -64.5(6) . . . . ?
N4 Co2 O2 C6 27.3(6) . . . . ?
Na1 Co2 O2 C6 135.5(6) . . . . ?
O5 Co2 O2 Co1 -70.8(2) . . . . ?
O7 Co2 O2 Co1 -167.07(19) . . . . ?
N3 Co2 O2 Co1 38.6(3) . . . . ?
N4 Co2 O2 Co1 130.4(2) . . . . ?
Na1 Co2 O2 Co1 -121.37(17) . . . . ?
O3 Co1 O2 C6 89.0(5) . . . . ?
O4 Co1 O2 C6 -169.1(5) . . . . ?
N1 Co1 O2 C6 -35.4(8) . . . . ?
N2 Co1 O2 C6 -2.5(5) . . . . ?
O1 Co1 O2 C6 -81.0(5) . . . . ?
O3 Co1 O2 Co2 -40.8(2) . . . . ?
O4 Co1 O2 Co2 61.1(2) . . . . ?
N1 Co1 O2 Co2 -165.2(5) . . . . ?
N2 Co1 O2 Co2 -132.3(3) . . . . ?
O1 Co1 O2 Co2 149.2(2) . . . . ?
O4 Co1 O3 C15 -43.9(11) . . . . ?
N1 Co1 O3 C15 -150.0(10) . . . . ?
N2 Co1 O3 C15 109.7(11) . . . . ?
O2 Co1 O3 C15 49.3(11) . . . . ?
O1 Co1 O3 C15 -166.9(9) . . . . ?
O6 P1 O4 Co1 156.8(4) . . . . ?
O5 P1 O4 Co1 31.5(5) . . . . ?
C16 P1 O4 Co1 -85.2(5) . . . . ?
Na2 P1 O4 Co1 131.5(5) . . . . ?
O6 P1 O4 Na2 25.3(2) . . . . ?
O5 P1 O4 Na2 -100.0(2) . . . . ?
C16 P1 O4 Na2 143.3(3) . . . . ?
O3 Co1 O4 P1 48.1(5) . . . . ?
N1 Co1 O4 P1 153.9(4) . . . . ?
N2 Co1 O4 P1 -67.1(7) . . . . ?
O2 Co1 O4 P1 -42.9(4) . . . . ?
O1 Co1 O4 P1 -145.9(4) . . . . ?
O3 Co1 O4 Na2 168.3(2) . . . . ?
N1 Co1 O4 Na2 -85.9(3) . . . . ?
N2 Co1 O4 Na2 53.0(6) . . . . ?
O2 Co1 O4 Na2 77.3(2) . . . . ?
O1 Co1 O4 Na2 -25.7(2) . . . . ?
O9 Na2 O4 P1 172.4(2) . . . . ?
O6 Na2 O4 P1 -17.42(18) . . . . ?
O15 Na2 O4 P1 12.7(3) . . . . ?
O10 Na2 O4 P1 105.6(2) . . . . ?
O41 Na2 O4 P1 -83.1(3) . . . . ?
N20 Na2 O4 P1 42.9(3) . . . . ?
Na3 Na2 O4 P1 157.1(13) . . . . ?
Co3 Na2 O4 P1 144.83(18) . . . . ?
Co7 Na2 O4 P1 -6.63(19) . . . . ?
O9 Na2 O4 Co1 30.5(3) . . . . ?
O6 Na2 O4 Co1 -159.3(3) . . . . ?
O15 Na2 O4 Co1 -129.2(2) . . . . ?
O10 Na2 O4 Co1 -36.3(2) . . . . ?
O41 Na2 O4 Co1 135.0(3) . . . . ?
P1 Na2 O4 Co1 -141.9(4) . . . . ?
N20 Na2 O4 Co1 -99.0(3) . . . . ?
Na3 Na2 O4 Co1 15.2(15) . . . . ?
Co3 Na2 O4 Co1 2.9(2) . . . . ?
Co7 Na2 O4 Co1 -148.5(2) . . . . ?
O6 P1 O5 Co2 -165.0(3) . . . . ?
O4 P1 O5 Co2 -41.9(4) . . . . ?
C16 P1 O5 Co2 76.6(4) . . . . ?
Na2 P1 O5 Co2 -107.3(3) . . . . ?
O6 P1 O5 Na1 -16.3(5) . . . . ?
O4 P1 O5 Na1 106.8(4) . . . . ?
C16 P1 O5 Na1 -134.6(4) . . . . ?
Na2 P1 O5 Na1 41.4(4) . . . . ?
O2 Co2 O5 P1 67.3(3) . . . . ?
O7 Co2 O5 P1 175.6(3) . . . . ?
N3 Co2 O5 P1 -52.5(4) . . . . ?
N4 Co2 O5 P1 -180.0(4) . . . . ?
Na1 Co2 O5 P1 160.5(4) . . . . ?
O2 Co2 O5 Na1 -93.17(19) . . . . ?
O7 Co2 O5 Na1 15.12(19) . . . . ?
N3 Co2 O5 Na1 147.0(2) . . . . ?
N4 Co2 O5 Na1 19.5(6) . . . . ?
O7 Na1 O5 P1 -168.7(4) . . . . ?
O20 Na1 O5 P1 44.0(4) . . . . ?
O11 Na1 O5 P1 -74.1(4) . . . . ?
N9 Na1 O5 P1 122.5(4) . . . . ?
O16 Na1 O5 P1 17.2(7) . . . . ?
C48 Na1 O5 P1 88.1(8) . . . . ?
C53 Na1 O5 P1 65.0(4) . . . . ?
Co2 Na1 O5 P1 -155.0(5) . . . . ?
Co6 Na1 O5 P1 28.1(5) . . . . ?
Co5 Na1 O5 P1 -38.1(5) . . . . ?
O7 Na1 O5 Co2 -13.72(17) . . . . ?
O20 Na1 O5 Co2 -161.01(19) . . . . ?
O11 Na1 O5 Co2 80.9(2) . . . . ?
N9 Na1 O5 Co2 -82.5(3) . . . . ?
O16 Na1 O5 Co2 172.1(3) . . . . ?
C48 Na1 O5 Co2 -117.0(7) . . . . ?
C53 Na1 O5 Co2 -140.1(2) . . . . ?
Co6 Na1 O5 Co2 -176.92(11) . . . . ?
Co5 Na1 O5 Co2 116.83(17) . . . . ?
O4 P1 O6 Co7 -142.3(4) . . . . ?
O5 P1 O6 Co7 -17.4(5) . . . . ?
C16 P1 O6 Co7 99.3(5) . . . . ?
Na2 P1 O6 Co7 -114.7(4) . . . . ?
O4 P1 O6 Na2 -27.6(3) . . . . ?
O5 P1 O6 Na2 97.3(2) . . . . ?
C16 P1 O6 Na2 -145.9(3) . . . . ?
O24 Co7 O6 P1 -162.6(4) . . . . ?
O15 Co7 O6 P1 105.4(4) . . . . ?
O21 Co7 O6 P1 44.0(13) . . . . ?
O20 Co7 O6 P1 3.7(4) . . . . ?
N10 Co7 O6 P1 -57.4(4) . . . . ?
Na2 Co7 O6 P1 112.7(5) . . . . ?
O24 Co7 O6 Na2 84.73(19) . . . . ?
O15 Co7 O6 Na2 -7.25(18) . . . . ?
O21 Co7 O6 Na2 -68.6(11) . . . . ?
O20 Co7 O6 Na2 -108.95(18) . . . . ?
N10 Co7 O6 Na2 -170.1(2) . . . . ?
O9 Na2 O6 P1 127.2(15) . . . . ?
O15 Na2 O6 P1 -137.7(2) . . . . ?
O10 Na2 O6 P1 -46.6(3) . . . . ?
O41 Na2 O6 P1 155.2(2) . . . . ?
O4 Na2 O6 P1 17.53(18) . . . . ?
N20 Na2 O6 P1 -117.5(2) . . . . ?
Na3 Na2 O6 P1 -161.69(17) . . . . ?
Co3 Na2 O6 P1 -15.5(4) . . . . ?
Co7 Na2 O6 P1 -144.0(3) . . . . ?
O9 Na2 O6 Co7 -88.7(15) . . . . ?
O15 Na2 O6 Co7 6.38(16) . . . . ?
O10 Na2 O6 Co7 97.4(2) . . . . ?
O41 Na2 O6 Co7 -60.8(2) . . . . ?
O4 Na2 O6 Co7 161.6(2) . . . . ?
P1 Na2 O6 Co7 144.0(3) . . . . ?
N20 Na2 O6 Co7 26.52(19) . . . . ?
Na3 Na2 O6 Co7 -17.7(3) . . . . ?
Co3 Na2 O6 Co7 128.5(2) . . . . ?
O5 Co2 O7 C23 176.3(4) . . . . ?
O2 Co2 O7 C23 -87.7(4) . . . . ?
N3 Co2 O7 C23 62.8(5) . . . . ?
N4 Co2 O7 C23 -1.7(4) . . . . ?
Na1 Co2 O7 C23 -167.6(5) . . . . ?
O5 Co2 O7 Na1 -16.1(2) . . . . ?
O2 Co2 O7 Na1 79.8(2) . . . . ?
N3 Co2 O7 Na1 -129.6(2) . . . . ?
N4 Co2 O7 Na1 165.8(3) . . . . ?
O20 Na1 O7 C23 -160.0(16) . . . . ?
O11 Na1 O7 C23 30.6(18) . . . . ?
O5 Na1 O7 C23 142.5(18) . . . . ?
N9 Na1 O7 C23 -72.2(17) . . . . ?
O16 Na1 O7 C23 -40.8(18) . . . . ?
C48 Na1 O7 C23 -53.0(18) . . . . ?
C53 Na1 O7 C23 -157.6(17) . . . . ?
Co2 Na1 O7 C23 129.1(18) . . . . ?
Co6 Na1 O7 C23 -85.7(18) . . . . ?
Co5 Na1 O7 C23 5.5(18) . . . . ?
O20 Na1 O7 Co2 70.9(3) . . . . ?
O11 Na1 O7 Co2 -98.4(2) . . . . ?
O5 Na1 O7 Co2 13.43(17) . . . . ?
N9 Na1 O7 Co2 158.72(19) . . . . ?
O16 Na1 O7 Co2 -169.86(17) . . . . ?
C48 Na1 O7 Co2 177.92(18) . . . . ?
C53 Na1 O7 Co2 73.3(2) . . . . ?
Co6 Na1 O7 Co2 145.2(4) . . . . ?
Co5 Na1 O7 Co2 -123.59(16) . . . . ?
O10 Co4 O8 C28 -71.1(6) . . . . ?
O12 Co4 O8 C28 120.1(6) . . . . ?
O13 Co4 O8 C28 -160.6(6) . . . . ?
N7 Co4 O8 C28 31.3(7) . . . . ?
O11 Co4 O8 C28 77.3(12) . . . . ?
Na5 Co4 O8 C28 158.0(7) . . . . ?
O10 Co4 O8 Na5 130.9(2) . . . . ?
O12 Co4 O8 Na5 -37.92(19) . . . . ?
O13 Co4 O8 Na5 41.41(19) . . . . ?
N7 Co4 O8 Na5 -126.7(2) . . . . ?
O11 Co4 O8 Na5 -80.7(9) . . . . ?
O44B Na5 O8 C28 -39.0(10) . . . . ?
O25 Na5 O8 C28 82.9(7) . . . . ?
O43 Na5 O8 C28 -126.9(8) . . . . ?
O44A Na5 O8 C28 -21.3(8) . . . . ?
O13 Na5 O8 C28 173.6(7) . . . . ?
O12 Na5 O8 C28 -116.3(7) . . . . ?
Co4 Na5 O8 C28 -149.5(8) . . . . ?
Na3 Na5 O8 C28 127.7(7) . . . . ?
O44B Na5 O8 Co4 110.5(6) . . . . ?
O25 Na5 O8 Co4 -127.65(19) . . . . ?
O43 Na5 O8 Co4 22.6(6) . . . . ?
O44A Na5 O8 Co4 128.1(3) . . . . ?
O13 Na5 O8 Co4 -36.90(16) . . . . ?
O12 Na5 O8 Co4 33.17(17) . . . . ?
Na3 Na5 O8 Co4 -82.87(15) . . . . ?
O1 Co3 O9 C33 -87.1(5) . . . . ?
O10 Co3 O9 C33 -180.0(5) . . . . ?
N5 Co3 O9 C33 66.6(6) . . . . ?
N6 Co3 O9 C33 4.2(5) . . . . ?
Na2 Co3 O9 C33 -149.5(5) . . . . ?
O1 Co3 O9 Na2 62.4(2) . . . . ?
O10 Co3 O9 Na2 -30.5(2) . . . . ?
N5 Co3 O9 Na2 -144.0(3) . . . . ?
N6 Co3 O9 Na2 153.7(3) . . . . ?
O1 Co3 O9 Na3 138.3(3) . . . . ?
O10 Co3 O9 Na3 45.5(3) . . . . ?
N5 Co3 O9 Na3 -68.0(4) . . . . ?
N6 Co3 O9 Na3 -130.4(4) . . . . ?
Na2 Co3 O9 Na3 76.0(3) . . . . ?
O6 Na2 O9 C33 -41(2) . . . . ?
O15 Na2 O9 C33 -132.9(10) . . . . ?
O10 Na2 O9 C33 133.6(10) . . . . ?
O41 Na2 O9 C33 -69.1(10) . . . . ?
O4 Na2 O9 C33 64.0(10) . . . . ?
P1 Na2 O9 C33 72.8(11) . . . . ?
N20 Na2 O9 C33 -155.1(10) . . . . ?
Na3 Na2 O9 C33 -118.2(10) . . . . ?
Co3 Na2 O9 C33 108.6(10) . . . . ?
Co7 Na2 O9 C33 -117.5(10) . . . . ?
O6 Na2 O9 Co3 -149.2(14) . . . . ?
O15 Na2 O9 Co3 118.53(19) . . . . ?
O10 Na2 O9 Co3 25.00(18) . . . . ?
O41 Na2 O9 Co3 -177.7(2) . . . . ?
O4 Na2 O9 Co3 -44.6(3) . . . . ?
P1 Na2 O9 Co3 -35.8(4) . . . . ?
N20 Na2 O9 Co3 96.3(2) . . . . ?
Na3 Na2 O9 Co3 133.2(2) . . . . ?
Co7 Na2 O9 Co3 133.9(2) . . . . ?
O6 Na2 O9 Na3 77.6(15) . . . . ?
O15 Na2 O9 Na3 -14.69(19) . . . . ?
O10 Na2 O9 Na3 -108.22(18) . . . . ?
O41 Na2 O9 Na3 49.07(17) . . . . ?
O4 Na2 O9 Na3 -177.78(18) . . . . ?
P1 Na2 O9 Na3 -169.0(3) . . . . ?
N20 Na2 O9 Na3 -36.91(18) . . . . ?
Co3 Na2 O9 Na3 -133.2(2) . . . . ?
Co7 Na2 O9 Na3 0.7(3) . . . . ?
O35 Na3 O9 C33 22.7(6) . . . . ?
O13 Na3 O9 C33 -147.8(5) . . . . ?
O25 Na3 O9 C33 -54.7(5) . . . . ?
O41 Na3 O9 C33 99.3(5) . . . . ?
O15 Na3 O9 C33 162.2(4) . . . . ?
N20 Na3 O9 C33 -171.6(5) . . . . ?
Na2 Na3 O9 C33 149.6(5) . . . . ?
Na5 Na3 O9 C33 -100.4(4) . . . . ?
Co8 Na3 O9 C33 -24.0(5) . . . . ?
P4 Na3 O9 C33 57.8(5) . . . . ?
O35 Na3 O9 Co3 152.9(3) . . . . ?
O13 Na3 O9 Co3 -17.6(3) . . . . ?
O25 Na3 O9 Co3 75.5(3) . . . . ?
O41 Na3 O9 Co3 -130.5(3) . . . . ?
O15 Na3 O9 Co3 -67.6(3) . . . . ?
N20 Na3 O9 Co3 -41.4(3) . . . . ?
Na2 Na3 O9 Co3 -80.2(3) . . . . ?
Na5 Na3 O9 Co3 29.8(3) . . . . ?
Co8 Na3 O9 Co3 106.2(3) . . . . ?
P4 Na3 O9 Co3 -172.03(18) . . . . ?
O35 Na3 O9 Na2 -126.9(3) . . . . ?
O13 Na3 O9 Na2 62.59(16) . . . . ?
O25 Na3 O9 Na2 155.69(18) . . . . ?
O41 Na3 O9 Na2 -50.27(16) . . . . ?
O15 Na3 O9 Na2 12.61(16) . . . . ?
N20 Na3 O9 Na2 38.80(19) . . . . ?
Na5 Na3 O9 Na2 109.96(14) . . . . ?
Co8 Na3 O9 Na2 -173.62(14) . . . . ?
P4 Na3 O9 Na2 -91.8(2) . . . . ?
O8 Co4 O10 Co3 6.6(3) . . . . ?
O12 Co4 O10 Co3 123.0(8) . . . . ?
O13 Co4 O10 Co3 92.8(2) . . . . ?
N7 Co4 O10 Co3 -105.0(2) . . . . ?
O11 Co4 O10 Co3 -166.1(2) . . . . ?
Na5 Co4 O10 Co3 50.4(3) . . . . ?
O8 Co4 O10 Na2 -89.6(3) . . . . ?
O12 Co4 O10 Na2 26.7(10) . . . . ?
O13 Co4 O10 Na2 -3.4(2) . . . . ?
N7 Co4 O10 Na2 158.8(2) . . . . ?
O11 Co4 O10 Na2 97.7(2) . . . . ?
Na5 Co4 O10 Na2 -45.8(3) . . . . ?
O1 Co3 O10 Co4 167.0(2) . . . . ?
O9 Co3 O10 Co4 -89.9(2) . . . . ?
N5 Co3 O10 Co4 39.0(4) . . . . ?
N6 Co3 O10 Co4 -81.7(5) . . . . ?
Na2 Co3 O10 Co4 -118.7(3) . . . . ?
O1 Co3 O10 Na2 -74.27(19) . . . . ?
O9 Co3 O10 Na2 28.8(2) . . . . ?
N5 Co3 O10 Na2 157.7(3) . . . . ?
N6 Co3 O10 Na2 37.0(6) . . . . ?
O9 Na2 O10 Co4 82.6(3) . . . . ?
O6 Na2 O10 Co4 -98.4(3) . . . . ?
O15 Na2 O10 Co4 -24.2(3) . . . . ?
O41 Na2 O10 Co4 40.7(5) . . . . ?
O4 Na2 O10 Co4 -150.7(3) . . . . ?
P1 Na2 O10 Co4 -120.6(2) . . . . ?
N20 Na2 O10 Co4 -19.4(2) . . . . ?
Na3 Na2 O10 Co4 34.4(2) . . . . ?
Co3 Na2 O10 Co4 108.2(3) . . . . ?
Co7 Na2 O10 Co4 -59.1(3) . . . . ?
O9 Na2 O10 Co3 -25.66(19) . . . . ?
O6 Na2 O10 Co3 153.4(2) . . . . ?
O15 Na2 O10 Co3 -132.41(19) . . . . ?
O41 Na2 O10 Co3 -67.5(4) . . . . ?
O4 Na2 O10 Co3 101.1(2) . . . . ?
P1 Na2 O10 Co3 131.23(17) . . . . ?
N20 Na2 O10 Co3 -127.6(2) . . . . ?
Na3 Na2 O10 Co3 -73.76(17) . . . . ?
Co7 Na2 O10 Co3 -167.27(13) . . . . ?
O40 Co5 O11 C38 117.1(13) . . . . ?
O16 Co5 O11 C38 -113.2(5) . . . . ?
O14 Co5 O11 C38 169.7(5) . . . . ?
O12 Co5 O11 C38 67.0(5) . . . . ?
N8 Co5 O11 C38 6.4(5) . . . . ?
Na1 Co5 O11 C38 -134.8(5) . . . . ?
O40 Co5 O11 Co4 22.7(13) . . . . ?
O16 Co5 O11 Co4 152.34(16) . . . . ?
O14 Co5 O11 Co4 75.32(16) . . . . ?
O12 Co5 O11 Co4 -27.37(16) . . . . ?
N8 Co5 O11 Co4 -88.07(19) . . . . ?
Na1 Co5 O11 Co4 130.7(2) . . . . ?
O40 Co5 O11 Na1 -108.0(13) . . . . ?
O16 Co5 O11 Na1 21.61(19) . . . . ?
O14 Co5 O11 Na1 -55.40(19) . . . . ?
O12 Co5 O11 Na1 -158.1(2) . . . . ?
N8 Co5 O11 Na1 141.2(2) . . . . ?
O10 Co4 O11 C38 99.1(4) . . . . ?
O8 Co4 O11 C38 -49.4(11) . . . . ?
O12 Co4 O11 C38 -92.9(4) . . . . ?
O13 Co4 O11 C38 -169.9(4) . . . . ?
N7 Co4 O11 C38 1.5(4) . . . . ?
Na5 Co4 O11 C38 -119.0(4) . . . . ?
O10 Co4 O11 Co5 -140.40(18) . . . . ?
O8 Co4 O11 Co5 71.1(10) . . . . ?
O12 Co4 O11 Co5 27.62(17) . . . . ?
O13 Co4 O11 Co5 -49.40(19) . . . . ?
N7 Co4 O11 Co5 122.0(3) . . . . ?
Na5 Co4 O11 Co5 1.4(2) . . . . ?
O10 Co4 O11 Na1 -33.5(3) . . . . ?
O8 Co4 O11 Na1 178.0(8) . . . . ?
O12 Co4 O11 Na1 134.5(3) . . . . ?
O13 Co4 O11 Na1 57.5(3) . . . . ?
N7 Co4 O11 Na1 -131.1(4) . . . . ?
Na5 Co4 O11 Na1 108.3(3) . . . . ?
O7 Na1 O11 C38 -9.3(5) . . . . ?
O20 Na1 O11 C38 178.4(5) . . . . ?
O5 Na1 O11 C38 -89.9(5) . . . . ?
N9 Na1 O11 C38 79.8(5) . . . . ?
O16 Na1 O11 C38 118.3(5) . . . . ?
C48 Na1 O11 C38 94.8(5) . . . . ?
C53 Na1 O11 C38 -177.6(5) . . . . ?
Co2 Na1 O11 C38 -50.2(5) . . . . ?
Co6 Na1 O11 C38 152.4(5) . . . . ?
Co5 Na1 O11 C38 135.6(6) . . . . ?
O7 Na1 O11 Co5 -144.89(19) . . . . ?
O20 Na1 O11 Co5 42.9(3) . . . . ?
O5 Na1 O11 Co5 134.53(19) . . . . ?
N9 Na1 O11 Co5 -55.8(2) . . . . ?
O16 Na1 O11 Co5 -17.29(15) . . . . ?
C48 Na1 O11 Co5 -40.75(19) . . . . ?
C53 Na1 O11 Co5 46.8(4) . . . . ?
Co2 Na1 O11 Co5 174.27(13) . . . . ?
Co6 Na1 O11 Co5 16.79(16) . . . . ?
O7 Na1 O11 Co4 113.5(3) . . . . ?
O20 Na1 O11 Co4 -58.7(4) . . . . ?
O5 Na1 O11 Co4 33.0(4) . . . . ?
N9 Na1 O11 Co4 -157.4(3) . . . . ?
O16 Na1 O11 Co4 -118.9(3) . . . . ?
C48 Na1 O11 Co4 -142.3(3) . . . . ?
C53 Na1 O11 Co4 -54.7(5) . . . . ?
Co2 Na1 O11 Co4 72.7(3) . . . . ?
Co6 Na1 O11 Co4 -84.8(3) . . . . ?
Co5 Na1 O11 Co4 -101.6(3) . . . . ?
O10 Co4 O12 C47 143.4(9) . . . . ?
O8 Co4 O12 C47 -99.6(5) . . . . ?
O13 Co4 O12 C47 174.1(5) . . . . ?
N7 Co4 O12 C47 10.5(5) . . . . ?
O11 Co4 O12 C47 70.9(5) . . . . ?
Na5 Co4 O12 C47 -135.3(5) . . . . ?
O10 Co4 O12 Co5 45.3(9) . . . . ?
O8 Co4 O12 Co5 162.3(2) . . . . ?
O13 Co4 O12 Co5 76.05(18) . . . . ?
N7 Co4 O12 Co5 -87.5(2) . . . . ?
O11 Co4 O12 Co5 -27.21(17) . . . . ?
Na5 Co4 O12 Co5 126.6(2) . . . . ?
O10 Co4 O12 Na5 -81.3(9) . . . . ?
O8 Co4 O12 Na5 35.7(2) . . . . ?
O13 Co4 O12 Na5 -50.59(17) . . . . ?
N7 Co4 O12 Na5 145.8(2) . . . . ?
O11 Co4 O12 Na5 -153.85(19) . . . . ?
O40 Co5 O12 C47 92.9(5) . . . . ?
O16 Co5 O12 C47 -95.4(13) . . . . ?
O14 Co5 O12 C47 -176.9(5) . . . . ?
O11 Co5 O12 C47 -93.3(5) . . . . ?
N8 Co5 O12 C47 0.3(5) . . . . ?
Na1 Co5 O12 C47 -110.0(4) . . . . ?
O40 Co5 O12 Co4 -145.29(19) . . . . ?
O16 Co5 O12 Co4 26.4(13) . . . . ?
O14 Co5 O12 Co4 -55.1(2) . . . . ?
O11 Co5 O12 Co4 28.47(17) . . . . ?
N8 Co5 O12 Co4 122.1(3) . . . . ?
Na1 Co5 O12 Co4 11.7(2) . . . . ?
O40 Co5 O12 Na5 -61.4(3) . . . . ?
O16 Co5 O12 Na5 110.3(12) . . . . ?
O14 Co5 O12 Na5 28.8(4) . . . . ?
O11 Co5 O12 Na5 112.3(3) . . . . ?
N8 Co5 O12 Na5 -154.0(4) . . . . ?
Na1 Co5 O12 Na5 95.6(3) . . . . ?
O44B Na5 O12 C47 -35.0(9) . . . . ?
O8 Na5 O12 C47 94.9(7) . . . . ?
O25 Na5 O12 C47 154.3(8) . . . . ?
O43 Na5 O12 C47 -90.0(7) . . . . ?
O44A Na5 O12 C47 -3.8(8) . . . . ?
O13 Na5 O12 C47 172.8(7) . . . . ?
Co4 Na5 O12 C47 126.9(8) . . . . ?
Na3 Na5 O12 C47 169.9(7) . . . . ?
O44B Na5 O12 Co4 -161.9(5) . . . . ?
O8 Na5 O12 Co4 -31.99(17) . . . . ?
O25 Na5 O12 Co4 27.4(7) . . . . ?
O43 Na5 O12 Co4 143.1(2) . . . . ?
O44A Na5 O12 Co4 -130.7(3) . . . . ?
O13 Na5 O12 Co4 45.91(17) . . . . ?
Na3 Na5 O12 Co4 43.0(2) . . . . ?
O44B Na5 O12 Co5 110.0(6) . . . . ?
O8 Na5 O12 Co5 -120.1(3) . . . . ?
O25 Na5 O12 Co5 -60.7(8) . . . . ?
O43 Na5 O12 Co5 55.0(3) . . . . ?
O44A Na5 O12 Co5 141.2(4) . . . . ?
O13 Na5 O12 Co5 -42.2(3) . . . . ?
Co4 Na5 O12 Co5 -88.1(3) . . . . ?
Na3 Na5 O12 Co5 -45.1(4) . . . . ?
O10 Co4 O13 N20 74.7(5) . . . . ?
O8 Co4 O13 N20 171.0(5) . . . . ?
O12 Co4 O13 N20 -98.9(5) . . . . ?
N7 Co4 O13 N20 -43.4(9) . . . . ?
O11 Co4 O13 N20 -21.0(5) . . . . ?
Na5 Co4 O13 N20 -149.9(6) . . . . ?
O10 Co4 O13 Na3 -55.6(3) . . . . ?
O8 Co4 O13 Na3 40.7(3) . . . . ?
O12 Co4 O13 Na3 130.8(3) . . . . ?
N7 Co4 O13 Na3 -173.7(5) . . . . ?
O11 Co4 O13 Na3 -151.3(3) . . . . ?
Na5 Co4 O13 Na3 79.8(3) . . . . ?
O10 Co4 O13 Na5 -135.41(19) . . . . ?
O8 Co4 O13 Na5 -39.1(2) . . . . ?
O12 Co4 O13 Na5 50.95(18) . . . . ?
N7 Co4 O13 Na5 106.5(6) . . . . ?
O11 Co4 O13 Na5 128.85(18) . . . . ?
O35 Na3 O13 N20 76.2(5) . . . . ?
O25 Na3 O13 N20 150.0(5) . . . . ?
O9 Na3 O13 N20 -111.7(5) . . . . ?
O41 Na3 O13 N20 -36.0(5) . . . . ?
O15 Na3 O13 N20 -11.5(4) . . . . ?
Na2 Na3 O13 N20 -66.1(4) . . . . ?
Na5 Na3 O13 N20 146.8(5) . . . . ?
Co8 Na3 O13 N20 115.5(4) . . . . ?
P4 Na3 O13 N20 50.3(5) . . . . ?
O35 Na3 O13 Co4 -149.3(3) . . . . ?
O25 Na3 O13 Co4 -75.5(3) . . . . ?
O9 Na3 O13 Co4 22.8(3) . . . . ?
O41 Na3 O13 Co4 98.5(3) . . . . ?
O15 Na3 O13 Co4 123.0(4) . . . . ?
N20 Na3 O13 Co4 134.5(6) . . . . ?
Na2 Na3 O13 Co4 68.4(3) . . . . ?
Na5 Na3 O13 Co4 -78.7(3) . . . . ?
Co8 Na3 O13 Co4 -110.0(3) . . . . ?
P4 Na3 O13 Co4 -175.19(19) . . . . ?
O35 Na3 O13 Na5 -70.6(3) . . . . ?
O25 Na3 O13 Na5 3.2(2) . . . . ?
O9 Na3 O13 Na5 101.5(2) . . . . ?
O41 Na3 O13 Na5 177.2(2) . . . . ?
O15 Na3 O13 Na5 -158.3(3) . . . . ?
N20 Na3 O13 Na5 -146.8(5) . . . . ?
Na2 Na3 O13 Na5 147.10(19) . . . . ?
Co8 Na3 O13 Na5 -31.3(2) . . . . ?
P4 Na3 O13 Na5 -96.49(18) . . . . ?
O44B Na5 O13 N20 25.8(12) . . . . ?
O8 Na5 O13 N20 159.4(8) . . . . ?
O25 Na5 O13 N20 -108.3(8) . . . . ?
O43 Na5 O13 N20 2.4(8) . . . . ?
O44A Na5 O13 N20 91.1(14) . . . . ?
O12 Na5 O13 N20 78.6(8) . . . . ?
Co4 Na5 O13 N20 124.1(8) . . . . ?
Na3 Na5 O13 N20 -105.1(8) . . . . ?
O44B Na5 O13 Co4 -98.4(9) . . . . ?
O8 Na5 O13 Co4 35.27(17) . . . . ?
O25 Na5 O13 Co4 127.5(2) . . . . ?
O43 Na5 O13 Co4 -121.7(2) . . . . ?
O44A Na5 O13 Co4 -33.0(12) . . . . ?
O12 Na5 O13 Co4 -45.51(18) . . . . ?
Na3 Na5 O13 Co4 130.7(2) . . . . ?
O44B Na5 O13 Na3 130.9(9) . . . . ?
O8 Na5 O13 Na3 -95.5(2) . . . . ?
O25 Na5 O13 Na3 -3.2(2) . . . . ?
O43 Na5 O13 Na3 107.5(2) . . . . ?
O44A Na5 O13 Na3 -163.8(12) . . . . ?
O12 Na5 O13 Na3 -176.2(2) . . . . ?
Co4 Na5 O13 Na3 -130.7(2) . . . . ?
O40 Co5 O14 N20 104.7(5) . . . . ?
O16 Co5 O14 N20 -159.1(5) . . . . ?
O11 Co5 O14 N20 -68.8(5) . . . . ?
O12 Co5 O14 N20 12.7(6) . . . . ?
N8 Co5 O14 N20 4.5(10) . . . . ?
Na1 Co5 O14 N20 -106.1(5) . . . . ?
O40 Co5 O14 Co6 -77.2(2) . . . . ?
O16 Co5 O14 Co6 18.97(19) . . . . ?
O11 Co5 O14 Co6 109.3(2) . . . . ?
O12 Co5 O14 Co6 -169.2(2) . . . . ?
N8 Co5 O14 Co6 -177.4(6) . . . . ?
Na1 Co5 O14 Co6 72.02(15) . . . . ?
O17 Co6 O14 N20 -149(5) . . . . ?
O20 Co6 O14 N20 61.4(6) . . . . ?
O39 Co6 O14 N20 -114.3(6) . . . . ?
O16 Co6 O14 N20 159.0(7) . . . . ?
O21 Co6 O14 N20 -20.1(6) . . . . ?
Na1 Co6 O14 N20 101.3(6) . . . . ?
O17 Co6 O14 Co5 33(5) . . . . ?
O20 Co6 O14 Co5 -116.4(2) . . . . ?
O39 Co6 O14 Co5 67.9(2) . . . . ?
O16 Co6 O14 Co5 -18.75(19) . . . . ?
O21 Co6 O14 Co5 162.1(2) . . . . ?
Na1 Co6 O14 Co5 -76.47(16) . . . . ?
O24 Co7 O15 N20 151.7(6) . . . . ?
O6 Co7 O15 N20 -106.4(6) . . . . ?
O21 Co7 O15 N20 65.3(6) . . . . ?
O20 Co7 O15 N20 -11.9(6) . . . . ?
N10 Co7 O15 N20 -30.9(10) . . . . ?
Na2 Co7 O15 N20 -113.3(6) . . . . ?
O24 Co7 O15 Na2 -94.98(19) . . . . ?
O6 Co7 O15 Na2 6.89(17) . . . . ?
O21 Co7 O15 Na2 178.60(18) . . . . ?
O20 Co7 O15 Na2 101.37(18) . . . . ?
N10 Co7 O15 Na2 82.4(7) . . . . ?
O24 Co7 O15 Na3 -27.8(5) . . . . ?
O6 Co7 O15 Na3 74.1(5) . . . . ?
O21 Co7 O15 Na3 -114.2(5) . . . . ?
O20 Co7 O15 Na3 168.5(4) . . . . ?
N10 Co7 O15 Na3 149.6(5) . . . . ?
Na2 Co7 O15 Na3 67.2(4) . . . . ?
O9 Na2 O15 N20 -66.2(4) . . . . ?
O6 Na2 O15 N20 123.1(4) . . . . ?
O10 Na2 O15 N20 11.2(4) . . . . ?
O41 Na2 O15 N20 -135.6(4) . . . . ?
O4 Na2 O15 N20 95.9(4) . . . . ?
P1 Na2 O15 N20 102.5(4) . . . . ?
Na3 Na2 O15 N20 -79.6(4) . . . . ?
Co3 Na2 O15 N20 -22.9(4) . . . . ?
Co7 Na2 O15 N20 129.4(5) . . . . ?
O9 Na2 O15 Co7 164.45(18) . . . . ?
O6 Na2 O15 Co7 -6.30(16) . . . . ?
O10 Na2 O15 Co7 -118.14(18) . . . . ?
O41 Na2 O15 Co7 95.03(19) . . . . ?
O4 Na2 O15 Co7 -33.5(3) . . . . ?
P1 Na2 O15 Co7 -26.87(16) . . . . ?
N20 Na2 O15 Co7 -129.4(5) . . . . ?
Na3 Na2 O15 Co7 151.0(2) . . . . ?
Co3 Na2 O15 Co7 -152.31(12) . . . . ?
O9 Na2 O15 Na3 13.45(17) . . . . ?
O6 Na2 O15 Na3 -157.30(16) . . . . ?
O10 Na2 O15 Na3 90.86(16) . . . . ?
O41 Na2 O15 Na3 -55.97(14) . . . . ?
O4 Na2 O15 Na3 175.51(19) . . . . ?
P1 Na2 O15 Na3 -177.87(11) . . . . ?
N20 Na2 O15 Na3 79.6(4) . . . . ?
Co3 Na2 O15 Na3 56.68(15) . . . . ?
Co7 Na2 O15 Na3 -151.0(2) . . . . ?
O35 Na3 O15 N20 -112.6(4) . . . . ?
O13 Na3 O15 N20 11.3(4) . . . . ?
O25 Na3 O15 N20 -18.3(6) . . . . ?
O9 Na3 O15 N20 94.1(4) . . . . ?
O41 Na3 O15 N20 166.4(4) . . . . ?
Na2 Na3 O15 N20 106.5(4) . . . . ?
Na5 Na3 O15 N20 -4.8(4) . . . . ?
Co8 Na3 O15 N20 -79.0(4) . . . . ?
P4 Na3 O15 N20 -121.3(4) . . . . ?
O35 Na3 O15 Co7 67.0(5) . . . . ?
O13 Na3 O15 Co7 -169.1(6) . . . . ?
O25 Na3 O15 Co7 161.3(4) . . . . ?
O9 Na3 O15 Co7 -86.3(5) . . . . ?
O41 Na3 O15 Co7 -14.0(5) . . . . ?
N20 Na3 O15 Co7 180(100) . . . . ?
Na2 Na3 O15 Co7 -73.9(5) . . . . ?
Na5 Na3 O15 Co7 174.9(4) . . . . ?
Co8 Na3 O15 Co7 100.6(5) . . . . ?
P4 Na3 O15 Co7 58.3(5) . . . . ?
O35 Na3 O15 Na2 140.88(19) . . . . ?
O13 Na3 O15 Na2 -95.2(2) . . . . ?
O25 Na3 O15 Na2 -124.7(3) . . . . ?
O9 Na3 O15 Na2 -12.39(16) . . . . ?
O41 Na3 O15 Na2 59.87(17) . . . . ?
N20 Na3 O15 Na2 -106.5(4) . . . . ?
Na5 Na3 O15 Na2 -111.23(14) . . . . ?
Co8 Na3 O15 Na2 174.49(15) . . . . ?
P4 Na3 O15 Na2 132.23(12) . . . . ?
O40 Co5 O16 C48 -111.9(6) . . . . ?
O14 Co5 O16 C48 159.7(6) . . . . ?
O11 Co5 O16 C48 74.4(6) . . . . ?
O12 Co5 O16 C48 76.4(14) . . . . ?
N8 Co5 O16 C48 -14.8(7) . . . . ?
Na1 Co5 O16 C48 92.6(6) . . . . ?
O40 Co5 O16 Co6 69.5(2) . . . . ?
O14 Co5 O16 Co6 -18.90(19) . . . . ?
O11 Co5 O16 Co6 -104.2(2) . . . . ?
O12 Co5 O16 Co6 -102.2(12) . . . . ?
N8 Co5 O16 Co6 166.6(2) . . . . ?
Na1 Co5 O16 Co6 -86.04(18) . . . . ?
O40 Co5 O16 Na1 155.50(16) . . . . ?
O14 Co5 O16 Na1 67.14(17) . . . . ?
O11 Co5 O16 Na1 -18.20(16) . . . . ?
O12 Co5 O16 Na1 -16.2(13) . . . . ?
N8 Co5 O16 Na1 -107.3(2) . . . . ?
O17 Co6 O16 C48 21.9(6) . . . . ?
O20 Co6 O16 C48 -74.5(6) . . . . ?
O39 Co6 O16 C48 106.0(6) . . . . ?
O14 Co6 O16 C48 -159.8(6) . . . . ?
O21 Co6 O16 C48 -155.5(8) . . . . ?
Na1 Co6 O16 C48 -87.0(6) . . . . ?
O17 Co6 O16 Co5 -159.47(19) . . . . ?
O20 Co6 O16 Co5 104.1(2) . . . . ?
O39 Co6 O16 Co5 -75.3(2) . . . . ?
O14 Co6 O16 Co5 18.80(19) . . . . ?
O21 Co6 O16 Co5 23.2(10) . . . . ?
Na1 Co6 O16 Co5 91.7(2) . . . . ?
O17 Co6 O16 Na1 108.87(17) . . . . ?
O20 Co6 O16 Na1 12.46(16) . . . . ?
O39 Co6 O16 Na1 -166.98(18) . . . . ?
O14 Co6 O16 Na1 -72.86(17) . . . . ?
O21 Co6 O16 Na1 -68.5(9) . . . . ?
O7 Na1 O16 C48 -28.3(4) . . . . ?
O20 Na1 O16 C48 117.1(4) . . . . ?
O11 Na1 O16 C48 -113.8(4) . . . . ?
O5 Na1 O16 C48 144.4(4) . . . . ?
N9 Na1 O16 C48 14.2(3) . . . . ?
C53 Na1 O16 C48 100.0(4) . . . . ?
Co2 Na1 O16 C48 -57.3(7) . . . . ?
Co6 Na1 O16 C48 128.6(4) . . . . ?
Co5 Na1 O16 C48 -131.1(4) . . . . ?
O7 Na1 O16 Co5 102.7(2) . . . . ?
O20 Na1 O16 Co5 -111.83(18) . . . . ?
O11 Na1 O16 Co5 17.24(15) . . . . ?
O5 Na1 O16 Co5 -84.5(4) . . . . ?
N9 Na1 O16 Co5 145.3(2) . . . . ?
C48 Na1 O16 Co5 131.1(4) . . . . ?
C53 Na1 O16 Co5 -128.90(18) . . . . ?
Co2 Na1 O16 Co5 73.8(6) . . . . ?
Co6 Na1 O16 Co5 -100.34(18) . . . . ?
O7 Na1 O16 Co6 -156.9(2) . . . . ?
O20 Na1 O16 Co6 -11.49(15) . . . . ?
O11 Na1 O16 Co6 117.58(18) . . . . ?
O5 Na1 O16 Co6 15.8(4) . . . . ?
N9 Na1 O16 Co6 -114.4(2) . . . . ?
C48 Na1 O16 Co6 -128.6(4) . . . . ?
C53 Na1 O16 Co6 -28.55(17) . . . . ?
Co2 Na1 O16 Co6 174.1(5) . . . . ?
Co5 Na1 O16 Co6 100.34(18) . . . . ?
O20 Co6 O17 C95 116.7(6) . . . . ?
O39 Co6 O17 C95 -67.6(6) . . . . ?
O14 Co6 O17 C95 -33(6) . . . . ?
O16 Co6 O17 C95 18.7(6) . . . . ?
O21 Co6 O17 C95 -161.8(6) . . . . ?
Na1 Co6 O17 C95 76.0(6) . . . . ?
O17 Co6 O20 C53 15.6(5) . . . . ?
O39 Co6 O20 C53 -68(3) . . . . ?
O14 Co6 O20 C53 -165.5(5) . . . . ?
O16 Co6 O20 C53 119.2(5) . . . . ?
O21 Co6 O20 C53 -72.5(5) . . . . ?
Na1 Co6 O20 C53 134.1(6) . . . . ?
O17 Co6 O20 Co7 113.64(17) . . . . ?
O39 Co6 O20 Co7 30(3) . . . . ?
O14 Co6 O20 Co7 -67.44(17) . . . . ?
O16 Co6 O20 Co7 -142.77(17) . . . . ?
O21 Co6 O20 Co7 25.51(17) . . . . ?
Na1 Co6 O20 Co7 -127.8(2) . . . . ?
O17 Co6 O20 Na1 -118.56(19) . . . . ?
O39 Co6 O20 Na1 158(2) . . . . ?
O14 Co6 O20 Na1 60.36(18) . . . . ?
O16 Co6 O20 Na1 -15.0(2) . . . . ?
O21 Co6 O20 Na1 153.3(2) . . . . ?
O24 Co7 O20 C53 59.2(6) . . . . ?
O6 Co7 O20 C53 -82.1(4) . . . . ?
O15 Co7 O20 C53 -170.4(4) . . . . ?
O21 Co7 O20 C53 104.2(4) . . . . ?
N10 Co7 O20 C53 3.2(4) . . . . ?
Na2 Co7 O20 C53 -123.8(3) . . . . ?
O24 Co7 O20 Co6 -70.0(5) . . . . ?
O6 Co7 O20 Co6 148.73(17) . . . . ?
O15 Co7 O20 Co6 60.4(2) . . . . ?
O21 Co7 O20 Co6 -25.04(16) . . . . ?
N10 Co7 O20 Co6 -126.1(2) . . . . ?
Na2 Co7 O20 Co6 106.99(14) . . . . ?
O24 Co7 O20 Na1 -174.5(4) . . . . ?
O6 Co7 O20 Na1 44.3(3) . . . . ?
O15 Co7 O20 Na1 -44.0(3) . . . . ?
O21 Co7 O20 Na1 -129.5(3) . . . . ?
N10 Co7 O20 Na1 129.5(3) . . . . ?
Na2 Co7 O20 Na1 2.5(3) . . . . ?
O7 Na1 O20 C53 5.7(6) . . . . ?
O11 Na1 O20 C53 173.5(4) . . . . ?
O5 Na1 O20 C53 62.4(4) . . . . ?
N9 Na1 O20 C53 -80.9(4) . . . . ?
O16 Na1 O20 C53 -129.5(4) . . . . ?
C48 Na1 O20 C53 -107.0(4) . . . . ?
Co2 Na1 O20 C53 49.0(5) . . . . ?
Co6 Na1 O20 C53 -141.2(5) . . . . ?
Co5 Na1 O20 C53 -162.8(4) . . . . ?
O7 Na1 O20 Co6 146.9(3) . . . . ?
O11 Na1 O20 Co6 -45.3(3) . . . . ?
O5 Na1 O20 Co6 -156.34(19) . . . . ?
N9 Na1 O20 Co6 60.4(2) . . . . ?
O16 Na1 O20 Co6 11.75(15) . . . . ?
C48 Na1 O20 Co6 34.28(19) . . . . ?
C53 Na1 O20 Co6 141.2(5) . . . . ?
Co2 Na1 O20 Co6 -169.73(12) . . . . ?
Co5 Na1 O20 Co6 -21.58(15) . . . . ?
O7 Na1 O20 Co7 -110.4(3) . . . . ?
O11 Na1 O20 Co7 57.5(3) . . . . ?
O5 Na1 O20 Co7 -53.6(2) . . . . ?
N9 Na1 O20 Co7 163.1(3) . . . . ?
O16 Na1 O20 Co7 114.5(3) . . . . ?
C48 Na1 O20 Co7 137.0(3) . . . . ?
C53 Na1 O20 Co7 -116.0(5) . . . . ?
Co2 Na1 O20 Co7 -67.0(3) . . . . ?
Co6 Na1 O20 Co7 102.7(3) . . . . ?
Co5 Na1 O20 Co7 81.1(2) . . . . ?
O22 P2 O21 Co6 149.7(3) . . . . ?
O23 P2 O21 Co6 28.8(4) . . . . ?
C58 P2 O21 Co6 -91.9(4) . . . . ?
Na6 P2 O21 Co6 89.6(3) . . . . ?
O22 P2 O21 Co7 -67.9(4) . . . . ?
O23 P2 O21 Co7 171.2(3) . . . . ?
C58 P2 O21 Co7 50.5(4) . . . . ?
Na6 P2 O21 Co7 -128.0(3) . . . . ?
O17 Co6 O21 P2 31.6(3) . . . . ?
O20 Co6 O21 P2 126.5(3) . . . . ?
O39 Co6 O21 P2 -53.1(4) . . . . ?
O14 Co6 O21 P2 -146.7(3) . . . . ?
O16 Co6 O21 P2 -151.0(8) . . . . ?
Na1 Co6 O21 P2 147.3(3) . . . . ?
O17 Co6 O21 Co7 -120.48(18) . . . . ?
O20 Co6 O21 Co7 -25.54(16) . . . . ?
O39 Co6 O21 Co7 154.79(19) . . . . ?
O14 Co6 O21 Co7 61.19(18) . . . . ?
O16 Co6 O21 Co7 56.9(9) . . . . ?
Na1 Co6 O21 Co7 -4.7(2) . . . . ?
O24 Co7 O21 P2 37.9(3) . . . . ?
O6 Co7 O21 P2 -168.1(9) . . . . ?
O15 Co7 O21 P2 130.6(3) . . . . ?
O20 Co7 O21 P2 -126.9(4) . . . . ?
N10 Co7 O21 P2 -67.1(4) . . . . ?
Na2 Co7 O21 P2 131.9(3) . . . . ?
O24 Co7 O21 Co6 -170.63(18) . . . . ?
O6 Co7 O21 Co6 -16.7(11) . . . . ?
O15 Co7 O21 Co6 -78.01(18) . . . . ?
O20 Co7 O21 Co6 24.55(15) . . . . ?
N10 Co7 O21 Co6 84.33(19) . . . . ?
Na2 Co7 O21 Co6 -76.6(2) . . . . ?
O23 P2 O22 Co9 155.8(4) . . . . ?
O21 P2 O22 Co9 31.9(5) . . . . ?
C58 P2 O22 Co9 -86.7(5) . . . . ?
Na6 P2 O22 Co9 150.3(5) . . . . ?
O23 P2 O22 Na6 5.6(3) . . . . ?
O21 P2 O22 Na6 -118.4(3) . . . . ?
C58 P2 O22 Na6 123.0(3) . . . . ?
O36 Co9 O22 P2 -73.3(5) . . . . ?
O28 Co9 O22 P2 -172.9(4) . . . . ?
N11 Co9 O22 P2 62.5(5) . . . . ?
O24 Co9 O22 P2 10.6(4) . . . . ?
O36 Co9 O22 Na6 71.5(3) . . . . ?
O28 Co9 O22 Na6 -28.1(3) . . . . ?
N11 Co9 O22 Na6 -152.7(3) . . . . ?
O24 Co9 O22 Na6 155.4(3) . . . . ?
N21 Na6 O22 P2 -101.4(4) . . . . ?
O34 Na6 O22 P2 153.1(3) . . . . ?
O32 Na6 O22 P2 82.1(4) . . . . ?
O23 Na6 O22 P2 -3.8(2) . . . . ?
P3 Na6 O22 P2 122.2(2) . . . . ?
N21 Na6 O22 Co9 102.2(4) . . . . ?
O34 Na6 O22 Co9 -3.3(4) . . . . ?
O32 Na6 O22 Co9 -74.3(4) . . . . ?
O23 Na6 O22 Co9 -160.3(3) . . . . ?
P3 Na6 O22 Co9 -34.2(4) . . . . ?
P2 Na6 O22 Co9 -156.5(4) . . . . ?
O22 P2 O23 Co10 -150.8(4) . . . . ?
O21 P2 O23 Co10 -26.9(5) . . . . ?
C58 P2 O23 Co10 93.0(4) . . . . ?
Na6 P2 O23 Co10 -145.3(5) . . . . ?
O22 P2 O23 Na6 -5.5(3) . . . . ?
O21 P2 O23 Na6 118.4(3) . . . . ?
C58 P2 O23 Na6 -121.7(3) . . . . ?
O39 Co10 O23 P2 50.4(4) . . . . ?
N19 Co10 O23 P2 -65.0(5) . . . . ?
O29 Co10 O23 P2 146.8(4) . . . . ?
N16 Co10 O23 P2 -152.7(4) . . . . ?
O39 Co10 O23 Na6 -86.9(3) . . . . ?
N19 Co10 O23 Na6 157.7(3) . . . . ?
O29 Co10 O23 Na6 9.6(3) . . . . ?
N16 Co10 O23 Na6 70.1(3) . . . . ?
N21 Na6 O23 P2 104.4(4) . . . . ?
O34 Na6 O23 P2 -72.3(7) . . . . ?
O22 Na6 O23 P2 3.8(2) . . . . ?
O32 Na6 O23 P2 -129.8(3) . . . . ?
P3 Na6 O23 P2 -111.6(3) . . . . ?
N21 Na6 O23 Co10 -106.3(4) . . . . ?
O34 Na6 O23 Co10 77.0(7) . . . . ?
O22 Na6 O23 Co10 153.1(3) . . . . ?
O32 Na6 O23 Co10 19.4(4) . . . . ?
P3 Na6 O23 Co10 37.6(4) . . . . ?
P2 Na6 O23 Co10 149.3(4) . . . . ?
O6 Co7 O24 C69 28.3(7) . . . . ?
O15 Co7 O24 C69 116.1(6) . . . . ?
O21 Co7 O24 C69 -155.9(6) . . . . ?
O20 Co7 O24 C69 -112.1(7) . . . . ?
N10 Co7 O24 C69 -63.1(7) . . . . ?
Na2 Co7 O24 C69 70.8(6) . . . . ?
O6 Co7 O24 Co9 -155.0(3) . . . . ?
O15 Co7 O24 Co9 -67.2(3) . . . . ?
O21 Co7 O24 Co9 20.7(3) . . . . ?
O20 Co7 O24 Co9 64.6(6) . . . . ?
N10 Co7 O24 Co9 113.6(3) . . . . ?
Na2 Co7 O24 Co9 -112.6(3) . . . . ?
O22 Co9 O24 C69 138.7(4) . . . . ?
O36 Co9 O24 C69 -103.7(4) . . . . ?
O28 Co9 O24 C69 -8.9(18) . . . . ?
N11 Co9 O24 C69 5.3(4) . . . . ?
O22 Co9 O24 Co7 -39.1(3) . . . . ?
O36 Co9 O24 Co7 78.5(3) . . . . ?
O28 Co9 O24 Co7 173.3(15) . . . . ?
N11 Co9 O24 Co7 -172.5(4) . . . . ?
O35 Co8 O25 C70 114.6(5) . . . . ?
O26 Co8 O25 C70 -3(3) . . . . ?
N12 Co8 O25 C70 8.4(4) . . . . ?
N14 Co8 O25 C70 -90.8(5) . . . . ?
O27 Co8 O25 C70 -151.3(4) . . . . ?
Na3 Co8 O25 C70 116.6(5) . . . . ?
O35 Co8 O25 Na5 -94.3(3) . . . . ?
O26 Co8 O25 Na5 149(3) . . . . ?
N12 Co8 O25 Na5 159.5(4) . . . . ?
N14 Co8 O25 Na5 60.3(3) . . . . ?
O27 Co8 O25 Na5 -0.2(3) . . . . ?
Na3 Co8 O25 Na5 -92.3(3) . . . . ?
O35 Co8 O25 Na3 -2.0(2) . . . . ?
O26 Co8 O25 Na3 -119(3) . . . . ?
N12 Co8 O25 Na3 -108.2(3) . . . . ?
N14 Co8 O25 Na3 152.7(3) . . . . ?
O27 Co8 O25 Na3 92.2(2) . . . . ?
O44B Na5 O25 C70 82.6(10) . . . . ?
O8 Na5 O25 C70 -51.0(8) . . . . ?
O43 Na5 O25 C70 142.9(8) . . . . ?
O44A Na5 O25 C70 50.1(9) . . . . ?
O13 Na5 O25 C70 -124.5(8) . . . . ?
O12 Na5 O25 C70 -107.5(9) . . . . ?
Co4 Na5 O25 C70 -86.9(8) . . . . ?
Na3 Na5 O25 C70 -127.7(9) . . . . ?
O44B Na5 O25 Co8 -54.1(6) . . . . ?
O8 Na5 O25 Co8 172.2(3) . . . . ?
O43 Na5 O25 Co8 6.2(4) . . . . ?
O44A Na5 O25 Co8 -86.6(4) . . . . ?
O13 Na5 O25 Co8 98.7(3) . . . . ?
O12 Na5 O25 Co8 115.8(7) . . . . ?
Co4 Na5 O25 Co8 136.4(2) . . . . ?
Na3 Na5 O25 Co8 95.5(3) . . . . ?
O44B Na5 O25 Na3 -149.7(5) . . . . ?
O8 Na5 O25 Na3 76.7(2) . . . . ?
O43 Na5 O25 Na3 -89.3(3) . . . . ?
O44A Na5 O25 Na3 177.8(3) . . . . ?
O13 Na5 O25 Na3 3.2(2) . . . . ?
O12 Na5 O25 Na3 20.2(8) . . . . ?
Co4 Na5 O25 Na3 40.8(2) . . . . ?
O35 Na3 O25 C70 -91.3(6) . . . . ?
O13 Na3 O25 C70 138.2(6) . . . . ?
O9 Na3 O25 C70 48.6(6) . . . . ?
O41 Na3 O25 C70 -29.1(9) . . . . ?
O15 Na3 O25 C70 160.6(6) . . . . ?
N20 Na3 O25 C70 151.9(6) . . . . ?
Na2 Na3 O25 C70 77.9(6) . . . . ?
Na5 Na3 O25 C70 141.5(7) . . . . ?
Co8 Na3 O25 C70 -93.0(6) . . . . ?
P4 Na3 O25 C70 -97.7(6) . . . . ?
O35 Na3 O25 Co8 1.74(19) . . . . ?
O13 Na3 O25 Co8 -128.8(2) . . . . ?
O9 Na3 O25 Co8 141.6(2) . . . . ?
O41 Na3 O25 Co8 63.9(6) . . . . ?
O15 Na3 O25 Co8 -106.4(3) . . . . ?
N20 Na3 O25 Co8 -115.1(2) . . . . ?
Na2 Na3 O25 Co8 170.90(18) . . . . ?
Na5 Na3 O25 Co8 -125.5(3) . . . . ?
P4 Na3 O25 Co8 -4.63(19) . . . . ?
O35 Na3 O25 Na5 127.2(2) . . . . ?
O13 Na3 O25 Na5 -3.3(2) . . . . ?
O9 Na3 O25 Na5 -92.9(2) . . . . ?
O41 Na3 O25 Na5 -170.6(5) . . . . ?
O15 Na3 O25 Na5 19.1(4) . . . . ?
N20 Na3 O25 Na5 10.4(3) . . . . ?
Na2 Na3 O25 Na5 -63.6(3) . . . . ?
Co8 Na3 O25 Na5 125.5(3) . . . . ?
P4 Na3 O25 Na5 120.85(19) . . . . ?
O35 Co8 O26 C75 168.4(9) . . . . ?
N12 Co8 O26 C75 -85.3(9) . . . . ?
N14 Co8 O26 C75 13.3(9) . . . . ?
O25 Co8 O26 C75 -75(3) . . . . ?
O27 Co8 O26 C75 74.4(9) . . . . ?
Na3 Co8 O26 C75 170.2(8) . . . . ?
O35 Co8 O26 Co12 72.9(2) . . . . ?
N12 Co8 O26 Co12 179.3(2) . . . . ?
N14 Co8 O26 Co12 -82.2(3) . . . . ?
O25 Co8 O26 Co12 -170(3) . . . . ?
O27 Co8 O26 Co12 -21.08(18) . . . . ?
Na3 Co8 O26 Co12 74.7(3) . . . . ?
O33 Co12 O26 C75 -100.7(10) . . . . ?
O37 Co12 O26 C75 161.4(5) . . . . ?
O27 Co12 O26 C75 -99.3(5) . . . . ?
O31 Co12 O26 C75 81.4(5) . . . . ?
N13 Co12 O26 C75 -1.5(5) . . . . ?
Na4 Co12 O26 C75 -113.6(5) . . . . ?
O33 Co12 O26 Co8 21.2(10) . . . . ?
O37 Co12 O26 Co8 -76.6(2) . . . . ?
O27 Co12 O26 Co8 22.63(19) . . . . ?
O31 Co12 O26 Co8 -156.71(19) . . . . ?
N13 Co12 O26 Co8 120.4(3) . . . . ?
Na4 Co12 O26 Co8 8.3(2) . . . . ?
O33 Co12 O27 C80 -108.1(7) . . . . ?
O37 Co12 O27 C80 159.1(7) . . . . ?
O31 Co12 O27 C80 -123(5) . . . . ?
N13 Co12 O27 C80 12.6(8) . . . . ?
O26 Co12 O27 C80 72.3(7) . . . . ?
Na4 Co12 O27 C80 -124.7(8) . . . . ?
O33 Co12 O27 Co8 158.9(2) . . . . ?
O37 Co12 O27 Co8 66.1(2) . . . . ?
O31 Co12 O27 Co8 144(5) . . . . ?
N13 Co12 O27 Co8 -80.4(3) . . . . ?
O26 Co12 O27 Co8 -20.74(18) . . . . ?
Na4 Co12 O27 Co8 142.3(3) . . . . ?
O33 Co12 O27 Na4 16.6(2) . . . . ?
O37 Co12 O27 Na4 -76.3(2) . . . . ?
O31 Co12 O27 Na4 2(5) . . . . ?
N13 Co12 O27 Na4 137.3(3) . . . . ?
O26 Co12 O27 Na4 -163.1(2) . . . . ?
O35 Co8 O27 C80 168.6(4) . . . . ?
O26 Co8 O27 C80 -97.3(4) . . . . ?
N12 Co8 O27 C80 33.2(8) . . . . ?
N14 Co8 O27 C80 0.1(5) . . . . ?
O25 Co8 O27 C80 80.5(4) . . . . ?
Na3 Co8 O27 C80 125.7(4) . . . . ?
O35 Co8 O27 Co12 -71.4(2) . . . . ?
O26 Co8 O27 Co12 22.74(19) . . . . ?
N12 Co8 O27 Co12 153.2(5) . . . . ?
N14 Co8 O27 Co12 120.1(3) . . . . ?
O25 Co8 O27 Co12 -159.51(18) . . . . ?
Na3 Co8 O27 Co12 -114.33(15) . . . . ?
O35 Co8 O27 Na4 33.9(4) . . . . ?
O26 Co8 O27 Na4 128.1(4) . . . . ?
N12 Co8 O27 Na4 -101.5(6) . . . . ?
N14 Co8 O27 Na4 -134.6(5) . . . . ?
O25 Co8 O27 Na4 -54.2(4) . . . . ?
Na3 Co8 O27 Na4 -9.0(4) . . . . ?
O42 Na4 O27 C80 -150.3(6) . . . . ?
O33 Na4 O27 C80 113.0(6) . . . . ?
O38 Na4 O27 C80 -36.1(13) . . . . ?
O43 Na4 O27 C80 -56.7(6) . . . . ?
O30 Na4 O27 C80 49.5(7) . . . . ?
Co11 Na4 O27 C80 88.0(7) . . . . ?
P3 Na4 O27 C80 120.7(6) . . . . ?
Co12 Na4 O27 C80 127.6(7) . . . . ?
O42 Na4 O27 Co12 82.1(2) . . . . ?
O33 Na4 O27 Co12 -14.6(2) . . . . ?
O38 Na4 O27 Co12 -163.7(9) . . . . ?
O43 Na4 O27 Co12 175.7(3) . . . . ?
O30 Na4 O27 Co12 -78.1(3) . . . . ?
Co11 Na4 O27 Co12 -39.6(4) . . . . ?
P3 Na4 O27 Co12 -6.96(19) . . . . ?
O42 Na4 O27 Co8 -22.5(5) . . . . ?
O33 Na4 O27 Co8 -119.2(4) . . . . ?
O38 Na4 O27 Co8 91.7(10) . . . . ?
O43 Na4 O27 Co8 71.1(4) . . . . ?
O30 Na4 O27 Co8 177.3(3) . . . . ?
Co11 Na4 O27 Co8 -144.2(3) . . . . ?
P3 Na4 O27 Co8 -111.6(4) . . . . ?
Co12 Na4 O27 Co8 -104.6(4) . . . . ?
O22 Co9 O28 C85 -62.3(6) . . . . ?
O36 Co9 O28 C85 179.2(6) . . . . ?
N11 Co9 O28 C85 71.7(6) . . . . ?
O24 Co9 O28 C85 85.1(18) . . . . ?
O22 Co9 O28 Co13 85.9(3) . . . . ?
O36 Co9 O28 Co13 -32.6(3) . . . . ?
N11 Co9 O28 Co13 -140.2(3) . . . . ?
O24 Co9 O28 Co13 -126.7(15) . . . . ?
O34 Co13 O28 C85 77.6(4) . . . . ?
O37 Co13 O28 C85 178.3(4) . . . . ?
N18 Co13 O28 C85 -84.7(5) . . . . ?
N15 Co13 O28 C85 -4.4(4) . . . . ?
O31 Co13 O28 C85 -137.4(7) . . . . ?
O34 Co13 O28 Co9 -78.0(4) . . . . ?
O37 Co13 O28 Co9 22.7(3) . . . . ?
N18 Co13 O28 Co9 119.7(3) . . . . ?
N15 Co13 O28 Co9 -159.9(4) . . . . ?
O31 Co13 O28 Co9 67.1(9) . . . . ?
O32 Co11 O29 C90 -57.6(6) . . . . ?
O38 Co11 O29 C90 -169.6(6) . . . . ?
N17 Co11 O29 C90 73.2(7) . . . . ?
O30 Co11 O29 C90 113.4(19) . . . . ?
Na4 Co11 O29 C90 -127.1(6) . . . . ?
O32 Co11 O29 Co10 90.4(3) . . . . ?
O38 Co11 O29 Co10 -21.7(3) . . . . ?
N17 Co11 O29 Co10 -138.8(4) . . . . ?
O30 Co11 O29 Co10 -98.6(19) . . . . ?
Na4 Co11 O29 Co10 20.8(4) . . . . ?
O23 Co10 O29 C90 73.7(4) . . . . ?
O39 Co10 O29 C90 172.4(4) . . . . ?
N19 Co10 O29 C90 -81.1(5) . . . . ?
N16 Co10 O29 C90 -9.6(4) . . . . ?
O23 Co10 O29 Co11 -81.7(3) . . . . ?
O39 Co10 O29 Co11 16.9(3) . . . . ?
N19 Co10 O29 Co11 123.5(3) . . . . ?
N16 Co10 O29 Co11 -165.1(4) . . . . ?
O32 Co11 O30 C100 131.9(6) . . . . ?
O38 Co11 O30 C100 -117.1(6) . . . . ?
N17 Co11 O30 C100 3.9(7) . . . . ?
O29 Co11 O30 C100 -39(2) . . . . ?
Na4 Co11 O30 C100 -163.2(7) . . . . ?
O32 Co11 O30 Na4 -64.9(2) . . . . ?
O38 Co11 O30 Na4 46.10(18) . . . . ?
N17 Co11 O30 Na4 167.1(3) . . . . ?
O29 Co11 O30 Na4 124.1(18) . . . . ?
O42 Na4 O30 C100 49(2) . . . . ?
O33 Na4 O30 C100 135(2) . . . . ?
O27 Na4 O30 C100 -162.6(19) . . . . ?
O38 Na4 O30 C100 0.9(19) . . . . ?
O43 Na4 O30 C100 -72(2) . . . . ?
Co11 Na4 O30 C100 41.1(19) . . . . ?
P3 Na4 O30 C100 109(2) . . . . ?
Co12 Na4 O30 C100 158.6(19) . . . . ?
O42 Na4 O30 Co11 7.8(4) . . . . ?
O33 Na4 O30 Co11 93.9(2) . . . . ?
O27 Na4 O30 Co11 156.2(2) . . . . ?
O38 Na4 O30 Co11 -40.29(18) . . . . ?
O43 Na4 O30 Co11 -113.2(2) . . . . ?
P3 Na4 O30 Co11 67.67(14) . . . . ?
Co12 Na4 O30 Co11 117.48(15) . . . . ?
O33 Co12 O31 C105 -162.5(6) . . . . ?
O37 Co12 O31 C105 -69.2(6) . . . . ?
O27 Co12 O31 C105 -148(5) . . . . ?
N13 Co12 O31 C105 76.8(6) . . . . ?
O26 Co12 O31 C105 17.0(6) . . . . ?
Na4 Co12 O31 C105 -146.0(5) . . . . ?
O33 Co12 O31 Co13 -71.5(2) . . . . ?
O37 Co12 O31 Co13 21.8(2) . . . . ?
O27 Co12 O31 Co13 -57(5) . . . . ?
N13 Co12 O31 Co13 167.8(3) . . . . ?
O26 Co12 O31 Co13 108.0(2) . . . . ?
Na4 Co12 O31 Co13 -55.0(3) . . . . ?
O34 Co13 O31 C105 -161.3(5) . . . . ?
O37 Co13 O31 C105 98.9(5) . . . . ?
N18 Co13 O31 C105 -5.0(5) . . . . ?
O28 Co13 O31 C105 53.1(10) . . . . ?
N15 Co13 O31 C105 -72.6(6) . . . . ?
O34 Co13 O31 Co12 77.8(2) . . . . ?
O37 Co13 O31 Co12 -22.0(2) . . . . ?
N18 Co13 O31 Co12 -125.9(3) . . . . ?
O28 Co13 O31 Co12 -67.8(8) . . . . ?
N15 Co13 O31 Co12 166.5(2) . . . . ?
O33 P3 O32 Co11 42.0(7) . . . . ?
O34 P3 O32 Co11 166.4(5) . . . . ?
C110 P3 O32 Co11 -75.3(7) . . . . ?
Na6 P3 O32 Co11 159.8(7) . . . . ?
Na4 P3 O32 Co11 51.9(5) . . . . ?
O33 P3 O32 Na6 -117.8(3) . . . . ?
O34 P3 O32 Na6 6.6(4) . . . . ?
C110 P3 O32 Na6 124.9(4) . . . . ?
Na4 P3 O32 Na6 -107.9(2) . . . . ?
O38 Co11 O32 P3 -80.2(6) . . . . ?
N17 Co11 O32 P3 58.7(8) . . . . ?
O29 Co11 O32 P3 -179.2(6) . . . . ?
O30 Co11 O32 P3 2.2(6) . . . . ?
Na4 Co11 O32 P3 -53.9(6) . . . . ?
O38 Co11 O32 Na6 76.1(4) . . . . ?
N17 Co11 O32 Na6 -144.9(5) . . . . ?
O29 Co11 O32 Na6 -22.8(4) . . . . ?
O30 Co11 O32 Na6 158.5(4) . . . . ?
Na4 Co11 O32 Na6 102.4(3) . . . . ?
N21 Na6 O32 P3 -88.4(5) . . . . ?
O34 Na6 O32 P3 -4.6(3) . . . . ?
O22 Na6 O32 P3 87.8(4) . . . . ?
O23 Na6 O32 P3 154.3(3) . . . . ?
P2 Na6 O32 P3 125.8(3) . . . . ?
N21 Na6 O32 Co11 106.4(5) . . . . ?
O34 Na6 O32 Co11 -169.8(4) . . . . ?
O22 Na6 O32 Co11 -77.4(5) . . . . ?
O23 Na6 O32 Co11 -10.9(4) . . . . ?
P3 Na6 O32 Co11 -165.2(6) . . . . ?
P2 Na6 O32 Co11 -39.4(4) . . . . ?
O32 P3 O33 Co12 145.5(4) . . . . ?
O34 P3 O33 Co12 25.3(6) . . . . ?
C110 P3 O33 Co12 -96.3(5) . . . . ?
Na6 P3 O33 Co12 85.4(5) . . . . ?
Na4 P3 O33 Co12 131.4(6) . . . . ?
O32 P3 O33 Na4 14.1(4) . . . . ?
O34 P3 O33 Na4 -106.1(3) . . . . ?
C110 P3 O33 Na4 132.3(4) . . . . ?
Na6 P3 O33 Na4 -46.0(4) . . . . ?
O37 Co12 O33 P3 -53.7(5) . . . . ?
O27 Co12 O33 P3 -152.4(5) . . . . ?
O31 Co12 O33 P3 27.0(5) . . . . ?
N13 Co12 O33 P3 117.3(5) . . . . ?
O26 Co12 O33 P3 -150.9(7) . . . . ?
Na4 Co12 O33 P3 -135.4(6) . . . . ?
O37 Co12 O33 Na4 81.8(2) . . . . ?
O27 Co12 O33 Na4 -16.9(2) . . . . ?
O31 Co12 O33 Na4 162.5(2) . . . . ?
N13 Co12 O33 Na4 -107.3(3) . . . . ?
O26 Co12 O33 Na4 -15.5(11) . . . . ?
O42 Na4 O33 P3 64.4(4) . . . . ?
O27 Na4 O33 P3 162.0(3) . . . . ?
O38 Na4 O33 P3 -26.8(4) . . . . ?
O43 Na4 O33 P3 -174.1(5) . . . . ?
O30 Na4 O33 P3 -75.6(3) . . . . ?
Co11 Na4 O33 P3 -29.4(3) . . . . ?
Co12 Na4 O33 P3 146.4(4) . . . . ?
O42 Na4 O33 Co12 -82.0(3) . . . . ?
O27 Na4 O33 Co12 15.6(2) . . . . ?
O38 Na4 O33 Co12 -173.2(2) . . . . ?
O43 Na4 O33 Co12 39.6(7) . . . . ?
O30 Na4 O33 Co12 138.0(3) . . . . ?
Co11 Na4 O33 Co12 -175.8(2) . . . . ?
P3 Na4 O33 Co12 -146.4(4) . . . . ?
O33 P3 O34 Co13 -18.1(5) . . . . ?
O32 P3 O34 Co13 -141.4(4) . . . . ?
C110 P3 O34 Co13 101.6(5) . . . . ?
Na6 P3 O34 Co13 -134.7(5) . . . . ?
Na4 P3 O34 Co13 -64.5(4) . . . . ?
O33 P3 O34 Na6 116.6(3) . . . . ?
O32 P3 O34 Na6 -6.7(4) . . . . ?
C110 P3 O34 Na6 -123.7(4) . . . . ?
Na4 P3 O34 Na6 70.2(3) . . . . ?
O37 Co13 O34 P3 43.6(4) . . . . ?
N18 Co13 O34 P3 -71.1(6) . . . . ?
O28 Co13 O34 P3 138.4(4) . . . . ?
N15 Co13 O34 P3 -161.2(4) . . . . ?
O31 Co13 O34 P3 -33.4(4) . . . . ?
O37 Co13 O34 Na6 -82.6(3) . . . . ?
N18 Co13 O34 Na6 162.7(3) . . . . ?
O28 Co13 O34 Na6 12.2(3) . . . . ?
N15 Co13 O34 Na6 72.6(3) . . . . ?
O31 Co13 O34 Na6 -159.6(3) . . . . ?
N21 Na6 O34 P3 121.9(4) . . . . ?
O22 Na6 O34 P3 -127.4(3) . . . . ?
O32 Na6 O34 P3 4.6(3) . . . . ?
O23 Na6 O34 P3 -61.4(7) . . . . ?
P2 Na6 O34 P3 -107.5(3) . . . . ?
N21 Na6 O34 Co13 -97.9(4) . . . . ?
O22 Na6 O34 Co13 12.8(4) . . . . ?
O32 Na6 O34 Co13 144.9(4) . . . . ?
O23 Na6 O34 Co13 78.9(7) . . . . ?
P3 Na6 O34 Co13 140.3(5) . . . . ?
P2 Na6 O34 Co13 32.8(5) . . . . ?
O36 P4 O35 Co8 -151.3(3) . . . . ?
O37 P4 O35 Co8 -27.2(5) . . . . ?
C117 P4 O35 Co8 90.1(5) . . . . ?
Na3 P4 O35 Co8 -154.6(6) . . . . ?
O36 P4 O35 Na3 3.3(4) . . . . ?
O37 P4 O35 Na3 127.5(3) . . . . ?
C117 P4 O35 Na3 -115.3(4) . . . . ?
O26 Co8 O35 P4 -23.2(4) . . . . ?
N12 Co8 O35 P4 -138.4(4) . . . . ?
N14 Co8 O35 P4 82.9(7) . . . . ?
O25 Co8 O35 P4 160.6(4) . . . . ?
O27 Co8 O35 P4 59.2(4) . . . . ?
Na3 Co8 O35 P4 158.6(5) . . . . ?
O26 Co8 O35 Na3 178.2(2) . . . . ?
N12 Co8 O35 Na3 63.0(3) . . . . ?
N14 Co8 O35 Na3 -75.7(7) . . . . ?
O25 Co8 O35 Na3 2.1(2) . . . . ?
O27 Co8 O35 Na3 -99.4(2) . . . . ?
O13 Na3 O35 P4 -80.7(4) . . . . ?
O25 Na3 O35 P4 -162.6(4) . . . . ?
O9 Na3 O35 P4 111.7(4) . . . . ?
O41 Na3 O35 P4 40.1(4) . . . . ?
O15 Na3 O35 P4 -24.0(4) . . . . ?
N20 Na3 O35 P4 -51.9(4) . . . . ?
Na2 Na3 O35 P4 28.7(5) . . . . ?
Na5 Na3 O35 P4 -127.0(3) . . . . ?
Co8 Na3 O35 P4 -160.6(5) . . . . ?
O13 Na3 O35 Co8 79.9(3) . . . . ?
O25 Na3 O35 Co8 -2.0(2) . . . . ?
O9 Na3 O35 Co8 -87.7(3) . . . . ?
O41 Na3 O35 Co8 -159.2(2) . . . . ?
O15 Na3 O35 Co8 136.61(19) . . . . ?
N20 Na3 O35 Co8 108.8(2) . . . . ?
Na2 Na3 O35 Co8 -170.63(19) . . . . ?
Na5 Na3 O35 Co8 33.7(2) . . . . ?
P4 Na3 O35 Co8 160.6(5) . . . . ?
O35 P4 O36 Co9 172.5(3) . . . . ?
O37 P4 O36 Co9 47.2(5) . . . . ?
C117 P4 O36 Co9 -69.0(5) . . . . ?
Na3 P4 O36 Co9 174.4(4) . . . . ?
O22 Co9 O36 P4 -102.8(4) . . . . ?
O28 Co9 O36 P4 -3.7(4) . . . . ?
N11 Co9 O36 P4 112.3(4) . . . . ?
O24 Co9 O36 P4 169.8(4) . . . . ?
O35 P4 O37 Co12 16.3(4) . . . . ?
O36 P4 O37 Co12 138.8(3) . . . . ?
C117 P4 O37 Co12 -102.9(4) . . . . ?
Na3 P4 O37 Co12 52.6(4) . . . . ?
O35 P4 O37 Co13 174.0(3) . . . . ?
O36 P4 O37 Co13 -63.5(4) . . . . ?
C117 P4 O37 Co13 54.8(4) . . . . ?
Na3 P4 O37 Co13 -149.68(19) . . . . ?
O33 Co12 O37 P4 -131.6(4) . . . . ?
O27 Co12 O37 P4 -44.7(4) . . . . ?
O31 Co12 O37 P4 137.8(4) . . . . ?
N13 Co12 O37 P4 62.0(6) . . . . ?
O26 Co12 O37 P4 35.7(4) . . . . ?
Na4 Co12 O37 P4 -88.1(3) . . . . ?
O33 Co12 O37 Co13 66.4(2) . . . . ?
O27 Co12 O37 Co13 153.3(2) . . . . ?
O31 Co12 O37 Co13 -24.2(2) . . . . ?
N13 Co12 O37 Co13 -100.0(5) . . . . ?
O26 Co12 O37 Co13 -126.4(2) . . . . ?
Na4 Co12 O37 Co13 109.86(17) . . . . ?
O34 Co13 O37 P4 130.1(3) . . . . ?
N18 Co13 O37 P4 -81.6(4) . . . . ?
O28 Co13 O37 P4 29.8(4) . . . . ?
N15 Co13 O37 P4 24.4(7) . . . . ?
O31 Co13 O37 P4 -140.0(4) . . . . ?
O34 Co13 O37 Co12 -67.1(2) . . . . ?
N18 Co13 O37 Co12 81.2(2) . . . . ?
O28 Co13 O37 Co12 -167.4(2) . . . . ?
N15 Co13 O37 Co12 -172.8(4) . . . . ?
O31 Co13 O37 Co12 22.76(19) . . . . ?
O40 P5 O38 Co11 -176.1(3) . . . . ?
O39 P5 O38 Co11 59.2(5) . . . . ?
C124 P5 O38 Co11 -56.7(5) . . . . ?
O40 P5 O38 Na4 43.5(5) . . . . ?
O39 P5 O38 Na4 -81.2(5) . . . . ?
C124 P5 O38 Na4 162.9(4) . . . . ?
O32 Co11 O38 P5 -115.7(4) . . . . ?
N17 Co11 O38 P5 100.1(5) . . . . ?
O29 Co11 O38 P5 -17.5(4) . . . . ?
O30 Co11 O38 P5 154.1(5) . . . . ?
Na4 Co11 O38 P5 -149.6(5) . . . . ?
O32 Co11 O38 Na4 34.0(3) . . . . ?
N17 Co11 O38 Na4 -110.3(4) . . . . ?
O29 Co11 O38 Na4 132.2(2) . . . . ?
O30 Co11 O38 Na4 -56.3(3) . . . . ?
O42 Na4 O38 P5 48.2(4) . . . . ?
O33 Na4 O38 P5 146.9(4) . . . . ?
O27 Na4 O38 P5 -67.6(11) . . . . ?
O43 Na4 O38 P5 -47.0(4) . . . . ?
O30 Na4 O38 P5 -160.1(5) . . . . ?
Co11 Na4 O38 P5 151.0(5) . . . . ?
P3 Na4 O38 P5 135.6(4) . . . . ?
Co12 Na4 O38 P5 137.3(4) . . . . ?
O42 Na4 O38 Co11 -102.8(2) . . . . ?
O33 Na4 O38 Co11 -4.2(3) . . . . ?
O27 Na4 O38 Co11 141.4(9) . . . . ?
O43 Na4 O38 Co11 162.0(3) . . . . ?
O30 Na4 O38 Co11 48.8(2) . . . . ?
P3 Na4 O38 Co11 -15.39(19) . . . . ?
Co12 Na4 O38 Co11 -13.7(5) . . . . ?
O40 P5 O39 Co10 170.6(3) . . . . ?
O38 P5 O39 Co10 -65.0(4) . . . . ?
C124 P5 O39 Co10 51.8(4) . . . . ?
O40 P5 O39 Co6 5.5(5) . . . . ?
O38 P5 O39 Co6 129.9(4) . . . . ?
C124 P5 O39 Co6 -113.3(5) . . . . ?
O23 Co10 O39 P5 123.1(4) . . . . ?
N19 Co10 O39 P5 -95.8(4) . . . . ?
O29 Co10 O39 P5 28.5(4) . . . . ?
N16 Co10 O39 P5 24.1(8) . . . . ?
O23 Co10 O39 Co6 -68.0(2) . . . . ?
N19 Co10 O39 Co6 73.1(2) . . . . ?
O29 Co10 O39 Co6 -162.6(2) . . . . ?
N16 Co10 O39 Co6 -167.0(5) . . . . ?
O17 Co6 O39 P5 146.5(4) . . . . ?
O20 Co6 O39 P5 -129(2) . . . . ?
O14 Co6 O39 P5 -32.3(4) . . . . ?
O16 Co6 O39 P5 43.4(4) . . . . ?
O21 Co6 O39 P5 -125.0(4) . . . . ?
Na1 Co6 O39 P5 26.4(6) . . . . ?
O17 Co6 O39 Co10 -21.1(2) . . . . ?
O20 Co6 O39 Co10 63(3) . . . . ?
O14 Co6 O39 Co10 160.1(2) . . . . ?
O16 Co6 O39 Co10 -124.3(2) . . . . ?
O21 Co6 O39 Co10 67.4(2) . . . . ?
Na1 Co6 O39 Co10 -141.27(14) . . . . ?
O38 P5 O40 Co5 -146.5(4) . . . . ?
O39 P5 O40 Co5 -22.0(5) . . . . ?
C124 P5 O40 Co5 95.1(4) . . . . ?
O16 Co5 O40 P5 -17.2(4) . . . . ?
O14 Co5 O40 P5 59.7(4) . . . . ?
O11 Co5 O40 P5 112.1(13) . . . . ?
O12 Co5 O40 P5 161.6(4) . . . . ?
N8 Co5 O40 P5 -137.4(4) . . . . ?
Na1 Co5 O40 P5 13.3(5) . . . . ?
O35 Na3 O41 Na2 -171.27(19) . . . . ?
O13 Na3 O41 Na2 -36.5(2) . . . . ?
O25 Na3 O41 Na2 129.8(5) . . . . ?
O9 Na3 O41 Na2 47.19(16) . . . . ?
O15 Na3 O41 Na2 -57.04(15) . . . . ?
N20 Na3 O41 Na2 -51.1(2) . . . . ?
Na5 Na3 O41 Na2 -30.4(6) . . . . ?
Co8 Na3 O41 Na2 174.49(14) . . . . ?
P4 Na3 O41 Na2 -157.01(15) . . . . ?
O9 Na2 O41 Na3 -49.38(18) . . . . ?
O6 Na2 O41 Na3 134.83(18) . . . . ?
O15 Na2 O41 Na3 65.17(16) . . . . ?
O10 Na2 O41 Na3 -8.0(4) . . . . ?
O4 Na2 O41 Na3 -172.6(2) . . . . ?
P1 Na2 O41 Na3 149.71(16) . . . . ?
N20 Na2 O41 Na3 48.47(18) . . . . ?
Co3 Na2 O41 Na3 -51.11(19) . . . . ?
Co7 Na2 O41 Na3 102.89(14) . . . . ?
O42 Na4 O43 Na5 55.7(4) . . . . ?
O33 Na4 O43 Na5 -66.7(8) . . . . ?
O27 Na4 O43 Na5 -43.8(4) . . . . ?
O38 Na4 O43 Na5 141.5(4) . . . . ?
O30 Na4 O43 Na5 -157.4(3) . . . . ?
Co11 Na4 O43 Na5 154.0(3) . . . . ?
P3 Na4 O43 Na5 -140(4) . . . . ?
Co12 Na4 O43 Na5 -40.6(5) . . . . ?
O44B Na5 O43 Na4 128.3(7) . . . . ?
O8 Na5 O43 Na4 -123.7(5) . . . . ?
O25 Na5 O43 Na4 24.3(5) . . . . ?
O44A Na5 O43 Na4 127.9(4) . . . . ?
O13 Na5 O43 Na4 -68.0(4) . . . . ?
O12 Na5 O43 Na4 -134.2(4) . . . . ?
Co4 Na5 O43 Na4 -107.6(3) . . . . ?
Na3 Na5 O43 Na4 -23.4(4) . . . . ?
O44B Na5 O44A C13A -163(2) . . . . ?
O8 Na5 O44A C13A 43.1(16) . . . . ?
O25 Na5 O44A C13A -52.0(16) . . . . ?
O43 Na5 O44A C13A -162.8(15) . . . . ?
O13 Na5 O44A C13A 108.0(17) . . . . ?
O12 Na5 O44A C13A 119.5(15) . . . . ?
Co4 Na5 O44A C13A 81.4(16) . . . . ?
Na3 Na5 O44A C13A -49.0(19) . . . . ?
O8 Na5 O44B C13B 11(3) . . . . ?
O25 Na5 O44B C13B -102(2) . . . . ?
O43 Na5 O44B C13B 158(3) . . . . ?
O44A Na5 O44B C13B -23(2) . . . . ?
O13 Na5 O44B C13B 129(2) . . . . ?
O12 Na5 O44B C13B 82(2) . . . . ?
Co4 Na5 O44B C13B 66(3) . . . . ?
Na3 Na5 O44B C13B -144(2) . . . . ?
O3 Co1 N1 C5 0.5(10) . . . . ?
O4 Co1 N1 C5 -104.9(10) . . . . ?
N2 Co1 N1 C5 94.2(10) . . . . ?
O2 Co1 N1 C5 122.9(10) . . . . ?
O1 Co1 N1 C5 175.1(10) . . . . ?
O3 Co1 N1 C1 -172.9(4) . . . . ?
O4 Co1 N1 C1 81.7(4) . . . . ?
N2 Co1 N1 C1 -79.2(5) . . . . ?
O2 Co1 N1 C1 -50.5(8) . . . . ?
O1 Co1 N1 C1 1.6(4) . . . . ?
O3 Co1 N2 C10 89.4(11) . . . . ?
O4 Co1 N2 C10 -152.9(10) . . . . ?
N1 Co1 N2 C10 -13.4(12) . . . . ?
O2 Co1 N2 C10 179.0(12) . . . . ?
O1 Co1 N2 C10 -73.9(11) . . . . ?
O3 Co1 N2 C6 -87.1(5) . . . . ?
O4 Co1 N2 C6 30.6(8) . . . . ?
N1 Co1 N2 C6 170.0(5) . . . . ?
O2 Co1 N2 C6 2.5(5) . . . . ?
O1 Co1 N2 C6 109.5(5) . . . . ?
O5 Co2 N3 C11 -96.6(6) . . . . ?
O2 Co2 N3 C11 160.4(5) . . . . ?
O7 Co2 N3 C11 12.2(7) . . . . ?
N4 Co2 N3 C11 65.3(6) . . . . ?
Na1 Co2 N3 C11 -53.4(7) . . . . ?
O5 Co2 N3 C15 93.9(5) . . . . ?
O2 Co2 N3 C15 -9.1(5) . . . . ?
O7 Co2 N3 C15 -157.3(4) . . . . ?
N4 Co2 N3 C15 -104.2(5) . . . . ?
Na1 Co2 N3 C15 137.1(4) . . . . ?
O5 Co2 N4 C27 169.9(11) . . . . ?
O2 Co2 N4 C27 -77.5(13) . . . . ?
O7 Co2 N4 C27 174.9(14) . . . . ?
N3 Co2 N4 C27 39.9(13) . . . . ?
Na1 Co2 N4 C27 -174.4(13) . . . . ?
O5 Co2 N4 C23 -3.3(8) . . . . ?
O2 Co2 N4 C23 109.3(4) . . . . ?
O7 Co2 N4 C23 1.7(4) . . . . ?
N3 Co2 N4 C23 -133.3(4) . . . . ?
Na1 Co2 N4 C23 12.4(4) . . . . ?
O1 Co3 N5 C32 24.7(8) . . . . ?
O10 Co3 N5 C32 129.4(7) . . . . ?
O9 Co3 N5 C32 -123.3(8) . . . . ?
N6 Co3 N5 C32 -72.9(8) . . . . ?
Na2 Co3 N5 C32 168.6(6) . . . . ?
O1 Co3 N5 C28 -169.9(5) . . . . ?
O10 Co3 N5 C28 -65.1(5) . . . . ?
O9 Co3 N5 C28 42.2(6) . . . . ?
N6 Co3 N5 C28 92.6(5) . . . . ?
Na2 Co3 N5 C28 -25.9(8) . . . . ?
O1 Co3 N6 C37 -75.5(18) . . . . ?
O10 Co3 N6 C37 174.4(16) . . . . ?
O9 Co3 N6 C37 -176.2(19) . . . . ?
N5 Co3 N6 C37 50.0(18) . . . . ?
Na2 Co3 N6 C37 -155.8(17) . . . . ?
O1 Co3 N6 C33 96.5(5) . . . . ?
O10 Co3 N6 C33 -13.6(8) . . . . ?
O9 Co3 N6 C33 -4.1(5) . . . . ?
N5 Co3 N6 C33 -137.9(6) . . . . ?
Na2 Co3 N6 C33 16.2(5) . . . . ?
O10 Co4 N7 C42 98.0(12) . . . . ?
O8 Co4 N7 C42 -2.2(13) . . . . ?
O12 Co4 N7 C42 -91.2(12) . . . . ?
O13 Co4 N7 C42 -145.4(10) . . . . ?
O11 Co4 N7 C42 -170.7(13) . . . . ?
Na5 Co4 N7 C42 -55.2(13) . . . . ?
O10 Co4 N7 C38 -92.7(5) . . . . ?
O8 Co4 N7 C38 167.0(4) . . . . ?
O12 Co4 N7 C38 78.0(4) . . . . ?
O13 Co4 N7 C38 23.9(9) . . . . ?
O11 Co4 N7 C38 -1.5(4) . . . . ?
Na5 Co4 N7 C38 114.1(4) . . . . ?
O40 Co5 N8 C43 96.0(13) . . . . ?
O16 Co5 N8 C43 -2.7(13) . . . . ?
O14 Co5 N8 C43 -164.3(10) . . . . ?
O11 Co5 N8 C43 -91.7(13) . . . . ?
O12 Co5 N8 C43 -173.5(13) . . . . ?
Na1 Co5 N8 C43 -62.8(13) . . . . ?
O40 Co5 N8 C47 -90.9(5) . . . . ?
O16 Co5 N8 C47 170.4(4) . . . . ?
O14 Co5 N8 C47 8.8(10) . . . . ?
O11 Co5 N8 C47 81.5(5) . . . . ?
O12 Co5 N8 C47 -0.3(4) . . . . ?
Na1 Co5 N8 C47 110.4(4) . . . . ?
O7 Na1 N9 C52 -11.4(7) . . . . ?
O20 Na1 N9 C52 129.5(7) . . . . ?
O11 Na1 N9 C52 -109.8(7) . . . . ?
O5 Na1 N9 C52 54.5(8) . . . . ?
O16 Na1 N9 C52 -159.3(7) . . . . ?
C48 Na1 N9 C52 -145.4(9) . . . . ?
C53 Na1 N9 C52 107.4(7) . . . . ?
Co2 Na1 N9 C52 5.1(7) . . . . ?
Co6 Na1 N9 C52 163.7(7) . . . . ?
Co5 Na1 N9 C52 -139.4(7) . . . . ?
O7 Na1 N9 C48 134.0(4) . . . . ?
O20 Na1 N9 C48 -85.2(4) . . . . ?
O11 Na1 N9 C48 35.5(4) . . . . ?
O5 Na1 N9 C48 -160.1(4) . . . . ?
O16 Na1 N9 C48 -13.9(3) . . . . ?
C53 Na1 N9 C48 -107.2(4) . . . . ?
Co2 Na1 N9 C48 150.5(3) . . . . ?
Co6 Na1 N9 C48 -50.9(3) . . . . ?
Co5 Na1 N9 C48 6.0(3) . . . . ?
O24 Co7 N10 C57 27.4(10) . . . . ?
O6 Co7 N10 C57 -74.5(10) . . . . ?
O15 Co7 N10 C57 -149.9(9) . . . . ?
O21 Co7 N10 C57 114.8(9) . . . . ?
O20 Co7 N10 C57 -171.1(10) . . . . ?
Na2 Co7 N10 C57 -83.2(10) . . . . ?
O24 Co7 N10 C53 -164.6(4) . . . . ?
O6 Co7 N10 C53 93.5(4) . . . . ?
O15 Co7 N10 C53 18.1(9) . . . . ?
O21 Co7 N10 C53 -77.2(4) . . . . ?
O20 Co7 N10 C53 -3.1(4) . . . . ?
Na2 Co7 N10 C53 84.8(4) . . . . ?
O22 Co9 N11 C65 128.1(8) . . . . ?
O36 Co9 N11 C65 -91.4(8) . . . . ?
O28 Co9 N11 C65 11.5(9) . . . . ?
O24 Co9 N11 C65 -166.8(9) . . . . ?
O22 Co9 N11 C69 -70.3(5) . . . . ?
O36 Co9 N11 C69 70.3(4) . . . . ?
O28 Co9 N11 C69 173.2(4) . . . . ?
O24 Co9 N11 C69 -5.1(4) . . . . ?
O35 Co8 N12 C74 116.3(10) . . . . ?
O26 Co8 N12 C74 15.2(10) . . . . ?
N14 Co8 N12 C74 -80.6(10) . . . . ?
O25 Co8 N12 C74 -163.9(11) . . . . ?
O27 Co8 N12 C74 -109.6(10) . . . . ?
Na3 Co8 N12 C74 154.0(10) . . . . ?
O35 Co8 N12 C70 -87.8(5) . . . . ?
O26 Co8 N12 C70 171.1(4) . . . . ?
N14 Co8 N12 C70 75.3(5) . . . . ?
O25 Co8 N12 C70 -8.0(4) . . . . ?
O27 Co8 N12 C70 46.2(8) . . . . ?
Na3 Co8 N12 C70 -50.1(4) . . . . ?
O33 Co12 N13 C79 -18.1(14) . . . . ?
O37 Co12 N13 C79 146.0(12) . . . . ?
O27 Co12 N13 C79 -105.3(13) . . . . ?
O31 Co12 N13 C79 73.0(13) . . . . ?
O26 Co12 N13 C79 176.6(14) . . . . ?
Na4 Co12 N13 C79 -70.4(13) . . . . ?
O33 Co12 N13 C75 166.6(5) . . . . ?
O37 Co12 N13 C75 -29.3(8) . . . . ?
O27 Co12 N13 C75 79.5(6) . . . . ?
O31 Co12 N13 C75 -102.3(6) . . . . ?
O26 Co12 N13 C75 1.4(5) . . . . ?
Na4 Co12 N13 C75 114.3(5) . . . . ?
O35 Co8 N14 C84 151.1(10) . . . . ?
O26 Co8 N14 C84 -102.3(12) . . . . ?
N12 Co8 N14 C84 11.5(12) . . . . ?
O25 Co8 N14 C84 73.4(12) . . . . ?
O27 Co8 N14 C84 178.2(13) . . . . ?
Na3 Co8 N14 C84 96.7(12) . . . . ?
O35 Co8 N14 C80 -27.1(9) . . . . ?
O26 Co8 N14 C80 79.4(5) . . . . ?
N12 Co8 N14 C80 -166.7(5) . . . . ?
O25 Co8 N14 C80 -104.9(5) . . . . ?
O27 Co8 N14 C80 -0.1(4) . . . . ?
Na3 Co8 N14 C80 -81.5(6) . . . . ?
O34 Co13 N15 C89 72.3(12) . . . . ?
O37 Co13 N15 C89 -179.3(10) . . . . ?
N18 Co13 N15 C89 -72.5(12) . . . . ?
O28 Co13 N15 C89 174.6(12) . . . . ?
O31 Co13 N15 C89 -18.6(13) . . . . ?
O34 Co13 N15 C85 -98.0(5) . . . . ?
O37 Co13 N15 C85 10.4(8) . . . . ?
N18 Co13 N15 C85 117.1(5) . . . . ?
O28 Co13 N15 C85 4.3(4) . . . . ?
O31 Co13 N15 C85 171.1(4) . . . . ?
O23 Co10 N16 C94 68.6(12) . . . . ?
O39 Co10 N16 C94 170.1(10) . . . . ?
N19 Co10 N16 C94 -68.3(12) . . . . ?
O29 Co10 N16 C94 165.0(13) . . . . ?
O23 Co10 N16 C90 -87.0(4) . . . . ?
O39 Co10 N16 C90 14.5(8) . . . . ?
N19 Co10 N16 C90 136.1(5) . . . . ?
O29 Co10 N16 C90 9.4(4) . . . . ?
O32 Co11 N17 C104 115.6(12) . . . . ?
O38 Co11 N17 C104 -105.7(13) . . . . ?
O29 Co11 N17 C104 1.7(14) . . . . ?
O30 Co11 N17 C104 -172.0(14) . . . . ?
Na4 Co11 N17 C104 -159.2(12) . . . . ?
O32 Co11 N17 C100 -76.0(8) . . . . ?
O38 Co11 N17 C100 62.6(7) . . . . ?
O29 Co11 N17 C100 170.0(6) . . . . ?
O30 Co11 N17 C100 -3.7(6) . . . . ?
Na4 Co11 N17 C100 9.1(7) . . . . ?
O34 Co13 N18 C109 -138.7(10) . . . . ?
O37 Co13 N18 C109 105.3(11) . . . . ?
O28 Co13 N18 C109 9.9(11) . . . . ?
N15 Co13 N18 C109 -50.0(11) . . . . ?
O31 Co13 N18 C109 177.0(12) . . . . ?
O34 Co13 N18 C105 49.1(8) . . . . ?
O37 Co13 N18 C105 -66.9(6) . . . . ?
O28 Co13 N18 C105 -162.3(5) . . . . ?
N15 Co13 N18 C105 137.8(6) . . . . ?
O31 Co13 N18 C105 4.8(5) . . . . ?
O23 Co10 N19 C99 -122.4(8) . . . . ?
O39 Co10 N19 C99 123.1(8) . . . . ?
O29 Co10 N19 C99 19.1(9) . . . . ?
N16 Co10 N19 C99 -36.8(8) . . . . ?
O23 Co10 N19 C95 42.1(6) . . . . ?
O39 Co10 N19 C95 -72.4(4) . . . . ?
O29 Co10 N19 C95 -176.3(4) . . . . ?
N16 Co10 N19 C95 127.7(4) . . . . ?
Co4 O13 N20 O15 -121.2(6) . . . . ?
Na3 O13 N20 O15 22.1(7) . . . . ?
Na5 O13 N20 O15 122.7(7) . . . . ?
Co4 O13 N20 O14 59.4(8) . . . . ?
Na3 O13 N20 O14 -157.4(6) . . . . ?
Na5 O13 N20 O14 -56.8(11) . . . . ?
Co4 O13 N20 Na3 -143.3(5) . . . . ?
Na5 O13 N20 Na3 100.6(7) . . . . ?
Co4 O13 N20 Na2 -83.1(3) . . . . ?
Na3 O13 N20 Na2 60.2(2) . . . . ?
Na5 O13 N20 Na2 160.8(6) . . . . ?
Co7 O15 N20 O13 161.5(5) . . . . ?
Na2 O15 N20 O13 51.0(7) . . . . ?
Na3 O15 N20 O13 -18.8(6) . . . . ?
Co7 O15 N20 O14 -19.1(9) . . . . ?
Na2 O15 N20 O14 -129.5(6) . . . . ?
Na3 O15 N20 O14 160.7(6) . . . . ?
Co7 O15 N20 Na3 -179.8(5) . . . . ?
Na2 O15 N20 Na3 69.76(19) . . . . ?
Co7 O15 N20 Na2 110.5(5) . . . . ?
Na3 O15 N20 Na2 -69.76(19) . . . . ?
Co5 O14 N20 O13 -11.9(9) . . . . ?
Co6 O14 N20 O13 170.8(5) . . . . ?
Co5 O14 N20 O15 168.6(5) . . . . ?
Co6 O14 N20 O15 -8.7(10) . . . . ?
Co5 O14 N20 Na3 -77.7(16) . . . . ?
Co6 O14 N20 Na3 104.9(13) . . . . ?
Co5 O14 N20 Na2 103.7(6) . . . . ?
Co6 O14 N20 Na2 -73.7(9) . . . . ?
O35 Na3 N20 O13 -120.6(5) . . . . ?
O25 Na3 N20 O13 -33.4(5) . . . . ?
O9 Na3 N20 O13 69.9(5) . . . . ?
O41 Na3 N20 O13 147.0(5) . . . . ?
O15 Na3 N20 O13 159.4(7) . . . . ?
Na2 Na3 N20 O13 102.5(5) . . . . ?
Na5 Na3 N20 O13 -25.6(4) . . . . ?
Co8 Na3 N20 O13 -79.1(5) . . . . ?
P4 Na3 N20 O13 -138.2(4) . . . . ?
O35 Na3 N20 O15 80.0(4) . . . . ?
O13 Na3 N20 O15 -159.4(7) . . . . ?
O25 Na3 N20 O15 167.2(4) . . . . ?
O9 Na3 N20 O15 -89.5(4) . . . . ?
O41 Na3 N20 O15 -12.4(4) . . . . ?
Na2 Na3 N20 O15 -56.9(4) . . . . ?
Na5 Na3 N20 O15 175.0(4) . . . . ?
Co8 Na3 N20 O15 121.5(4) . . . . ?
P4 Na3 N20 O15 62.4(4) . . . . ?
O35 Na3 N20 O14 -42.0(15) . . . . ?
O13 Na3 N20 O14 78.6(14) . . . . ?
O25 Na3 N20 O14 45.2(15) . . . . ?
O9 Na3 N20 O14 148.5(14) . . . . ?
O41 Na3 N20 O14 -134.4(15) . . . . ?
O15 Na3 N20 O14 -122.0(17) . . . . ?
Na2 Na3 N20 O14 -178.9(15) . . . . ?
Na5 Na3 N20 O14 53.0(14) . . . . ?
Co8 Na3 N20 O14 -0.5(16) . . . . ?
P4 Na3 N20 O14 -59.6(15) . . . . ?
O35 Na3 N20 Na2 136.9(2) . . . . ?
O13 Na3 N20 Na2 -102.5(5) . . . . ?
O25 Na3 N20 Na2 -135.9(2) . . . . ?
O9 Na3 N20 Na2 -32.58(16) . . . . ?
O41 Na3 N20 Na2 44.53(16) . . . . ?
O15 Na3 N20 Na2 56.9(4) . . . . ?
Na5 Na3 N20 Na2 -128.08(16) . . . . ?
Co8 Na3 N20 Na2 178.41(14) . . . . ?
P4 Na3 N20 Na2 119.35(12) . . . . ?
O9 Na2 N20 O13 -18.0(4) . . . . ?
O6 Na2 N20 O13 170.0(4) . . . . ?
O15 Na2 N20 O13 -136.8(6) . . . . ?
O10 Na2 N20 O13 54.8(4) . . . . ?
O41 Na2 N20 O13 -95.8(4) . . . . ?
O4 Na2 N20 O13 120.9(4) . . . . ?
P1 Na2 N20 O13 142.1(4) . . . . ?
Na3 Na2 N20 O13 -51.9(3) . . . . ?
Co3 Na2 N20 O13 23.7(4) . . . . ?
Co7 Na2 N20 O13 -171.2(4) . . . . ?
O9 Na2 N20 O15 118.8(4) . . . . ?
O6 Na2 N20 O15 -53.2(4) . . . . ?
O10 Na2 N20 O15 -168.4(4) . . . . ?
O41 Na2 N20 O15 41.1(4) . . . . ?
O4 Na2 N20 O15 -102.3(4) . . . . ?
P1 Na2 N20 O15 -81.1(4) . . . . ?
Na3 Na2 N20 O15 84.9(4) . . . . ?
Co3 Na2 N20 O15 160.5(4) . . . . ?
Co7 Na2 N20 O15 -34.4(3) . . . . ?
O9 Na2 N20 O14 -146.6(7) . . . . ?
O6 Na2 N20 O14 41.4(7) . . . . ?
O15 Na2 N20 O14 94.6(8) . . . . ?
O10 Na2 N20 O14 -73.8(7) . . . . ?
O41 Na2 N20 O14 135.6(7) . . . . ?
O4 Na2 N20 O14 -7.7(8) . . . . ?
P1 Na2 N20 O14 13.5(7) . . . . ?
Na3 Na2 N20 O14 179.5(8) . . . . ?
Co3 Na2 N20 O14 -104.9(7) . . . . ?
Co7 Na2 N20 O14 60.2(6) . . . . ?
O9 Na2 N20 Na3 33.91(17) . . . . ?
O6 Na2 N20 Na3 -138.06(17) . . . . ?
O15 Na2 N20 Na3 -84.9(4) . . . . ?
O10 Na2 N20 Na3 106.74(17) . . . . ?
O41 Na2 N20 Na3 -43.81(16) . . . . ?
O4 Na2 N20 Na3 172.86(19) . . . . ?
P1 Na2 N20 Na3 -165.97(13) . . . . ?
Co3 Na2 N20 Na3 75.60(13) . . . . ?
Co7 Na2 N20 Na3 -119.26(17) . . . . ?
O34 Na6 N21 C131 -126(11) . . . . ?
O22 Na6 N21 C131 119(11) . . . . ?
O32 Na6 N21 C131 -64(12) . . . . ?
O23 Na6 N21 C131 55(12) . . . . ?
P3 Na6 N21 C131 -98(11) . . . . ?
P2 Na6 N21 C131 87(11) . . . . ?
Co3 O1 C1 N1 -177.9(5) . . . . ?
Co1 O1 C1 N1 2.5(6) . . . . ?
Co3 O1 C1 C2 2.5(13) . . . . ?
Co1 O1 C1 C2 -177.1(7) . . . . ?
C5 N1 C1 O1 -178.4(6) . . . . ?
Co1 N1 C1 O1 -2.7(6) . . . . ?
C5 N1 C1 C2 1.2(11) . . . . ?
Co1 N1 C1 C2 177.0(6) . . . . ?
O1 C1 C2 C3 179.8(7) . . . . ?
N1 C1 C2 C3 0.2(11) . . . . ?
C1 C2 C3 C4 -2.1(13) . . . . ?
C2 C3 C4 C5 2.4(13) . . . . ?
C1 N1 C5 C4 -0.9(12) . . . . ?
Co1 N1 C5 C4 -173.4(7) . . . . ?
C1 N1 C5 Cl1 175.5(5) . . . . ?
Co1 N1 C5 Cl1 3.0(13) . . . . ?
C3 C4 C5 N1 -0.9(13) . . . . ?
C3 C4 C5 Cl1 -177.2(6) . . . . ?
Co2 O2 C6 N2 112.1(7) . . . . ?
Co1 O2 C6 N2 3.7(7) . . . . ?
Co2 O2 C6 C7 -72.0(11) . . . . ?
Co1 O2 C6 C7 179.6(9) . . . . ?
C10 N2 C6 O2 178.3(8) . . . . ?
Co1 N2 C6 O2 -3.9(7) . . . . ?
C10 N2 C6 C7 2.2(13) . . . . ?
Co1 N2 C6 C7 -179.9(8) . . . . ?
O2 C6 C7 C8 -178.8(9) . . . . ?
N2 C6 C7 C8 -3.3(14) . . . . ?
C6 C7 C8 C9 1.8(15) . . . . ?
C7 C8 C9 C10 0.6(16) . . . . ?
C6 N2 C10 C9 0.4(14) . . . . ?
Co1 N2 C10 C9 -175.7(9) . . . . ?
C6 N2 C10 Cl2 -178.7(7) . . . . ?
Co1 N2 C10 Cl2 5.2(15) . . . . ?
C8 C9 C10 N2 -1.8(16) . . . . ?
C8 C9 C10 Cl2 177.3(8) . . . . ?
C15 N3 C11 C12 1.8(12) . . . . ?
Co2 N3 C11 C12 -167.4(7) . . . . ?
C15 N3 C11 Cl3 -176.2(5) . . . . ?
Co2 N3 C11 Cl3 14.5(8) . . . . ?
N3 C11 C12 C13 0.6(15) . . . . ?
Cl3 C11 C12 C13 178.6(8) . . . . ?
C11 C12 C13 C14 -3.3(17) . . . . ?
C12 C13 C14 C15 3.5(17) . . . . ?
Co1 O3 C15 N3 -17.8(15) . . . . ?
Co1 O3 C15 C14 163.0(8) . . . . ?
C11 N3 C15 O3 179.1(7) . . . . ?
Co2 N3 C15 O3 -10.9(9) . . . . ?
C11 N3 C15 C14 -1.7(10) . . . . ?
Co2 N3 C15 C14 168.3(6) . . . . ?
C13 C14 C15 O3 178.3(9) . . . . ?
C13 C14 C15 N3 -0.9(14) . . . . ?
O6 P1 C16 C17 76.9(6) . . . . ?
O4 P1 C16 C17 -41.4(6) . . . . ?
O5 P1 C16 C17 -162.0(5) . . . . ?
Na2 P1 C16 C17 24.5(8) . . . . ?
P1 C16 C17 C22 80.2(10) . . . . ?
P1 C16 C17 C18 -102.6(8) . . . . ?
C22 C17 C18 C19 -0.8(13) . . . . ?
C16 C17 C18 C19 -178.1(8) . . . . ?
C17 C18 C19 C20 3.9(16) . . . . ?
C18 C19 C20 C21 -6(2) . . . . ?
C19 C20 C21 C22 5(3) . . . . ?
C18 C17 C22 C21 -0.3(17) . . . . ?
C16 C17 C22 C21 176.9(12) . . . . ?
C20 C21 C22 C17 -1(2) . . . . ?
Co2 O7 C23 N4 2.7(6) . . . . ?
Na1 O7 C23 N4 -126.0(16) . . . . ?
Co2 O7 C23 C24 -178.2(6) . . . . ?
Na1 O7 C23 C24 53(2) . . . . ?
C27 N4 C23 O7 -179.1(7) . . . . ?
Co2 N4 C23 O7 -2.5(6) . . . . ?
C27 N4 C23 C24 1.8(11) . . . . ?
Co2 N4 C23 C24 178.3(6) . . . . ?
O7 C23 C24 C25 178.8(7) . . . . ?
N4 C23 C24 C25 -2.1(11) . . . . ?
C23 C24 C25 C26 0.9(13) . . . . ?
C24 C25 C26 C27 0.6(14) . . . . ?
C23 N4 C27 C26 -0.2(13) . . . . ?
Co2 N4 C27 C26 -172.5(9) . . . . ?
C23 N4 C27 Cl4 179.0(6) . . . . ?
Co2 N4 C27 Cl4 6.7(17) . . . . ?
C25 C26 C27 N4 -1.0(14) . . . . ?
C25 C26 C27 Cl4 179.9(7) . . . . ?
Co4 O8 C28 N5 57.1(8) . . . . ?
Na5 O8 C28 N5 -160.2(6) . . . . ?
Co4 O8 C28 C29 -126.5(7) . . . . ?
Na5 O8 C28 C29 16.2(12) . . . . ?
C32 N5 C28 O8 -176.2(7) . . . . ?
Co3 N5 C28 O8 16.5(8) . . . . ?
C32 N5 C28 C29 7.3(11) . . . . ?
Co3 N5 C28 C29 -160.0(6) . . . . ?
O8 C28 C29 C30 178.9(8) . . . . ?
N5 C28 C29 C30 -4.7(12) . . . . ?
C28 C29 C30 C31 -0.9(14) . . . . ?
C29 C30 C31 C32 3.7(15) . . . . ?
C28 N5 C32 C31 -4.6(12) . . . . ?
Co3 N5 C32 C31 159.6(7) . . . . ?
C28 N5 C32 Cl5 175.0(6) . . . . ?
Co3 N5 C32 Cl5 -20.7(10) . . . . ?
C30 C31 C32 N5 -1.0(14) . . . . ?
C30 C31 C32 Cl5 179.4(7) . . . . ?
Co3 O9 C33 N6 -7.0(8) . . . . ?
Na2 O9 C33 N6 -112.8(9) . . . . ?
Na3 O9 C33 N6 138.0(6) . . . . ?
Co3 O9 C33 C34 174.2(8) . . . . ?
Na2 O9 C33 C34 68.5(14) . . . . ?
Na3 O9 C33 C34 -40.8(10) . . . . ?
C37 N6 C33 O9 -177.6(8) . . . . ?
Co3 N6 C33 O9 6.0(7) . . . . ?
C37 N6 C33 C34 1.2(13) . . . . ?
Co3 N6 C33 C34 -175.2(8) . . . . ?
O9 C33 C34 C35 178.9(8) . . . . ?
N6 C33 C34 C35 0.3(13) . . . . ?
C33 C34 C35 C36 -0.9(14) . . . . ?
C34 C35 C36 C37 0.1(15) . . . . ?
C33 N6 C37 C36 -2.1(17) . . . . ?
Co3 N6 C37 C36 168.9(12) . . . . ?
C33 N6 C37 Cl6 177.5(7) . . . . ?
Co3 N6 C37 Cl6 -11(2) . . . . ?
C35 C36 C37 N6 1.5(18) . . . . ?
C35 C36 C37 Cl6 -178.2(8) . . . . ?
Co5 O11 C38 N7 -95.3(6) . . . . ?
Co4 O11 C38 N7 -2.3(6) . . . . ?
Na1 O11 C38 N7 137.1(5) . . . . ?
Co5 O11 C38 C39 82.2(8) . . . . ?
Co4 O11 C38 C39 175.2(7) . . . . ?
Na1 O11 C38 C39 -45.4(9) . . . . ?
C42 N7 C38 O11 176.1(7) . . . . ?
Co4 N7 C38 O11 2.3(6) . . . . ?
C42 N7 C38 C39 -1.5(11) . . . . ?
Co4 N7 C38 C39 -175.3(6) . . . . ?
O11 C38 C39 C40 -176.7(7) . . . . ?
N7 C38 C39 C40 0.6(11) . . . . ?
C38 C39 C40 C41 0.2(12) . . . . ?
C39 C40 C41 C42 0.0(13) . . . . ?
C38 N7 C42 C41 1.7(14) . . . . ?
Co4 N7 C42 C41 169.6(8) . . . . ?
C38 N7 C42 Cl7 -178.9(6) . . . . ?
Co4 N7 C42 Cl7 -11.0(16) . . . . ?
C40 C41 C42 N7 -1.0(15) . . . . ?
C40 C41 C42 Cl7 179.6(7) . . . . ?
C47 N8 C43 C44 1.6(13) . . . . ?
Co5 N8 C43 C44 174.0(9) . . . . ?
C47 N8 C43 Cl8 -178.1(6) . . . . ?
Co5 N8 C43 Cl8 -5.8(16) . . . . ?
N8 C43 C44 C45 -0.9(15) . . . . ?
Cl8 C43 C44 C45 178.8(8) . . . . ?
C43 C44 C45 C46 0.0(16) . . . . ?
C44 C45 C46 C47 0.1(16) . . . . ?
Co4 O12 C47 N8 -96.6(7) . . . . ?
Co5 O12 C47 N8 -0.5(7) . . . . ?
Na5 O12 C47 N8 151.9(5) . . . . ?
Co4 O12 C47 C46 81.9(9) . . . . ?
Co5 O12 C47 C46 178.0(8) . . . . ?
Na5 O12 C47 C46 -29.5(13) . . . . ?
C43 N8 C47 O12 177.1(7) . . . . ?
Co5 N8 C47 O12 0.5(7) . . . . ?
C43 N8 C47 C46 -1.5(12) . . . . ?
Co5 N8 C47 C46 -178.1(8) . . . . ?
C45 C46 C47 O12 -177.7(9) . . . . ?
C45 C46 C47 N8 0.7(15) . . . . ?
Co5 O16 C48 N9 -117.0(6) . . . . ?
Co6 O16 C48 N9 61.2(8) . . . . ?
Na1 O16 C48 N9 -23.5(6) . . . . ?
Co5 O16 C48 C49 62.3(9) . . . . ?
Co6 O16 C48 C49 -119.4(7) . . . . ?
Na1 O16 C48 C49 155.8(7) . . . . ?
Co5 O16 C48 Na1 -93.5(5) . . . . ?
Co6 O16 C48 Na1 84.7(4) . . . . ?
C52 N9 C48 O16 -179.3(6) . . . . ?
Na1 N9 C48 O16 25.5(6) . . . . ?
C52 N9 C48 C49 1.3(10) . . . . ?
Na1 N9 C48 C49 -153.9(6) . . . . ?
C52 N9 C48 Na1 155.2(7) . . . . ?
O7 Na1 C48 O16 157.3(3) . . . . ?
O20 Na1 C48 O16 -59.9(3) . . . . ?
O11 Na1 C48 O16 60.3(3) . . . . ?
O5 Na1 C48 O16 -103.1(8) . . . . ?
N9 Na1 C48 O16 -154.6(6) . . . . ?
C53 Na1 C48 O16 -81.3(4) . . . . ?
Co2 Na1 C48 O16 159.7(3) . . . . ?
Co6 Na1 C48 O16 -35.6(3) . . . . ?
Co5 Na1 C48 O16 32.6(3) . . . . ?
O7 Na1 C48 N9 -48.1(4) . . . . ?
O20 Na1 C48 N9 94.7(4) . . . . ?
O11 Na1 C48 N9 -145.1(4) . . . . ?
O5 Na1 C48 N9 51.5(9) . . . . ?
O16 Na1 C48 N9 154.6(6) . . . . ?
C53 Na1 C48 N9 73.3(4) . . . . ?
Co2 Na1 C48 N9 -45.7(5) . . . . ?
Co6 Na1 C48 N9 119.0(4) . . . . ?
Co5 Na1 C48 N9 -172.8(4) . . . . ?
O7 Na1 C48 C49 45.8(15) . . . . ?
O20 Na1 C48 C49 -171.3(15) . . . . ?
O11 Na1 C48 C49 -51.1(15) . . . . ?
O5 Na1 C48 C49 145.4(13) . . . . ?
N9 Na1 C48 C49 93.9(15) . . . . ?
O16 Na1 C48 C49 -111.5(16) . . . . ?
C53 Na1 C48 C49 167.3(15) . . . . ?
Co2 Na1 C48 C49 48.2(16) . . . . ?
Co6 Na1 C48 C49 -147.1(15) . . . . ?
Co5 Na1 C48 C49 -78.9(15) . . . . ?
O16 C48 C49 C50 179.6(8) . . . . ?
N9 C48 C49 C50 -1.1(13) . . . . ?
Na1 C48 C49 C50 -80.7(18) . . . . ?
C48 C49 C50 C51 -1.1(15) . . . . ?
C49 C50 C51 C52 2.8(15) . . . . ?
C48 N9 C52 C51 0.6(11) . . . . ?
Na1 N9 C52 C51 141.6(7) . . . . ?
C48 N9 C52 Cl9 178.6(5) . . . . ?
Na1 N9 C52 Cl9 -40.4(9) . . . . ?
C50 C51 C52 N9 -2.7(13) . . . . ?
C50 C51 C52 Cl9 179.4(7) . . . . ?
Co6 O20 C53 N10 94.0(6) . . . . ?
Co7 O20 C53 N10 -5.0(6) . . . . ?
Na1 O20 C53 N10 -138.4(5) . . . . ?
Co6 O20 C53 C54 -88.0(8) . . . . ?
Co7 O20 C53 C54 173.0(6) . . . . ?
Na1 O20 C53 C54 39.6(8) . . . . ?
Co6 O20 C53 Na1 -127.6(6) . . . . ?
Co7 O20 C53 Na1 133.4(4) . . . . ?
C57 N10 C53 O20 177.9(6) . . . . ?
Co7 N10 C53 O20 4.9(6) . . . . ?
C57 N10 C53 C54 -0.1(10) . . . . ?
Co7 N10 C53 C54 -173.2(6) . . . . ?
C57 N10 C53 Na1 136.3(6) . . . . ?
Co7 N10 C53 Na1 -36.8(7) . . . . ?
O7 Na1 C53 O20 -175.9(4) . . . . ?
O11 Na1 C53 O20 -9.1(6) . . . . ?
O5 Na1 C53 O20 -112.2(5) . . . . ?
N9 Na1 C53 O20 98.8(4) . . . . ?
O16 Na1 C53 O20 48.6(4) . . . . ?
C48 Na1 C53 O20 73.8(4) . . . . ?
Co2 Na1 C53 O20 -136.7(4) . . . . ?
Co6 Na1 C53 O20 27.5(4) . . . . ?
Co5 Na1 C53 O20 18.6(5) . . . . ?
O7 Na1 C53 N10 -108.4(7) . . . . ?
O20 Na1 C53 N10 67.5(7) . . . . ?
O11 Na1 C53 N10 58.4(8) . . . . ?
O5 Na1 C53 N10 -44.7(7) . . . . ?
N9 Na1 C53 N10 166.3(7) . . . . ?
O16 Na1 C53 N10 116.1(7) . . . . ?
C48 Na1 C53 N10 141.3(7) . . . . ?
Co2 Na1 C53 N10 -69.2(7) . . . . ?
Co6 Na1 C53 N10 95.0(7) . . . . ?
Co5 Na1 C53 N10 86.2(7) . . . . ?
O7 Na1 C53 C54 35.9(5) . . . . ?
O20 Na1 C53 C54 -148.2(7) . . . . ?
O11 Na1 C53 C54 -157.4(4) . . . . ?
O5 Na1 C53 C54 99.5(4) . . . . ?
N9 Na1 C53 C54 -49.4(4) . . . . ?
O16 Na1 C53 C54 -99.7(4) . . . . ?
C48 Na1 C53 C54 -74.5(4) . . . . ?
Co2 Na1 C53 C54 75.0(4) . . . . ?
Co6 Na1 C53 C54 -120.8(4) . . . . ?
Co5 Na1 C53 C54 -129.6(4) . . . . ?
O20 C53 C54 C55 -176.7(7) . . . . ?
N10 C53 C54 C55 1.1(11) . . . . ?
Na1 C53 C54 C55 -151.9(6) . . . . ?
C53 C54 C55 C56 -2.0(12) . . . . ?
C54 C55 C56 C57 1.9(13) . . . . ?
C53 N10 C57 C56 0.0(11) . . . . ?
Co7 N10 C57 C56 166.3(7) . . . . ?
C53 N10 C57 Cl10 179.3(5) . . . . ?
Co7 N10 C57 Cl10 -14.4(12) . . . . ?
C55 C56 C57 N10 -0.8(12) . . . . ?
C55 C56 C57 Cl10 179.9(6) . . . . ?
O22 P2 C58 C59 -53.7(8) . . . . ?
O23 P2 C58 C59 62.3(7) . . . . ?
O21 P2 C58 C59 -175.2(7) . . . . ?
Na6 P2 C58 C59 3.3(8) . . . . ?
P2 C58 C59 C64 -83.5(12) . . . . ?
P2 C58 C59 C60 96.1(10) . . . . ?
C64 C59 C60 C61 0.9(17) . . . . ?
C58 C59 C60 C61 -178.7(9) . . . . ?
C59 C60 C61 C62 1.0(18) . . . . ?
C60 C61 C62 C63 -6(2) . . . . ?
C61 C62 C63 C64 8(2) . . . . ?
C60 C59 C64 C63 2(2) . . . . ?
C58 C59 C64 C63 -178.5(12) . . . . ?
C62 C63 C64 C59 -6(2) . . . . ?
C69 N11 C65 C66 1.2(12) . . . . ?
Co9 N11 C65 C66 160.4(7) . . . . ?
C69 N11 C65 Cl11 -179.0(5) . . . . ?
Co9 N11 C65 Cl11 -19.8(11) . . . . ?
N11 C65 C66 C67 0.0(14) . . . . ?
Cl11 C65 C66 C67 -179.8(7) . . . . ?
C65 C66 C67 C68 -1.5(14) . . . . ?
C66 C67 C68 C69 1.7(13) . . . . ?
Co7 O24 C69 N11 169.8(4) . . . . ?
Co9 O24 C69 N11 -7.7(5) . . . . ?
Co7 O24 C69 C68 -13.5(11) . . . . ?
Co9 O24 C69 C68 168.9(7) . . . . ?
C65 N11 C69 O24 175.9(6) . . . . ?
Co9 N11 C69 O24 8.7(6) . . . . ?
C65 N11 C69 C68 -0.9(10) . . . . ?
Co9 N11 C69 C68 -168.1(6) . . . . ?
C67 C68 C69 O24 -176.9(7) . . . . ?
C67 C68 C69 N11 -0.5(11) . . . . ?
Co8 O25 C70 N12 -12.3(7) . . . . ?
Na5 O25 C70 N12 -158.3(5) . . . . ?
Na3 O25 C70 N12 83.7(8) . . . . ?
Co8 O25 C70 C71 166.0(9) . . . . ?
Na5 O25 C70 C71 20.0(14) . . . . ?
Na3 O25 C70 C71 -98.0(9) . . . . ?
C74 N12 C70 O25 178.1(7) . . . . ?
Co8 N12 C70 O25 12.9(7) . . . . ?
C74 N12 C70 C71 -0.2(13) . . . . ?
Co8 N12 C70 C71 -165.5(8) . . . . ?
O25 C70 C71 C72 -177.1(9) . . . . ?
N12 C70 C71 C72 1.0(15) . . . . ?
C70 C71 C72 C73 -0.4(16) . . . . ?
C71 C72 C73 C74 -0.8(15) . . . . ?
C70 N12 C74 C73 -1.1(14) . . . . ?
Co8 N12 C74 C73 151.5(9) . . . . ?
C70 N12 C74 Cl12 177.4(6) . . . . ?
Co8 N12 C74 Cl12 -29.9(13) . . . . ?
C72 C73 C74 N12 1.7(16) . . . . ?
C72 C73 C74 Cl12 -176.8(8) . . . . ?
Co8 O26 C75 C76 85.0(12) . . . . ?
Co12 O26 C75 C76 -178.2(10) . . . . ?
Co8 O26 C75 N13 -94.7(9) . . . . ?
Co12 O26 C75 N13 2.1(8) . . . . ?
C79 N13 C75 O26 -179.3(8) . . . . ?
Co12 N13 C75 O26 -2.2(8) . . . . ?
C79 N13 C75 C76 1.0(15) . . . . ?
Co12 N13 C75 C76 178.1(9) . . . . ?
O26 C75 C76 C77 179.3(11) . . . . ?
N13 C75 C76 C77 -1.1(17) . . . . ?
C75 C76 C77 C78 2(2) . . . . ?
C76 C77 C78 C79 -2(2) . . . . ?
C75 N13 C79 C78 -1.8(17) . . . . ?
Co12 N13 C79 C78 -176.5(9) . . . . ?
C75 N13 C79 Cl13 178.4(7) . . . . ?
Co12 N13 C79 Cl13 3.7(17) . . . . ?
C77 C78 C79 N13 3(2) . . . . ?
C77 C78 C79 Cl13 -177.7(11) . . . . ?
Co12 O27 C80 N14 -95.2(8) . . . . ?
Co8 O27 C80 N14 -0.1(7) . . . . ?
Na4 O27 C80 N14 150.0(6) . . . . ?
Co12 O27 C80 C81 84.2(9) . . . . ?
Co8 O27 C80 C81 179.3(8) . . . . ?
Na4 O27 C80 C81 -30.5(11) . . . . ?
C84 N14 C80 O27 -178.8(8) . . . . ?
Co8 N14 C80 O27 0.1(7) . . . . ?
C84 N14 C80 C81 1.8(13) . . . . ?
Co8 N14 C80 C81 -179.4(7) . . . . ?
O27 C80 C81 C82 179.7(8) . . . . ?
N14 C80 C81 C82 -0.8(13) . . . . ?
C80 C81 C82 C83 0.4(14) . . . . ?
C81 C82 C83 C84 -0.9(16) . . . . ?
C80 N14 C84 C83 -2.3(15) . . . . ?
Co8 N14 C84 C83 179.7(8) . . . . ?
C80 N14 C84 Cl14 -179.8(7) . . . . ?
Co8 N14 C84 Cl14 2.2(16) . . . . ?
C82 C83 C84 N14 1.9(16) . . . . ?
C82 C83 C84 Cl14 179.2(8) . . . . ?
Co9 O28 C85 N15 162.9(5) . . . . ?
Co13 O28 C85 N15 6.8(6) . . . . ?
Co9 O28 C85 C86 -17.5(11) . . . . ?
Co13 O28 C85 C86 -173.6(7) . . . . ?
C89 N15 C85 O28 178.9(7) . . . . ?
Co13 N15 C85 O28 -6.4(6) . . . . ?
C89 N15 C85 C86 -0.8(12) . . . . ?
Co13 N15 C85 C86 173.9(7) . . . . ?
O28 C85 C86 C87 -179.7(8) . . . . ?
N15 C85 C86 C87 -0.1(13) . . . . ?
C85 C86 C87 C88 1.0(14) . . . . ?
C86 C87 C88 C89 -1.1(15) . . . . ?
C85 N15 C89 C88 0.7(13) . . . . ?
Co13 N15 C89 C88 -168.3(8) . . . . ?
C85 N15 C89 Cl15 -178.4(6) . . . . ?
Co13 N15 C89 Cl15 12.5(15) . . . . ?
C87 C88 C89 N15 0.2(15) . . . . ?
C87 C88 C89 Cl15 179.3(8) . . . . ?
Co11 O29 C90 N16 171.1(5) . . . . ?
Co10 O29 C90 N16 15.3(6) . . . . ?
Co11 O29 C90 C91 -7.8(11) . . . . ?
Co10 O29 C90 C91 -163.7(7) . . . . ?
C94 N16 C90 O29 178.6(6) . . . . ?
Co10 N16 C90 O29 -14.2(6) . . . . ?
C94 N16 C90 C91 -2.4(11) . . . . ?
Co10 N16 C90 C91 164.8(7) . . . . ?
O29 C90 C91 C92 179.7(8) . . . . ?
N16 C90 C91 C92 0.8(12) . . . . ?
C90 C91 C92 C93 1.1(14) . . . . ?
C91 C92 C93 C94 -1.4(16) . . . . ?
C92 C93 C94 N16 -0.3(15) . . . . ?
C92 C93 C94 Cl16 176.4(8) . . . . ?
C90 N16 C94 C93 2.3(13) . . . . ?
Co10 N16 C94 C93 -150.2(10) . . . . ?
C90 N16 C94 Cl16 -174.7(6) . . . . ?
Co10 N16 C94 Cl16 32.9(14) . . . . ?
Co6 O17 C95 N19 81.0(8) . . . . ?
Co6 O17 C95 C96 -102.4(8) . . . . ?
C99 N19 C95 O17 175.4(6) . . . . ?
Co10 N19 C95 O17 6.8(7) . . . . ?
C99 N19 C95 C96 -1.3(10) . . . . ?
Co10 N19 C95 C96 -170.0(6) . . . . ?
O17 C95 C96 C97 -175.1(7) . . . . ?
N19 C95 C96 C97 1.3(11) . . . . ?
C95 C96 C97 C98 0.3(12) . . . . ?
C96 C97 C98 C99 -1.9(12) . . . . ?
C95 N19 C99 C98 -0.4(12) . . . . ?
Co10 N19 C99 C98 162.2(6) . . . . ?
C95 N19 C99 Cl19 178.9(5) . . . . ?
Co10 N19 C99 Cl19 -18.5(11) . . . . ?
C97 C98 C99 N19 2.0(13) . . . . ?
C97 C98 C99 Cl19 -177.3(6) . . . . ?
Co11 O30 C100 N17 -5.3(9) . . . . ?
Na4 O30 C100 N17 -45(2) . . . . ?
Co11 O30 C100 C101 173.7(11) . . . . ?
Na4 O30 C100 C101 134.2(15) . . . . ?
C104 N17 C100 O30 178.0(10) . . . . ?
Co11 N17 C100 O30 6.4(11) . . . . ?
C104 N17 C100 C101 -1.1(16) . . . . ?
Co11 N17 C100 C101 -172.7(8) . . . . ?
O30 C100 C101 C102 178.1(11) . . . . ?
N17 C100 C101 C102 -2.9(16) . . . . ?
C100 C101 C102 C103 8(2) . . . . ?
C101 C102 C103 C104 -9(2) . . . . ?
C100 N17 C104 C103 1.0(18) . . . . ?
Co11 N17 C104 C103 167.8(9) . . . . ?
C100 N17 C104 Cl7A 164.9(17) . . . . ?
Co11 N17 C104 Cl7A -28(2) . . . . ?
C100 N17 C104 Cl7B -169.1(11) . . . . ?
Co11 N17 C104 Cl7B -2.2(19) . . . . ?
C102 C103 C104 N17 4(2) . . . . ?
C102 C103 C104 Cl7A -159.8(19) . . . . ?
C102 C103 C104 Cl7B 173.1(14) . . . . ?
Co12 O31 C105 N18 100.6(8) . . . . ?
Co13 O31 C105 N18 7.3(8) . . . . ?
Co12 O31 C105 C106 -79.5(11) . . . . ?
Co13 O31 C105 C106 -172.8(11) . . . . ?
C109 N18 C105 O31 177.3(8) . . . . ?
Co13 N18 C105 O31 -8.0(8) . . . . ?
C109 N18 C105 C106 -2.6(14) . . . . ?
Co13 N18 C105 C106 172.1(9) . . . . ?
O31 C105 C106 C107 179.9(11) . . . . ?
N18 C105 C106 C107 -0.3(17) . . . . ?
C105 C106 C107 C108 3(2) . . . . ?
C106 C107 C108 C109 -2(2) . . . . ?
C105 N18 C109 C108 3.3(15) . . . . ?
Co13 N18 C109 C108 -167.8(9) . . . . ?
C105 N18 C109 Cl18 -178.1(7) . . . . ?
Co13 N18 C109 Cl18 10.9(15) . . . . ?
C107 C108 C109 N18 -0.9(19) . . . . ?
C107 C108 C109 Cl18 -179.4(11) . . . . ?
O33 P3 C110 C111 -166.2(8) . . . . ?
O32 P3 C110 C111 -45.7(9) . . . . ?
O34 P3 C110 C111 70.1(9) . . . . ?
Na6 P3 C110 C111 12.1(10) . . . . ?
Na4 P3 C110 C111 -126.1(8) . . . . ?
P3 C110 C111 C116 -71.3(12) . . . . ?
P3 C110 C111 C112 107.2(10) . . . . ?
C116 C111 C112 C113 -1.4(17) . . . . ?
C110 C111 C112 C113 -179.9(10) . . . . ?
C111 C112 C113 C114 1(2) . . . . ?
C112 C113 C114 C115 1(2) . . . . ?
C113 C114 C115 C116 -2(2) . . . . ?
C112 C111 C116 C115 0.1(18) . . . . ?
C110 C111 C116 C115 178.5(10) . . . . ?
C114 C115 C116 C111 1.8(19) . . . . ?
O35 P4 C117 C118 46.6(6) . . . . ?
O36 P4 C117 C118 -71.5(6) . . . . ?
O37 P4 C117 C118 168.7(5) . . . . ?
Na3 P4 C117 C118 10.2(7) . . . . ?
P4 C117 C118 C119 83.5(8) . . . . ?
P4 C117 C118 C123 -99.2(7) . . . . ?
C123 C118 C119 C120 1.3(11) . . . . ?
C117 C118 C119 C120 178.6(7) . . . . ?
C118 C119 C120 C121 -1.2(11) . . . . ?
C119 C120 C121 C122 -0.3(12) . . . . ?
C120 C121 C122 C123 1.7(12) . . . . ?
C121 C122 C123 C118 -1.7(12) . . . . ?
C119 C118 C123 C122 0.2(11) . . . . ?
C117 C118 C123 C122 -177.2(7) . . . . ?
O40 P5 C124 C125 52.6(6) . . . . ?
O38 P5 C124 C125 -67.9(7) . . . . ?
O39 P5 C124 C125 173.0(5) . . . . ?
P5 C124 C125 C126 111.4(8) . . . . ?
P5 C124 C125 C130 -68.4(9) . . . . ?
C130 C125 C126 C127 0.1(15) . . . . ?
C124 C125 C126 C127 -179.7(9) . . . . ?
C125 C126 C127 C128 -0.4(18) . . . . ?
C126 C127 C128 C129 1.5(18) . . . . ?
C127 C128 C129 C130 -2.3(16) . . . . ?
C126 C125 C130 C129 -0.9(15) . . . . ?
C124 C125 C130 C129 178.9(9) . . . . ?
C128 C129 C130 C125 2.0(16) . . . . ?
Na6 N21 C131 C132 -16(38) . . . . ?
